data_4317960
loop_
_publ_author_name
'Manuela Schweiger'
'S. Russell Seidel'
'Atta M. Arif'
'Peter J. Stang'

_publ_section_title
;
 Solution and Solid State Studies of a Triangle-Square Equilibrium:
 Anion-Induced Selective Crystallization in Supramolecular Self-Assembly
;
_journal_name_full 'Inorganic Chemistry'
_journal_page_first 2556
_journal_page_last 2559
_journal_paper_doi 10.1021/ic0112692
_journal_volume 41
_journal_year 2002
_chemical_formula_sum 'C72 H148 B36 Co2 F12 N8 O19 P6 Pt3 S4'
_chemical_formula_weight 3064.33
_chemical_name_systematic
;
   ?
;
_space_group_IT_number 2
_symmetry_cell_setting triclinic
_symmetry_space_group_name_Hall '-P 1'
_symmetry_space_group_name_H-M 'P -1'
_atom_sites_solution_hydrogens geom
_atom_sites_solution_primary direct
_atom_sites_solution_secondary difmap
_audit_creation_method SHELXL-97
_cell_angle_alpha 79.2671(14)
_cell_angle_beta 72.8745(12)
_cell_angle_gamma 62.5075(13)
_cell_formula_units_Z 2
_cell_length_a 17.8621(4)
_cell_length_b 18.1176(4)
_cell_length_c 24.7289(5)
_cell_measurement_reflns_used 157197
_cell_measurement_temperature 170(1)
_cell_measurement_theta_max 24.71
_cell_measurement_theta_min 1.02
_cell_volume 6772.3(3)
_computing_cell_refinement DENZO-SMN
_computing_data_collection 'Nonius COLLECT'
_computing_data_reduction DENZO-SMN
_computing_molecular_graphics 'WinGX, Ortep3'
_computing_structure_refinement 'SHELXL-97 (Sheldrick, 1997)'
_computing_structure_solution SIR97
_diffrn_ambient_temperature 170(1)
_diffrn_measured_fraction_theta_full 0.977
_diffrn_measured_fraction_theta_max 0.977
_diffrn_measurement_device_type 'Nonius KappaCCD Diffractometer'
_diffrn_measurement_method 'Phi plus Omega scan'
_diffrn_radiation_monochromator graphite
_diffrn_radiation_source 'fine-focus sealed tube'
_diffrn_radiation_type MoK\a
_diffrn_radiation_wavelength 0.71073
_diffrn_reflns_av_R_equivalents 0.0465
_diffrn_reflns_av_sigmaI/netI 0.0748
_diffrn_reflns_limit_h_max 20
_diffrn_reflns_limit_h_min -20
_diffrn_reflns_limit_k_max 21
_diffrn_reflns_limit_k_min -21
_diffrn_reflns_limit_l_max 28
_diffrn_reflns_limit_l_min -29
_diffrn_reflns_number 35929
_diffrn_reflns_theta_full 24.71
_diffrn_reflns_theta_max 24.71
_diffrn_reflns_theta_min 1.49
_diffrn_standards_decay_% <2.0
_exptl_absorpt_coefficient_mu 3.531
_exptl_absorpt_correction_T_max 0.6568
_exptl_absorpt_correction_T_min 0.5386
_exptl_absorpt_correction_type multi-scan
_exptl_absorpt_process_details 'DENZO-SMN (Otwinowski & Minor, 1997)'
_exptl_crystal_colour yellow
_exptl_crystal_density_diffrn 1.503
_exptl_crystal_density_method 'not measured'
_exptl_crystal_description prism
_exptl_crystal_F_000 3036
_exptl_crystal_size_max 0.20
_exptl_crystal_size_mid 0.13
_exptl_crystal_size_min 0.13
_refine_diff_density_max 3.933
_refine_diff_density_min -2.261
_refine_diff_density_rms 0.228
_refine_ls_extinction_coef 0.00121(13)
_refine_ls_extinction_expression Fc^*^=kFc[1+0.001xFc^2^\l^3^/sin(2\q)]^-1/4^
_refine_ls_extinction_method SHELXL
_refine_ls_goodness_of_fit_ref 1.082
_refine_ls_hydrogen_treatment mixed
_refine_ls_matrix_type full
_refine_ls_number_parameters 1272
_refine_ls_number_reflns 22529
_refine_ls_number_restraints 125
_refine_ls_restrained_S_all 1.089
_refine_ls_R_factor_all 0.1065
_refine_ls_R_factor_gt 0.0805
_refine_ls_shift/su_max 0.468
_refine_ls_shift/su_mean 0.004
_refine_ls_structure_factor_coef Fsqd
_refine_ls_weighting_details 'calc w=1/[\s^2^(Fo^2^)+(0.0710P)^2^+189.7011P] where P=(Fo^2^+2Fc^2^)/3'
_refine_ls_weighting_scheme calc
_refine_ls_wR_factor_gt 0.2004
_refine_ls_wR_factor_ref 0.2148
_reflns_number_gt 17395
_reflns_number_total 22529
_reflns_threshold_expression >2sigma(I)
_cod_data_source_file ic0112692_2.cif
_cod_data_source_block 5
_cod_depositor_comments
;
The following automatic conversions were performed:

'_exptl_absorpt_correction_type' value 'Multi-scan' changed to
'multi-scan' according to the built-in table from CIF Core dictionary
named 'cif_core.dic' version 2.4.1 from 2010-06-29.

Automatic conversion script
Id: cif_fix_values 1646 2011-03-28 12:23:43Z adriana 
;
_cod_database_code 4317960

loop_
_symmetry_equiv_pos_as_xyz
'x, y, z'
'-x, -y, -z'

loop_
_atom_site_label
_atom_site_type_symbol
_atom_site_fract_x
_atom_site_fract_y
_atom_site_fract_z
_atom_site_U_iso_or_equiv
_atom_site_adp_type
_atom_site_occupancy
_atom_site_symmetry_multiplicity
_atom_site_calc_flag
_atom_site_refinement_flags
_atom_site_disorder_assembly
_atom_site_disorder_group
Pt1 Pt 0.74438(3) 0.97401(3) 0.15904(2) 0.02390(16) Uani 1 1 d . . .
Pt2 Pt 1.12891(3) 0.13815(3) 0.23395(2) 0.02721(17) Uani 1 1 d . . .
Pt3 Pt 0.25731(3) 0.54351(3) 0.34961(2) 0.02821(17) Uani 1 1 d . . .
Co1 Co 0.28504(12) 0.56678(11) 0.10195(8) 0.0314(4) Uani 1 1 d . . .
Co2 Co 0.67568(14) 0.06489(13) 0.43860(8) 0.0405(5) Uani 1 1 d . . .
P1 P 0.8499(2) 1.0184(2) 0.12955(16) 0.0291(8) Uani 1 1 d . . .
P2 P 0.6360(2) 1.1003(2) 0.14746(17) 0.0327(8) Uani 1 1 d . . .
P3 P 1.2690(3) 0.1192(3) 0.2054(2) 0.0526(12) Uani 1 1 d . . .
P4 P 1.1633(3) 0.0023(3) 0.2334(3) 0.0575(14) Uani 1 1 d . . .
P5 P 0.2080(2) 0.4452(2) 0.38318(18) 0.0374(9) Uani 1 1 d . . .
P6 P 0.1249(2) 0.6510(2) 0.35187(18) 0.0380(9) Uani 1 1 d . . .
N1 N 0.8345(7) 0.8483(6) 0.1654(5) 0.030(3) Uani 1 1 d . . .
N2 N 1.0885(8) 0.2683(7) 0.2270(6) 0.042(3) Uani 1 1 d . . .
N3 N 0.9949(8) 0.1755(8) 0.2620(6) 0.043(3) Uani 1 1 d . . .
N4 N 0.3865(7) 0.4501(7) 0.3398(5) 0.028(3) Uani 1 1 d . . .
N5 N 0.3203(7) 0.6228(7) 0.3171(5) 0.033(3) Uani 1 1 d . . .
N6 N 0.6551(7) 0.9218(7) 0.1954(5) 0.030(3) Uani 1 1 d . . .
B1 B 0.3227(11) 0.6519(10) 0.1185(8) 0.036(4) Uani 1 1 d . . .
H1a H 0.3891 0.6201 0.1270 0.043 Uiso 1 1 calc R . .
B2 B 0.2295(11) 0.6466(10) 0.1692(8) 0.034(4) Uani 1 1 d . . .
H2a H 0.2323 0.6126 0.2118 0.041 Uiso 1 1 calc R . .
B3 B 0.1581(11) 0.6534(11) 0.1290(8) 0.038(4) Uani 1 1 d . . .
H3a H 0.1132 0.6226 0.1444 0.046 Uiso 1 1 calc R . .
B4 B 0.2884(11) 0.7522(11) 0.0801(9) 0.043(4) Uani 1 1 d . . .
H4a H 0.3322 0.7841 0.0635 0.051 Uiso 1 1 calc R . .
B5 B 0.2409(12) 0.7421(11) 0.1534(8) 0.039(4) Uani 1 1 d . . .
H5a H 0.2537 0.7683 0.1855 0.047 Uiso 1 1 calc R . .
B6 B 0.1378(11) 0.7445(11) 0.1610(8) 0.038(4) Uani 1 1 d . . .
H6a H 0.0818 0.7721 0.1979 0.045 Uiso 1 1 calc R . .
B7 B 0.1242(11) 0.7531(10) 0.0910(8) 0.037(4) Uani 1 1 d . . .
H7a H 0.0587 0.7853 0.0811 0.044 Uiso 1 1 calc R . .
B8 B 0.2172(13) 0.7583(11) 0.0419(8) 0.043(4) Uani 1 1 d . . .
H8a H 0.2147 0.7933 -0.0004 0.052 Uiso 1 1 calc R . .
B9 B 0.1728(11) 0.8084(10) 0.1070(8) 0.038(4) Uani 1 1 d . . .
H9a H 0.1391 0.8779 0.1087 0.046 Uiso 1 1 calc R . .
B10 B 0.3621(13) 0.4686(12) 0.1489(9) 0.049(5) Uani 1 1 d . . .
H10a H 0.3745 0.4906 0.1834 0.059 Uiso 1 1 calc R . .
B11 B 0.2581(13) 0.4731(11) 0.1550(9) 0.047(5) Uani 1 1 d . . .
H11a H 0.2015 0.4971 0.1923 0.057 Uiso 1 1 calc R . .
B12 B 0.2533(15) 0.4809(11) 0.0852(9) 0.051(5) Uani 1 1 d . . .
H12a H 0.1875 0.5149 0.0758 0.061 Uiso 1 1 calc R . .
B13 B 0.4327(13) 0.3918(12) 0.0408(10) 0.054(5) Uani 1 1 d . . .
H13a H 0.4890 0.3674 0.0035 0.065 Uiso 1 1 calc R . .
B14 B 0.4465(16) 0.3801(12) 0.1101(9) 0.055(5) Uani 1 1 d . . .
H14a H 0.5130 0.3469 0.1184 0.065 Uiso 1 1 calc R . .
B15 B 0.3521(14) 0.3755(11) 0.1584(9) 0.048(5) Uani 1 1 d . . .
H15a H 0.3569 0.3375 0.1995 0.057 Uiso 1 1 calc R . .
B16 B 0.2804(15) 0.3822(12) 0.1177(10) 0.055(5) Uani 1 1 d . . .
H16a H 0.2362 0.3507 0.1308 0.066 Uiso 1 1 calc R . .
B17 B 0.3320(16) 0.3904(12) 0.0449(10) 0.058(6) Uani 1 1 d . . .
H17a H 0.3217 0.3659 0.0107 0.070 Uiso 1 1 calc R . .
B18 B 0.3925(14) 0.3270(12) 0.0933(10) 0.054(5) Uani 1 1 d . . .
H18a H 0.4226 0.2575 0.0920 0.065 Uiso 1 1 calc R . .
B19 B 0.641(2) 0.1862(14) 0.4559(9) 0.072(8) Uani 1 1 d . . .
H19a H 0.6830 0.2130 0.4244 0.087 Uiso 1 1 calc R . .
B20 B 0.5558(15) 0.1740(12) 0.4378(9) 0.056(6) Uani 1 1 d . . .
H20a H 0.5405 0.1932 0.3951 0.067 Uiso 1 1 calc R . .
B21 B 0.5484(14) 0.0862(15) 0.4818(9) 0.060(6) Uani 1 1 d . . .
H21a H 0.5289 0.0440 0.4673 0.072 Uiso 1 1 calc R . .
B22 B 0.5909(15) 0.1285(12) 0.5712(9) 0.055(6) Uani 1 1 d . . .
H22a H 0.6026 0.1146 0.6148 0.067 Uiso 1 1 calc R . .
B23 B 0.606(2) 0.2097(17) 0.5287(10) 0.078(8) Uani 1 1 d . . .
H23a H 0.6264 0.2502 0.5439 0.094 Uiso 1 1 calc R . .
B24 B 0.525(2) 0.2491(15) 0.4864(10) 0.084(9) Uani 1 1 d . . .
H24a H 0.4918 0.3172 0.4745 0.101 Uiso 1 1 calc R . .
B25 B 0.4726(17) 0.1858(15) 0.5024(10) 0.070(7) Uani 1 1 d . . .
H25a H 0.4035 0.2105 0.4998 0.083 Uiso 1 1 calc R . .
B26 B 0.5118(14) 0.1125(15) 0.5550(10) 0.065(6) Uani 1 1 d . . .
H26a H 0.4710 0.0862 0.5881 0.078 Uiso 1 1 calc R . .
B27 B 0.496(2) 0.2081(17) 0.5566(10) 0.087(10) Uani 1 1 d . . .
H27a H 0.4428 0.2484 0.5903 0.105 Uiso 1 1 calc R . .
B28 B 0.7986(13) 0.0430(15) 0.3931(7) 0.051(5) Uani 1 1 d . . .
H28a H 0.8161 0.0887 0.4051 0.061 Uiso 1 1 calc R . .
B29 B 0.7257(14) 0.0793(13) 0.3509(7) 0.047(5) Uani 1 1 d . . .
H29a H 0.6943 0.1449 0.3332 0.056 Uiso 1 1 calc R . .
B30 B 0.6707(11) 0.0139(11) 0.3713(7) 0.036(4) Uani 1 1 d . . .
H30a H 0.6025 0.0356 0.3678 0.044 Uiso 1 1 calc R . .
B31 B 0.8814(14) -0.0574(19) 0.3807(9) 0.070(7) Uani 1 1 d . . .
H31a H 0.9490 -0.0798 0.3855 0.084 Uiso 1 1 calc R . .
B32 B 0.8393(14) 0.0144(17) 0.3248(9) 0.061(6) Uani 1 1 d . . .
H32a H 0.8813 0.0395 0.2918 0.073 Uiso 1 1 calc R . .
B33 B 0.7625(13) -0.0083(13) 0.3094(8) 0.043(4) Uani 1 1 d . . .
H33a H 0.7533 0.0006 0.2653 0.052 Uiso 1 1 calc R . .
B34 B 0.7531(13) -0.0913(13) 0.3548(7) 0.048(5) Uani 1 1 d . . .
H34a H 0.7370 -0.1377 0.3425 0.058 Uiso 1 1 calc R . .
B35 B 0.8291(17) -0.1210(17) 0.3978(9) 0.077(9) Uani 1 1 d . . .
H35a H 0.8634 -0.1871 0.4139 0.093 Uiso 1 1 calc R . .
B36 B 0.8547(11) -0.0880(15) 0.3258(8) 0.054(6) Uani 1 1 d . . .
H36a H 0.9057 -0.1313 0.2927 0.064 Uiso 1 1 calc R . .
C1 C 0.8429(10) 0.8081(9) 0.2158(6) 0.037(3) Uani 1 1 d . . .
H1 H 0.8170 0.8401 0.2482 0.044 Uiso 1 1 calc R . .
C2 C 0.8867(10) 0.7229(9) 0.2235(8) 0.047(4) Uani 1 1 d . . .
H2 H 0.8919 0.6970 0.2602 0.056 Uiso 1 1 calc R . .
C3 C 0.9232(9) 0.6759(9) 0.1762(8) 0.044(4) Uani 1 1 d . . .
C4 C 0.9185(10) 0.7159(9) 0.1240(7) 0.043(4) Uani 1 1 d . . .
H4 H 0.9451 0.6854 0.0907 0.051 Uiso 1 1 calc R . .
C5 C 0.8745(10) 0.8013(10) 0.1206(7) 0.043(4) Uani 1 1 d . . .
H5 H 0.8724 0.8288 0.0840 0.051 Uiso 1 1 calc R . .
C6 C 0.9667(12) 0.5823(10) 0.1793(11) 0.068(6) Uani 1 1 d . . .
H6 H 0.9929 0.5575 0.1438 0.081 Uiso 1 1 calc R . .
C7 C 0.9731(14) 0.5342(14) 0.2204(10) 0.070(6) Uani 1 1 d . . .
H7 H 0.9478 0.5592 0.2558 0.084 Uiso 1 1 calc R . .
C8 C 1.0161(13) 0.4384(12) 0.2239(10) 0.059(5) Uani 1 1 d . . .
C9 C 1.0213(13) 0.3964(11) 0.2731(10) 0.063(5) Uani 1 1 d . . .
H9 H 0.9982 0.4240 0.3074 0.075 Uiso 1 1 calc R . .
C10 C 1.0619(13) 0.3097(10) 0.2731(10) 0.061(5) Uani 1 1 d . . .
H10 H 1.0711 0.2787 0.3079 0.073 Uiso 1 1 calc R . .
C11 C 1.0794(11) 0.3098(11) 0.1774(9) 0.056(5) Uani 1 1 d . . .
H11 H 1.0964 0.2808 0.1444 0.067 Uiso 1 1 calc R . .
C12 C 1.0428(12) 0.4008(14) 0.1741(10) 0.076(7) Uani 1 1 d . . .
H12 H 1.0378 0.4324 0.1390 0.091 Uiso 1 1 calc R . .
C13 C 0.9544(12) 0.1820(13) 0.3167(8) 0.064(5) Uani 1 1 d . . .
H13 H 0.9873 0.1576 0.3447 0.077 Uiso 1 1 calc R . .
C14 C 0.8640(13) 0.2243(17) 0.3332(9) 0.086(8) Uani 1 1 d . . .
H14 H 0.8367 0.2284 0.3725 0.103 Uiso 1 1 calc R . .
C15 C 0.8146(10) 0.2592(11) 0.2960(8) 0.048(4) Uani 1 1 d . . .
C16 C 0.8560(9) 0.2436(9) 0.2410(7) 0.041(4) Uani 1 1 d . . .
H16 H 0.8233 0.2617 0.2131 0.049 Uiso 1 1 calc R . .
C17 C 0.9452(10) 0.2018(10) 0.2252(7) 0.043(4) Uani 1 1 d . . .
H17 H 0.9724 0.1913 0.1864 0.052 Uiso 1 1 calc R . .
C18 C 0.7179(10) 0.3051(13) 0.3163(8) 0.059(5) Uani 1 1 d . . .
H18 H 0.6966 0.3276 0.3525 0.071 Uiso 1 1 calc R . .
C19 C 0.6613(9) 0.3169(10) 0.2901(8) 0.048(4) Uani 1 1 d . . .
H19 H 0.6830 0.2943 0.2540 0.058 Uiso 1 1 calc R . .
C20 C 0.5658(10) 0.3615(9) 0.3094(8) 0.045(4) Uani 1 1 d . . .
C21 C 0.5160(9) 0.3646(10) 0.2765(8) 0.045(4) Uani 1 1 d . . .
H21 H 0.5417 0.3350 0.2429 0.054 Uiso 1 1 calc R . .
C22 C 0.4264(10) 0.4118(9) 0.2924(8) 0.044(4) Uani 1 1 d . . .
H22 H 0.3924 0.4164 0.2677 0.053 Uiso 1 1 calc R . .
C23 C 0.4343(10) 0.4450(11) 0.3734(7) 0.044(4) Uani 1 1 d . . .
H23 H 0.4065 0.4732 0.4076 0.052 Uiso 1 1 calc R . .
C24 C 0.5244(10) 0.3994(12) 0.3601(8) 0.053(5) Uani 1 1 d . . .
H24 H 0.5571 0.3946 0.3858 0.064 Uiso 1 1 calc R . .
C25 C 0.3283(11) 0.6678(11) 0.3510(7) 0.046(4) Uani 1 1 d . . .
H25 H 0.2996 0.6692 0.3901 0.055 Uiso 1 1 calc R . .
C26 C 0.3768(11) 0.7114(10) 0.3301(7) 0.044(4) Uani 1 1 d . . .
H26 H 0.3820 0.7418 0.3551 0.053 Uiso 1 1 calc R . .
C27 C 0.4187(9) 0.7124(9) 0.2735(6) 0.033(3) Uani 1 1 d . . .
C28 C 0.4099(9) 0.6655(10) 0.2391(7) 0.039(4) Uani 1 1 d . . .
H28 H 0.4379 0.6632 0.1999 0.047 Uiso 1 1 calc R . .
C29 C 0.3603(9) 0.6226(9) 0.2624(6) 0.032(3) Uani 1 1 d . . .
H29 H 0.3542 0.5914 0.2384 0.038 Uiso 1 1 calc R . .
C30 C 0.4709(10) 0.7579(10) 0.2470(7) 0.039(4) Uani 1 1 d . . .
H30 H 0.4894 0.7593 0.2068 0.047 Uiso 1 1 calc R . .
C31 C 0.4953(10) 0.7980(10) 0.2740(7) 0.040(4) Uani 1 1 d . . .
H31 H 0.4746 0.7997 0.3140 0.048 Uiso 1 1 calc R . .
C32 C 0.5520(9) 0.8395(8) 0.2458(6) 0.032(3) Uani 1 1 d . . .
C33 C 0.5696(10) 0.8811(9) 0.2775(6) 0.032(3) Uani 1 1 d . . .
H33 H 0.5465 0.8819 0.3173 0.039 Uiso 1 1 calc R . .
C34 C 0.6213(9) 0.9224(9) 0.2513(6) 0.031(3) Uani 1 1 d . . .
H34 H 0.6329 0.9515 0.2736 0.038 Uiso 1 1 calc R . .
C35 C 0.6391(10) 0.8806(10) 0.1639(6) 0.037(3) Uani 1 1 d . . .
H35 H 0.6636 0.8797 0.1241 0.045 Uiso 1 1 calc R . .
C36 C 0.5884(11) 0.8397(10) 0.1877(6) 0.042(4) Uani 1 1 d . . .
H36 H 0.5778 0.8111 0.1644 0.050 Uiso 1 1 calc R . .
C37 C 0.8254(11) 1.1167(9) 0.1546(8) 0.046(4) Uani 1 1 d . . .
H37A H 0.8003 1.1172 0.1956 0.068 Uiso 1 1 calc R . .
H37B H 0.7838 1.1625 0.1354 0.068 Uiso 1 1 calc R . .
H37C H 0.8790 1.1237 0.1465 0.068 Uiso 1 1 calc R . .
C38 C 0.8917(11) 1.0249(11) 0.0542(7) 0.045(4) Uani 1 1 d . . .
H38A H 0.9107 0.9712 0.0389 0.068 Uiso 1 1 calc R . .
H38B H 0.9411 1.0386 0.0458 0.068 Uiso 1 1 calc R . .
H38C H 0.8460 1.0684 0.0367 0.068 Uiso 1 1 calc R . .
C39 C 0.9419(10) 0.9491(11) 0.1565(8) 0.047(4) Uani 1 1 d . . .
H39A H 0.9885 0.9670 0.1411 0.071 Uiso 1 1 calc R . .
H39B H 0.9619 0.8926 0.1454 0.071 Uiso 1 1 calc R . .
H39C H 0.9260 0.9495 0.1980 0.071 Uiso 1 1 calc R . .
C40 C 0.6549(10) 1.1583(10) 0.0810(8) 0.051(5) Uani 1 1 d . . .
H40A H 0.6771 1.1221 0.0495 0.077 Uiso 1 1 calc R . .
H40B H 0.6977 1.1781 0.0807 0.077 Uiso 1 1 calc R . .
H40C H 0.6003 1.2061 0.0767 0.077 Uiso 1 1 calc R . .
C41 C 0.6017(10) 1.1711(9) 0.2029(7) 0.043(4) Uani 1 1 d . . .
H41A H 0.5460 1.2183 0.2001 0.065 Uiso 1 1 calc R . .
H41B H 0.6455 1.1915 0.1982 0.065 Uiso 1 1 calc R . .
H41C H 0.5952 1.1414 0.2401 0.065 Uiso 1 1 calc R . .
C42 C 0.5382(9) 1.0939(10) 0.1487(8) 0.045(4) Uani 1 1 d . . .
H42A H 0.5035 1.1419 0.1267 0.068 Uiso 1 1 calc R . .
H42B H 0.5045 1.0940 0.1880 0.068 Uiso 1 1 calc R . .
H42C H 0.5531 1.0423 0.1321 0.068 Uiso 1 1 calc R . .
C43 C 1.2802(12) 0.2032(11) 0.2280(10) 0.065(6) Uani 1 1 d . . .
H43A H 1.2619 0.2040 0.2694 0.097 Uiso 1 1 calc R . .
H43B H 1.2437 0.2567 0.2113 0.097 Uiso 1 1 calc R . .
H43C H 1.3411 0.1941 0.2154 0.097 Uiso 1 1 calc R . .
C44 C 1.3050(14) 0.1317(19) 0.1307(9) 0.090(8) Uani 1 1 d . . .
H44A H 1.3684 0.1101 0.1202 0.135 Uiso 1 1 calc R . .
H44B H 1.2787 0.1910 0.1187 0.135 Uiso 1 1 calc R . .
H44C H 1.2876 0.1008 0.1121 0.135 Uiso 1 1 calc R . .
C45 C 1.3483(11) 0.0332(13) 0.2334(11) 0.077(7) Uani 1 1 d . . .
H45A H 1.3573 -0.0179 0.2191 0.116 Uiso 1 1 calc R . .
H45B H 1.3293 0.0306 0.2749 0.116 Uiso 1 1 calc R . .
H45C H 1.4030 0.0388 0.2220 0.116 Uiso 1 1 calc R . .
C46 C 1.2093(15) -0.0642(12) 0.2904(11) 0.079(7) Uani 1 1 d . . .
H46A H 1.1644 -0.0523 0.3260 0.119 Uiso 1 1 calc R . .
H46B H 1.2570 -0.0538 0.2936 0.119 Uiso 1 1 calc R . .
H46C H 1.2316 -0.1227 0.2825 0.119 Uiso 1 1 calc R . .
C47 C 1.0739(13) -0.0162(12) 0.2335(10) 0.069(6) Uani 1 1 d . . .
H47A H 1.0947 -0.0748 0.2266 0.104 Uiso 1 1 calc R . .
H47B H 1.0457 0.0196 0.2036 0.104 Uiso 1 1 calc R . .
H47C H 1.0321 -0.0036 0.2704 0.104 Uiso 1 1 calc R . .
C48 C 1.2388(15) -0.0473(14) 0.1662(11) 0.087(7) Uani 1 1 d . . .
H48A H 1.2588 -0.1078 0.1716 0.130 Uiso 1 1 calc R . .
H48B H 1.2889 -0.0343 0.1564 0.130 Uiso 1 1 calc R . .
H48C H 1.2082 -0.0257 0.1356 0.130 Uiso 1 1 calc R . .
C49 C 0.2786(11) 0.3623(10) 0.4233(7) 0.049(4) Uani 1 1 d . . .
H49A H 0.2524 0.3241 0.4414 0.074 Uiso 1 1 calc R . .
H49B H 0.2867 0.3861 0.4525 0.074 Uiso 1 1 calc R . .
H49C H 0.3351 0.3319 0.3978 0.074 Uiso 1 1 calc R . .
C50 C 0.2051(13) 0.3990(12) 0.3260(8) 0.060(5) Uani 1 1 d . . .
H50A H 0.2581 0.3885 0.2958 0.091 Uiso 1 1 calc R . .
H50B H 0.1542 0.4370 0.3111 0.091 Uiso 1 1 calc R . .
H50C H 0.2014 0.3462 0.3399 0.091 Uiso 1 1 calc R . .
C51 C 0.0994(12) 0.4738(13) 0.4313(9) 0.069(6) Uani 1 1 d . . .
H51A H 0.0557 0.5181 0.4127 0.103 Uiso 1 1 calc R . .
H51B H 0.0977 0.4936 0.4661 0.103 Uiso 1 1 calc R . .
H51C H 0.0870 0.4250 0.4407 0.103 Uiso 1 1 calc R . .
C52 C 0.0614(10) 0.6367(11) 0.3124(8) 0.053(5) Uani 1 1 d . . .
H52A H 0.0128 0.6903 0.3066 0.080 Uiso 1 1 calc R . .
H52B H 0.0389 0.5970 0.3337 0.080 Uiso 1 1 calc R . .
H52C H 0.0985 0.6152 0.2755 0.080 Uiso 1 1 calc R . .
C53 C 0.0582(11) 0.6801(12) 0.4225(8) 0.060(5) Uani 1 1 d . . .
H53A H 0.0073 0.7332 0.4199 0.089 Uiso 1 1 calc R . .
H53B H 0.0922 0.6861 0.4447 0.089 Uiso 1 1 calc R . .
H53C H 0.0392 0.6369 0.4410 0.089 Uiso 1 1 calc R . .
C54 C 0.1299(10) 0.7470(10) 0.3195(7) 0.043(4) Uani 1 1 d . . .
H54A H 0.1683 0.7373 0.2814 0.064 Uiso 1 1 calc R . .
H54B H 0.1526 0.7666 0.3426 0.064 Uiso 1 1 calc R . .
H54C H 0.0715 0.7892 0.3171 0.064 Uiso 1 1 calc R . .
C55 C 0.2995(9) 0.6664(9) 0.0541(7) 0.037(4) Uani 1 1 d . . .
H55 H 0.3546 0.6412 0.0162 0.045 Uiso 1 1 calc R . .
C56 C 0.2072(10) 0.6680(9) 0.0603(6) 0.037(3) Uani 1 1 d . . .
H56 H 0.1948 0.6445 0.0266 0.044 Uiso 1 1 calc R . .
C57 C 0.4086(12) 0.4752(11) 0.0761(8) 0.054(5) Uani 1 1 d . . .
H57 H 0.4542 0.5052 0.0604 0.065 Uiso 1 1 calc R . .
C58 C 0.3443(11) 0.4827(9) 0.0407(7) 0.042(4) Uani 1 1 d . . .
H58 H 0.3426 0.5194 -0.0011 0.051 Uiso 1 1 calc R . .
C59 C 0.6726(14) 0.1148(13) 0.5088(7) 0.061(5) Uani 1 1 d . . .
H59 H 0.7409 0.0907 0.5130 0.073 Uiso 1 1 calc R . .
C60 C 0.6196(10) 0.0552(9) 0.5242(7) 0.042(4) Uani 1 1 d . . .
H60 H 0.6507 -0.0120 0.5392 0.050 Uiso 1 1 calc R . .
C61 C 0.7927(9) -0.0373(10) 0.4350(7) 0.046(4) Uani 1 1 d . . .
H61 H 0.8056 -0.0503 0.4783 0.055 Uiso 1 1 calc R . .
C62 C 0.7159(12) -0.0558(11) 0.4230(7) 0.050(4) Uani 1 1 d . . .
H62 H 0.6750 -0.0821 0.4561 0.060 Uiso 1 1 calc R . .
S1 S 1.0784(3) 0.1392(3) 0.06569(19) 0.0583(12) Uani 1 1 d D . .
O1 O 1.1183(12) 0.1643(12) 0.0949(7) 0.111(6) Uiso 1 1 d D . .
O2 O 1.1234(10) 0.1145(10) 0.0102(6) 0.087(5) Uiso 1 1 d D . .
O3 O 1.0382(12) 0.0857(11) 0.1031(7) 0.106(6) Uiso 1 1 d D . .
C63 C 0.9847(16) 0.2286(15) 0.0526(11) 0.135(12) Uiso 1 1 d D . .
F1 F 0.9366(11) 0.2725(11) 0.0985(7) 0.126(6) Uiso 1 1 d D . .
F2 F 0.9380(14) 0.2150(14) 0.0315(10) 0.180(9) Uiso 1 1 d D . .
F3 F 1.0063(15) 0.2809(14) 0.0163(9) 0.181(9) Uiso 1 1 d D . .
S2 S 0.1681(4) 0.1314(6) 0.3963(3) 0.118(3) Uani 1 1 d D . .
O4 O 0.2235(13) 0.0693(12) 0.4276(8) 0.131(7) Uiso 1 1 d D . .
O5 O 0.1076(13) 0.1238(13) 0.3744(8) 0.126(7) Uiso 1 1 d D . .
O6 O 0.2148(19) 0.1776(18) 0.3525(11) 0.216(14) Uiso 1 1 d D . .
C64 C 0.0959(16) 0.2092(14) 0.4453(10) 0.109(9) Uiso 1 1 d D . .
F4 F 0.1383(16) 0.2397(16) 0.4635(10) 0.197(10) Uiso 1 1 d D . .
F5 F 0.0535(12) 0.1853(12) 0.4864(7) 0.135(6) Uiso 1 1 d D . .
F6 F 0.0440(17) 0.2744(15) 0.4208(11) 0.216(12) Uiso 1 1 d D . .
S3 S 0.6823(8) 0.3858(6) 0.1067(6) 0.182(6) Uani 1 1 d D . .
O7 O 0.6788(11) 0.3263(10) 0.1516(6) 0.091(5) Uiso 1 1 d D . .
O8 O 0.637(3) 0.390(3) 0.0646(15) 0.37(3) Uiso 1 1 d D . .
O9 O 0.7647(16) 0.3880(19) 0.0723(12) 0.200 Uiso 1 1 d D . .
C65 C 0.6052(18) 0.4847(15) 0.1309(11) 0.135(12) Uiso 1 1 d D . .
F7 F 0.6301(18) 0.5459(15) 0.1143(12) 0.226(12) Uiso 1 1 d D . .
F8 F 0.5559(18) 0.4893(17) 0.1762(11) 0.226(12) Uiso 1 1 d D . .
F9 F 0.5517(19) 0.5112(18) 0.0960(13) 0.251 Uiso 1 1 d D . .
S4 S 0.1247(10) 0.4904(11) 0.6012(9) 0.241(8) Uani 1 1 d D . .
O10 O 0.164(2) 0.527(2) 0.6251(13) 0.228(15) Uiso 1 1 d D . .
O11 O 0.0480(18) 0.483(2) 0.6322(15) 0.262(19) Uiso 1 1 d D . .
O12 O 0.132(2) 0.5242(19) 0.5389(11) 0.206(14) Uiso 1 1 d D . .
C66 C 0.193(2) 0.3822(18) 0.5978(15) 0.31(4) Uiso 1 1 d D . .
F10 F 0.156(2) 0.3497(18) 0.5766(14) 0.265(15) Uiso 1 1 d D . .
F11 F 0.269(2) 0.360(2) 0.5743(18) 0.34(2) Uiso 1 1 d D . .
F12 F 0.192(3) 0.349(2) 0.6488(15) 0.35(2) Uiso 1 1 d D . .
O13 O 0.4589(10) 0.0954(9) 0.2942(6) 0.080(4) Uani 1 1 d D . .
O14 O 0.4084(11) 0.2201(9) 0.3098(7) 0.088(5) Uani 1 1 d D . .
N7 N 0.4227(9) 0.1494(9) 0.3275(6) 0.051(4) Uani 1 1 d D . .
C67 C 0.4001(12) 0.1296(13) 0.3894(8) 0.067(6) Uani 1 1 d D . .
H67A H 0.3711 0.1812 0.4094 0.101 Uiso 1 1 calc R . .
H67B H 0.4532 0.0919 0.4020 0.101 Uiso 1 1 calc R . .
H67C H 0.3610 0.1027 0.3976 0.101 Uiso 1 1 calc R . .
O15 O 0.7812(17) 0.4425(15) 0.4860(10) 0.149(9) Uiso 1 1 d D . .
O16 O 0.7750(17) 0.3523(16) 0.5267(10) 0.150 Uiso 1 1 d D . .
N8 N 0.7636(16) 0.387(2) 0.4807(12) 0.221 Uiso 1 1 d D . .
C68 C 0.742(2) 0.376(2) 0.4305(13) 0.139(12) Uiso 1 1 d D . .
H68A H 0.7400 0.3220 0.4349 0.208 Uiso 1 1 calc R . .
H68B H 0.7867 0.3775 0.3964 0.208 Uiso 1 1 calc R . .
H68C H 0.6854 0.4208 0.4268 0.208 Uiso 1 1 calc R . .
O17 O 0.3950(18) 0.2133(19) 0.9458(12) 0.171(10) Uiso 1 1 d D . .
C69 C 0.229(3) 0.291(3) 0.956(2) 0.25(3) Uiso 1 1 d D . .
H69A H 0.1740 0.3001 0.9837 0.380 Uiso 1 1 calc R . .
H69B H 0.2310 0.2702 0.9217 0.380 Uiso 1 1 calc R . .
H69C H 0.2339 0.3441 0.9465 0.380 Uiso 1 1 calc R . .
C70 C 0.304(2) 0.228(2) 0.9814(15) 0.133 Uiso 1 1 d D . .
H70A H 0.2971 0.2466 1.0186 0.160 Uiso 1 1 calc R . .
H70B H 0.3007 0.1740 0.9885 0.160 Uiso 1 1 calc R . .
C71 C 0.474(2) 0.184(3) 0.9696(11) 0.20(2) Uiso 1 1 d D . .
H71A H 0.4676 0.2226 0.9958 0.242 Uiso 1 1 calc R . .
H71B H 0.4924 0.1264 0.9870 0.242 Uiso 1 1 calc R . .
C72 C 0.5288(9) 0.1901(8) 0.9109(5) 0.192(19) Uiso 1 1 d D . .
H72A H 0.5881 0.1745 0.9133 0.288 Uiso 1 1 calc R . .
H72B H 0.5040 0.2475 0.8948 0.288 Uiso 1 1 calc R . .
H72C H 0.5298 0.1524 0.8867 0.288 Uiso 1 1 calc R . .
O18 O 0.3079(9) 0.0293(8) 0.9619(5) 0.103(5) Uiso 1 1 d R . .
O19 O 0.5137(9) 0.0677(8) 0.9477(5) 0.112(6) Uiso 1 1 d R . .

loop_
_atom_site_aniso_label
_atom_site_aniso_U_11
_atom_site_aniso_U_22
_atom_site_aniso_U_33
_atom_site_aniso_U_23
_atom_site_aniso_U_13
_atom_site_aniso_U_12
Pt1 0.0189(3) 0.0167(3) 0.0346(3) 0.0006(2) -0.0054(2) -0.0079(2)
Pt2 0.0175(3) 0.0163(3) 0.0444(3) -0.0016(2) -0.0098(2) -0.0032(2)
Pt3 0.0183(3) 0.0255(3) 0.0399(3) -0.0001(2) -0.0051(2) -0.0104(2)
Co1 0.0292(10) 0.0193(9) 0.0404(11) 0.0005(8) -0.0062(8) -0.0082(8)
Co2 0.0445(12) 0.0404(12) 0.0325(11) -0.0037(9) -0.0067(9) -0.0159(10)
P1 0.0179(17) 0.0224(18) 0.044(2) -0.0055(15) -0.0012(15) -0.0091(15)
P2 0.0199(17) 0.0208(18) 0.049(2) 0.0034(16) -0.0050(16) -0.0062(15)
P3 0.024(2) 0.047(3) 0.073(3) 0.007(2) -0.009(2) -0.010(2)
P4 0.040(2) 0.027(2) 0.114(4) 0.001(2) -0.035(3) -0.013(2)
P5 0.030(2) 0.034(2) 0.049(2) 0.0007(18) -0.0044(17) -0.0179(18)
P6 0.0202(18) 0.034(2) 0.052(2) -0.0035(18) -0.0046(17) -0.0072(17)
N1 0.018(6) 0.014(5) 0.053(8) -0.007(5) -0.010(5) -0.001(5)
N2 0.036(7) 0.019(6) 0.078(10) 0.004(7) -0.030(7) -0.011(6)
N3 0.033(7) 0.038(8) 0.056(9) -0.001(6) -0.014(6) -0.012(6)
N4 0.020(6) 0.020(6) 0.038(7) 0.000(5) -0.005(5) -0.007(5)
N5 0.016(6) 0.025(6) 0.051(8) -0.001(5) -0.008(5) -0.003(5)
N6 0.028(6) 0.025(6) 0.044(7) 0.000(5) -0.010(5) -0.016(5)
B1 0.029(9) 0.020(8) 0.051(10) -0.004(7) -0.004(8) -0.006(7)
B2 0.029(9) 0.021(8) 0.046(10) 0.001(7) -0.011(7) -0.005(7)
B3 0.034(9) 0.030(9) 0.047(10) -0.002(8) 0.000(8) -0.016(8)
B4 0.027(9) 0.025(9) 0.069(13) -0.002(8) -0.011(8) -0.005(7)
B5 0.041(10) 0.026(9) 0.047(10) -0.005(8) -0.012(8) -0.010(8)
B6 0.034(9) 0.028(9) 0.044(10) -0.003(7) -0.009(8) -0.008(8)
B7 0.033(9) 0.025(9) 0.045(10) -0.006(7) -0.006(8) -0.006(7)
B8 0.049(11) 0.029(9) 0.049(11) 0.004(8) -0.006(9) -0.022(9)
B9 0.026(9) 0.016(8) 0.066(12) -0.012(8) -0.016(8) 0.003(7)
B10 0.047(11) 0.032(10) 0.064(13) -0.002(9) -0.019(10) -0.010(9)
B11 0.048(11) 0.020(9) 0.053(11) 0.006(8) -0.007(9) -0.003(8)
B12 0.067(13) 0.020(9) 0.071(14) -0.006(9) -0.008(11) -0.028(9)
B13 0.039(11) 0.025(10) 0.079(15) -0.010(9) -0.007(10) 0.000(8)
B14 0.067(14) 0.027(10) 0.068(14) -0.005(9) -0.024(11) -0.014(10)
B15 0.059(13) 0.027(9) 0.054(12) 0.004(8) -0.017(10) -0.016(9)
B16 0.067(14) 0.023(9) 0.070(14) 0.007(9) -0.024(11) -0.013(10)
B17 0.080(16) 0.025(10) 0.084(16) 0.001(10) -0.046(13) -0.019(10)
B18 0.060(13) 0.031(10) 0.075(15) 0.001(10) -0.020(11) -0.022(10)
B19 0.13(2) 0.050(13) 0.034(11) 0.003(9) -0.014(13) -0.042(15)
B20 0.069(14) 0.027(10) 0.046(11) -0.008(8) -0.018(10) 0.007(10)
B21 0.049(12) 0.064(14) 0.040(11) -0.007(10) 0.007(9) -0.011(11)
B22 0.070(14) 0.027(10) 0.044(11) -0.012(8) -0.009(10) 0.001(10)
B23 0.12(2) 0.065(16) 0.051(14) -0.008(12) -0.018(14) -0.038(16)
B24 0.11(2) 0.038(13) 0.053(14) -0.010(10) -0.019(14) 0.015(14)
B25 0.061(15) 0.054(14) 0.059(14) -0.019(11) -0.011(11) 0.008(12)
B26 0.044(12) 0.063(15) 0.053(13) -0.010(11) 0.003(10) 0.000(11)
B27 0.10(2) 0.064(16) 0.047(13) -0.023(12) -0.023(13) 0.018(15)
B28 0.049(12) 0.086(16) 0.027(9) -0.020(9) 0.013(8) -0.044(12)
B29 0.065(13) 0.046(11) 0.029(9) -0.001(8) -0.007(9) -0.027(10)
B30 0.033(9) 0.036(10) 0.030(9) -0.004(7) -0.006(7) -0.008(8)
B31 0.035(11) 0.13(2) 0.050(13) -0.025(14) -0.005(9) -0.033(13)
B32 0.054(13) 0.107(19) 0.041(11) -0.019(12) 0.006(9) -0.057(14)
B33 0.049(11) 0.056(12) 0.035(10) -0.009(8) -0.013(8) -0.028(10)
B34 0.047(11) 0.052(12) 0.023(9) -0.006(8) -0.002(8) -0.006(10)
B35 0.075(17) 0.072(16) 0.032(11) -0.001(10) -0.018(11) 0.013(14)
B36 0.021(9) 0.091(17) 0.043(11) -0.014(11) -0.004(8) -0.017(10)
C1 0.037(8) 0.023(7) 0.040(8) -0.002(6) -0.014(7) -0.001(7)
C2 0.037(9) 0.024(8) 0.074(12) 0.006(8) -0.024(8) -0.005(7)
C3 0.014(7) 0.014(7) 0.096(14) -0.014(8) -0.006(8) 0.000(6)
C4 0.039(9) 0.021(8) 0.048(9) -0.013(7) 0.010(7) -0.004(7)
C5 0.043(9) 0.035(9) 0.043(9) -0.009(7) 0.007(7) -0.019(8)
C6 0.044(10) 0.019(8) 0.132(19) 0.017(10) -0.016(11) -0.017(8)
C7 0.068(14) 0.064(14) 0.083(15) -0.010(12) -0.028(12) -0.025(12)
C8 0.058(12) 0.043(11) 0.080(14) -0.026(10) -0.011(10) -0.020(9)
C9 0.069(13) 0.029(9) 0.087(15) -0.010(9) -0.045(11) -0.001(9)
C10 0.071(13) 0.021(8) 0.106(16) -0.006(9) -0.056(12) -0.012(9)
C11 0.039(10) 0.035(9) 0.091(14) 0.017(9) -0.026(9) -0.014(8)
C12 0.038(10) 0.074(15) 0.093(16) 0.048(13) -0.027(10) -0.019(10)
C13 0.045(11) 0.072(14) 0.059(12) 0.003(10) -0.008(9) -0.017(10)
C14 0.045(12) 0.11(2) 0.059(13) -0.007(13) 0.008(10) -0.014(13)
C15 0.021(8) 0.062(11) 0.062(11) 0.005(9) -0.018(8) -0.016(8)
C16 0.020(7) 0.033(8) 0.064(11) -0.013(7) -0.019(7) 0.002(6)
C17 0.033(8) 0.037(9) 0.055(10) -0.026(8) -0.017(7) 0.001(7)
C18 0.023(8) 0.070(13) 0.066(12) 0.001(10) -0.008(8) -0.008(9)
C19 0.021(8) 0.030(8) 0.086(13) 0.001(8) -0.011(8) -0.008(7)
C20 0.030(8) 0.026(8) 0.071(12) 0.000(8) -0.011(8) -0.007(7)
C21 0.015(7) 0.034(9) 0.086(13) -0.032(8) -0.011(7) 0.000(6)
C22 0.037(9) 0.028(8) 0.067(11) -0.006(8) -0.015(8) -0.011(7)
C23 0.033(8) 0.055(10) 0.042(9) -0.001(8) -0.005(7) -0.022(8)
C24 0.032(9) 0.069(12) 0.055(11) 0.011(9) -0.018(8) -0.020(9)
C25 0.051(10) 0.059(11) 0.032(8) -0.004(8) -0.006(7) -0.030(9)
C26 0.052(10) 0.036(9) 0.052(10) -0.006(7) -0.008(8) -0.028(8)
C27 0.026(7) 0.034(8) 0.042(8) -0.003(6) -0.004(6) -0.018(7)
C28 0.032(8) 0.052(10) 0.042(9) 0.001(7) -0.006(7) -0.028(8)
C29 0.034(8) 0.029(8) 0.037(8) -0.003(6) -0.010(6) -0.017(7)
C30 0.039(8) 0.038(9) 0.041(9) -0.001(7) -0.008(7) -0.020(7)
C31 0.034(8) 0.039(9) 0.054(10) 0.004(7) -0.006(7) -0.026(7)
C32 0.038(8) 0.025(7) 0.035(8) 0.007(6) -0.007(6) -0.020(7)
C33 0.047(9) 0.038(8) 0.020(7) 0.005(6) -0.009(6) -0.027(7)
C34 0.041(8) 0.029(8) 0.028(7) -0.004(6) -0.012(6) -0.016(7)
C35 0.037(8) 0.044(9) 0.035(8) -0.010(7) -0.005(6) -0.020(7)
C36 0.055(10) 0.049(10) 0.040(9) -0.008(7) -0.009(7) -0.039(9)
C37 0.041(9) 0.025(8) 0.069(11) -0.019(7) 0.005(8) -0.017(7)
C38 0.043(9) 0.045(10) 0.044(9) -0.001(7) 0.003(7) -0.025(8)
C39 0.027(8) 0.049(10) 0.075(12) -0.006(9) -0.012(8) -0.023(8)
C40 0.030(8) 0.036(9) 0.069(12) 0.017(8) -0.016(8) -0.003(7)
C41 0.026(8) 0.023(8) 0.065(11) -0.015(7) -0.004(7) 0.004(6)
C42 0.020(7) 0.041(9) 0.075(12) 0.007(8) -0.018(7) -0.014(7)
C43 0.042(10) 0.039(10) 0.115(17) -0.004(10) -0.024(11) -0.016(9)
C44 0.051(13) 0.15(2) 0.078(15) -0.011(15) 0.001(11) -0.058(15)
C45 0.027(9) 0.068(14) 0.14(2) 0.004(13) -0.034(11) -0.020(10)
C46 0.078(15) 0.036(10) 0.123(19) 0.041(12) -0.045(14) -0.029(11)
C47 0.069(13) 0.051(12) 0.110(17) 0.000(11) -0.031(12) -0.040(11)
C48 0.062(14) 0.055(13) 0.13(2) -0.035(14) -0.013(14) -0.011(11)
C49 0.048(10) 0.044(10) 0.056(10) 0.014(8) -0.011(8) -0.027(9)
C50 0.071(13) 0.052(11) 0.076(13) 0.001(10) -0.019(10) -0.043(11)
C51 0.048(11) 0.073(14) 0.076(13) 0.002(11) 0.014(10) -0.038(11)
C52 0.027(8) 0.048(10) 0.082(13) 0.015(9) -0.025(8) -0.014(8)
C53 0.036(9) 0.049(11) 0.066(12) -0.020(9) 0.013(8) -0.004(8)
C54 0.033(8) 0.034(9) 0.057(10) -0.008(7) -0.011(7) -0.009(7)
C55 0.031(8) 0.021(7) 0.052(9) 0.008(7) -0.008(7) -0.010(6)
C56 0.042(9) 0.024(7) 0.040(8) 0.007(6) -0.012(7) -0.011(7)
C57 0.048(10) 0.036(9) 0.065(12) -0.006(8) -0.014(9) -0.006(8)
C58 0.057(10) 0.016(7) 0.050(9) -0.002(6) -0.018(8) -0.010(7)
C59 0.083(14) 0.073(13) 0.044(10) -0.006(9) -0.014(9) -0.049(12)
C60 0.045(9) 0.024(8) 0.049(9) -0.002(7) -0.002(7) -0.014(7)
C61 0.021(7) 0.046(10) 0.054(10) -0.015(8) -0.014(7) 0.008(7)
C62 0.069(12) 0.047(10) 0.035(9) -0.014(7) -0.002(8) -0.028(9)
S1 0.051(3) 0.088(4) 0.046(3) -0.014(2) -0.009(2) -0.037(3)
S2 0.046(3) 0.200(9) 0.060(4) -0.044(4) -0.029(3) 0.009(4)
S3 0.143(9) 0.077(6) 0.245(14) 0.011(7) -0.004(9) -0.014(6)
S4 0.196(15) 0.29(2) 0.31(2) -0.049(18) -0.056(14) -0.161(16)
O13 0.081(10) 0.068(10) 0.076(10) -0.038(8) -0.005(8) -0.016(8)
O14 0.092(12) 0.064(10) 0.081(11) 0.009(8) -0.019(9) -0.016(9)
N7 0.039(8) 0.047(9) 0.060(9) -0.003(8) -0.015(7) -0.012(7)
C67 0.041(10) 0.070(14) 0.068(13) 0.004(10) -0.002(9) -0.015(10)

loop_
_atom_type_symbol
_atom_type_description
_atom_type_scat_dispersion_real
_atom_type_scat_dispersion_imag
_atom_type_scat_source
C C 0.0033 0.0016 'International Tables Vol C Tables 4.2.6.8 and 6.1.1.4'
H H 0.0000 0.0000 'International Tables Vol C Tables 4.2.6.8 and 6.1.1.4'
B B 0.0013 0.0007 'International Tables Vol C Tables 4.2.6.8 and 6.1.1.4'
N N 0.0061 0.0033 'International Tables Vol C Tables 4.2.6.8 and 6.1.1.4'
O O 0.0106 0.0060 'International Tables Vol C Tables 4.2.6.8 and 6.1.1.4'
F F 0.0171 0.0103 'International Tables Vol C Tables 4.2.6.8 and 6.1.1.4'
P P 0.1023 0.0942 'International Tables Vol C Tables 4.2.6.8 and 6.1.1.4'
S S 0.1246 0.1234 'International Tables Vol C Tables 4.2.6.8 and 6.1.1.4'
Co Co 0.3494 0.9721 'International Tables Vol C Tables 4.2.6.8 and 6.1.1.4'
Pt Pt -1.7033 8.3905 'International Tables Vol C Tables 4.2.6.8 and 6.1.1.4'

loop_
_geom_angle_atom_site_label_1
_geom_angle_atom_site_label_2
_geom_angle_atom_site_label_3
_geom_angle
_geom_angle_site_symmetry_1
_geom_angle_site_symmetry_3
_geom_angle_publ_flag
N1 Pt1 N6 81.7(4) . . ?
N1 Pt1 P2 170.7(3) . . ?
N6 Pt1 P2 91.4(3) . . ?
N1 Pt1 P1 92.7(3) . . ?
N6 Pt1 P1 172.0(3) . . ?
P2 Pt1 P1 94.79(13) . . ?
N3 Pt2 N2 81.8(5) . . ?
N3 Pt2 P4 95.1(4) . . ?
N2 Pt2 P4 173.2(4) . . ?
N3 Pt2 P3 170.8(4) . . ?
N2 Pt2 P3 89.2(4) . . ?
P4 Pt2 P3 94.07(17) . . ?
N4 Pt3 N5 82.6(4) . . ?
N4 Pt3 P6 173.7(3) . . ?
N5 Pt3 P6 92.0(3) . . ?
N4 Pt3 P5 89.8(3) . . ?
N5 Pt3 P5 172.4(3) . . ?
P6 Pt3 P5 95.56(14) . . ?
B12 Co1 C56 98.7(8) . . ?
B12 Co1 C58 49.0(8) . . ?
C56 Co1 C58 100.5(6) . . ?
B12 Co1 C55 131.6(8) . . ?
C56 Co1 C55 46.1(6) . . ?
C58 Co1 C55 98.8(6) . . ?
B12 Co1 C57 81.8(8) . . ?
C56 Co1 C57 132.6(7) . . ?
C58 Co1 C57 45.5(7) . . ?
C55 Co1 C57 99.5(7) . . ?
B12 Co1 B3 95.0(8) . . ?
C56 Co1 B3 49.0(6) . . ?
C58 Co1 B3 132.7(7) . . ?
C55 Co1 B3 83.6(6) . . ?
C57 Co1 B3 176.5(7) . . ?
B12 Co1 B10 84.2(9) . . ?
C56 Co1 B10 176.1(8) . . ?
C58 Co1 B10 83.3(7) . . ?
C55 Co1 B10 133.1(7) . . ?
C57 Co1 B10 50.3(8) . . ?
B3 Co1 B10 128.3(8) . . ?
B12 Co1 B1 177.8(8) . . ?
C56 Co1 B1 82.9(7) . . ?
C58 Co1 B1 129.4(7) . . ?
C55 Co1 B1 48.8(7) . . ?
C57 Co1 B1 96.1(7) . . ?
B3 Co1 B1 87.2(7) . . ?
B10 Co1 B1 94.2(8) . . ?
B12 Co1 B11 49.6(8) . . ?
C56 Co1 B11 129.8(7) . . ?
C58 Co1 B11 85.6(7) . . ?
C55 Co1 B11 174.4(7) . . ?
C57 Co1 B11 86.1(7) . . ?
B3 Co1 B11 90.9(7) . . ?
B10 Co1 B11 50.6(8) . . ?
B1 Co1 B11 130.2(8) . . ?
B12 Co1 B2 130.8(8) . . ?
C56 Co1 B2 83.8(6) . . ?
C58 Co1 B2 175.6(6) . . ?
C55 Co1 B2 84.1(6) . . ?
C57 Co1 B2 131.0(7) . . ?
B3 Co1 B2 50.6(7) . . ?
B10 Co1 B2 92.3(7) . . ?
B1 Co1 B2 50.7(6) . . ?
B11 Co1 B2 91.7(7) . . ?
B28 Co2 C62 82.6(8) . . ?
B28 Co2 C61 47.6(8) . . ?
C62 Co2 C61 48.3(7) . . ?
B28 Co2 C60 133.9(7) . . ?
C62 Co2 C60 96.6(6) . . ?
C61 Co2 C60 99.0(7) . . ?
B28 Co2 C59 99.3(8) . . ?
C62 Co2 C59 130.2(7) . . ?
C61 Co2 C59 97.6(8) . . ?
C60 Co2 C59 47.4(7) . . ?
B28 Co2 B19 95.2(11) . . ?
C62 Co2 B19 176.8(10) . . ?
C61 Co2 B19 128.6(10) . . ?
C60 Co2 B19 83.2(7) . . ?
C59 Co2 B19 47.8(8) . . ?
B28 Co2 B30 84.7(7) . . ?
C62 Co2 B30 49.1(7) . . ?
C61 Co2 B30 84.3(7) . . ?
C60 Co2 B30 128.8(7) . . ?
C59 Co2 B30 175.9(7) . . ?
B19 Co2 B30 133.2(8) . . ?
B28 Co2 B21 177.2(9) . . ?
C62 Co2 B21 96.0(9) . . ?
C61 Co2 B21 132.8(8) . . ?
C60 Co2 B21 48.6(8) . . ?
C59 Co2 B21 83.5(9) . . ?
B19 Co2 B21 86.3(11) . . ?
B30 Co2 B21 92.6(9) . . ?
B28 Co2 B29 49.1(8) . . ?
C62 Co2 B29 84.7(7) . . ?
C61 Co2 B29 84.0(8) . . ?
C60 Co2 B29 176.8(8) . . ?
C59 Co2 B29 133.3(8) . . ?
B19 Co2 B29 95.7(8) . . ?
B30 Co2 B29 50.3(7) . . ?
B21 Co2 B29 128.4(9) . . ?
B28 Co2 B20 129.6(9) . . ?
C62 Co2 B20 132.2(9) . . ?
C61 Co2 B20 176.9(8) . . ?
C60 Co2 B20 84.0(7) . . ?
C59 Co2 B20 84.0(9) . . ?
B19 Co2 B20 51.0(11) . . ?
B30 Co2 B20 94.2(8) . . ?
B21 Co2 B20 49.9(9) . . ?
B29 Co2 B20 93.0(8) . . ?
C39 P1 C38 104.8(8) . . ?
C39 P1 C37 101.6(8) . . ?
C38 P1 C37 106.3(8) . . ?
C39 P1 Pt1 110.5(5) . . ?
C38 P1 Pt1 115.6(6) . . ?
C37 P1 Pt1 116.6(5) . . ?
C42 P2 C40 103.1(8) . . ?
C42 P2 C41 103.6(8) . . ?
C40 P2 C41 105.8(9) . . ?
C42 P2 Pt1 112.1(5) . . ?
C40 P2 Pt1 116.1(5) . . ?
C41 P2 Pt1 114.8(5) . . ?
C45 P3 C44 111.0(12) . . ?
C45 P3 C43 99.7(10) . . ?
C44 P3 C43 100.5(12) . . ?
C45 P3 Pt2 119.4(7) . . ?
C44 P3 Pt2 113.2(7) . . ?
C43 P3 Pt2 110.4(6) . . ?
C47 P4 C46 106.3(10) . . ?
C47 P4 C48 99.0(11) . . ?
C46 P4 C48 106.3(12) . . ?
C47 P4 Pt2 113.2(7) . . ?
C46 P4 Pt2 116.1(8) . . ?
C48 P4 Pt2 114.3(8) . . ?
C50 P5 C49 107.3(9) . . ?
C50 P5 C51 104.2(10) . . ?
C49 P5 C51 103.2(9) . . ?
C50 P5 Pt3 110.8(6) . . ?
C49 P5 Pt3 110.8(6) . . ?
C51 P5 Pt3 119.7(7) . . ?
C54 P6 C53 102.4(8) . . ?
C54 P6 C52 102.8(8) . . ?
C53 P6 C52 108.5(9) . . ?
C54 P6 Pt3 113.1(5) . . ?
C53 P6 Pt3 114.5(7) . . ?
C52 P6 Pt3 114.3(6) . . ?
C1 N1 C5 116.2(12) . . ?
C1 N1 Pt1 121.0(9) . . ?
C5 N1 Pt1 121.8(10) . . ?
C10 N2 C11 119.7(15) . . ?
C10 N2 Pt2 120.3(11) . . ?
C11 N2 Pt2 119.5(12) . . ?
C17 N3 C13 116.9(15) . . ?
C17 N3 Pt2 120.7(11) . . ?
C13 N3 Pt2 122.1(12) . . ?
C22 N4 C23 118.0(13) . . ?
C22 N4 Pt3 119.4(10) . . ?
C23 N4 Pt3 120.3(10) . . ?
C29 N5 C25 118.5(12) . . ?
C29 N5 Pt3 119.2(10) . . ?
C25 N5 Pt3 122.1(10) . . ?
C34 N6 C35 119.4(12) . . ?
C34 N6 Pt1 119.7(9) . . ?
C35 N6 Pt1 120.5(10) . . ?
C55 B1 B5 103.3(12) . . ?
C55 B1 B2 105.1(12) . . ?
B5 B1 B2 60.4(9) . . ?
C55 B1 B4 57.8(10) . . ?
B5 B1 B4 59.6(10) . . ?
B2 B1 B4 108.6(12) . . ?
C55 B1 Co1 64.3(8) . . ?
B5 B1 Co1 117.9(11) . . ?
B2 B1 Co1 65.2(8) . . ?
B4 B1 Co1 117.4(11) . . ?
B3 B2 B5 106.5(12) . . ?
B3 B2 B1 106.1(12) . . ?
B5 B2 B1 59.1(9) . . ?
B3 B2 B6 60.3(10) . . ?
B5 B2 B6 59.2(9) . . ?
B1 B2 B6 106.6(11) . . ?
B3 B2 Co1 63.5(8) . . ?
B5 B2 Co1 115.7(11) . . ?
B1 B2 Co1 64.1(8) . . ?
B6 B2 Co1 116.6(11) . . ?
C56 B3 B2 105.1(12) . . ?
C56 B3 B7 57.4(9) . . ?
B2 B3 B7 108.4(12) . . ?
C56 B3 B6 103.2(12) . . ?
B2 B3 B6 60.4(10) . . ?
B7 B3 B6 59.7(10) . . ?
C56 B3 Co1 64.6(7) . . ?
B2 B3 Co1 65.9(8) . . ?
B7 B3 Co1 117.5(10) . . ?
B6 B3 Co1 118.7(11) . . ?
C55 B4 B8 58.5(10) . . ?
C55 B4 B5 103.4(12) . . ?
B8 B4 B5 108.1(13) . . ?
C55 B4 B9 103.8(12) . . ?
B8 B4 B9 60.2(10) . . ?
B5 B4 B9 60.0(10) . . ?
C55 B4 B1 58.3(10) . . ?
B8 B4 B1 107.8(13) . . ?
B5 B4 B1 59.3(10) . . ?
B9 B4 B1 107.3(13) . . ?
B1 B5 B6 108.9(12) . . ?
B1 B5 B4 61.1(10) . . ?
B6 B5 B4 108.6(13) . . ?
B1 B5 B9 109.3(13) . . ?
B6 B5 B9 59.3(10) . . ?
B4 B5 B9 60.7(10) . . ?
B1 B5 B2 60.5(9) . . ?
B6 B5 B2 60.7(9) . . ?
B4 B5 B2 109.9(13) . . ?
B9 B5 B2 108.7(12) . . ?
B9 B6 B5 60.7(10) . . ?
B9 B6 B7 59.1(10) . . ?
B5 B6 B7 106.7(13) . . ?
B9 B6 B3 107.5(12) . . ?
B5 B6 B3 106.5(12) . . ?
B7 B6 B3 59.8(10) . . ?
B9 B6 B2 109.4(12) . . ?
B5 B6 B2 60.1(9) . . ?
B7 B6 B2 107.7(12) . . ?
B3 B6 B2 59.4(10) . . ?
C56 B7 B9 105.1(12) . . ?
C56 B7 B8 58.5(9) . . ?
B9 B7 B8 60.6(10) . . ?
C56 B7 B6 104.8(12) . . ?
B9 B7 B6 59.8(10) . . ?
B8 B7 B6 108.3(13) . . ?
C56 B7 B3 58.7(9) . . ?
B9 B7 B3 108.7(13) . . ?
B8 B7 B3 108.2(12) . . ?
B6 B7 B3 60.5(10) . . ?
C55 B8 C56 56.5(9) . . ?
C55 B8 B4 59.3(10) . . ?
C56 B8 B4 104.6(13) . . ?
C55 B8 B7 103.8(12) . . ?
C56 B8 B7 57.8(9) . . ?
B4 B8 B7 108.3(14) . . ?
C55 B8 B9 105.3(13) . . ?
C56 B8 B9 103.3(12) . . ?
B4 B8 B9 61.4(10) . . ?
B7 B8 B9 59.0(10) . . ?
B7 B9 B6 61.1(10) . . ?
B7 B9 B8 60.4(10) . . ?
B6 B9 B8 109.1(12) . . ?
B7 B9 B5 107.7(12) . . ?
B6 B9 B5 60.0(10) . . ?
B8 B9 B5 106.1(12) . . ?
B7 B9 B4 107.1(12) . . ?
B6 B9 B4 108.0(12) . . ?
B8 B9 B4 58.4(11) . . ?
B5 B9 B4 59.3(10) . . ?
B15 B10 C57 103.3(14) . . ?
B15 B10 B11 61.4(11) . . ?
C57 B10 B11 106.3(14) . . ?
B15 B10 B14 60.3(12) . . ?
C57 B10 B14 56.6(11) . . ?
B11 B10 B14 110.2(15) . . ?
B15 B10 Co1 117.9(13) . . ?
C57 B10 Co1 64.1(9) . . ?
B11 B10 Co1 65.2(9) . . ?
B14 B10 Co1 116.1(13) . . ?
B12 B11 B10 103.2(14) . . ?
B12 B11 B15 101.9(14) . . ?
B10 B11 B15 58.2(11) . . ?
B12 B11 B16 57.2(10) . . ?
B10 B11 B16 105.3(14) . . ?
B15 B11 B16 58.8(11) . . ?
B12 B11 Co1 63.1(8) . . ?
B10 B11 Co1 64.2(9) . . ?
B15 B11 Co1 114.3(12) . . ?
B16 B11 Co1 114.5(12) . . ?
C58 B12 B16 107.8(15) . . ?
C58 B12 B11 110.7(15) . . ?
B16 B12 B11 65.2(12) . . ?
C58 B12 B17 60.4(11) . . ?
B16 B12 B17 60.2(12) . . ?
B11 B12 B17 115.1(15) . . ?
C58 B12 Co1 65.9(8) . . ?
B16 B12 Co1 125.0(15) . . ?
B11 B12 Co1 67.3(9) . . ?
B17 B12 Co1 122.7(13) . . ?
C58 B13 C57 55.9(10) . . ?
C58 B13 B14 103.1(14) . . ?
C57 B13 B14 58.3(11) . . ?
C58 B13 B17 61.3(11) . . ?
C57 B13 B17 106.8(14) . . ?
B14 B13 B17 108.6(16) . . ?
C58 B13 B18 103.4(14) . . ?
C57 B13 B18 104.7(15) . . ?
B14 B13 B18 61.0(12) . . ?
B17 B13 B18 58.0(12) . . ?
C57 B14 B13 59.1(11) . . ?
C57 B14 B15 104.3(15) . . ?
B13 B14 B15 107.9(16) . . ?
C57 B14 B10 60.2(11) . . ?
B13 B14 B10 109.2(14) . . ?
B15 B14 B10 58.1(11) . . ?
C57 B14 B18 104.9(15) . . ?
B13 B14 B18 60.6(12) . . ?
B15 B14 B18 59.1(12) . . ?
B10 B14 B18 106.3(16) . . ?
B10 B15 B18 110.7(14) . . ?
B10 B15 B14 61.5(11) . . ?
B18 B15 B14 61.1(12) . . ?
B10 B15 B16 109.8(14) . . ?
B18 B15 B16 58.4(12) . . ?
B14 B15 B16 108.0(15) . . ?
B10 B15 B11 60.4(11) . . ?
B18 B15 B11 110.2(14) . . ?
B14 B15 B11 110.4(13) . . ?
B16 B15 B11 62.3(12) . . ?
B12 B16 B18 106.2(16) . . ?
B12 B16 B17 62.6(12) . . ?
B18 B16 B17 59.1(13) . . ?
B12 B16 B15 102.2(15) . . ?
B18 B16 B15 60.0(12) . . ?
B17 B16 B15 107.3(16) . . ?
B12 B16 B11 57.6(11) . . ?
B18 B16 B11 108.7(16) . . ?
B17 B16 B11 110.9(14) . . ?
B15 B16 B11 58.9(11) . . ?
B18 B17 C58 102.2(14) . . ?
B18 B17 B16 59.4(13) . . ?
C58 B17 B16 102.0(14) . . ?
B18 B17 B13 61.5(12) . . ?
C58 B17 B13 56.3(10) . . ?
B16 B17 B13 108.1(16) . . ?
B18 B17 B12 102.3(16) . . ?
C58 B17 B12 56.0(10) . . ?
B16 B17 B12 57.2(11) . . ?
B13 B17 B12 102.5(14) . . ?
B17 B18 B16 61.4(13) . . ?
B17 B18 B15 110.2(15) . . ?
B16 B18 B15 61.5(13) . . ?
B17 B18 B13 60.5(12) . . ?
B16 B18 B13 108.9(14) . . ?
B15 B18 B13 106.7(14) . . ?
B17 B18 B14 108.5(14) . . ?
B16 B18 B14 109.4(15) . . ?
B15 B18 B14 59.8(12) . . ?
B13 B18 B14 58.5(12) . . ?
C59 B19 B23 56.4(13) . . ?
C59 B19 B20 107.3(16) . . ?
B23 B19 B20 108(2) . . ?
C59 B19 B24 103.0(16) . . ?
B23 B19 B24 60.4(15) . . ?
B20 B19 B24 57.9(15) . . ?
C59 B19 Co2 66.0(10) . . ?
B23 B19 Co2 117.1(14) . . ?
B20 B19 Co2 66.2(10) . . ?
B24 B19 Co2 116.1(18) . . ?
B24 B20 B21 104.0(16) . . ?
B24 B20 B25 57.6(15) . . ?
B21 B20 B25 58.0(12) . . ?
B24 B20 B19 61.5(15) . . ?
B21 B20 B19 104.5(15) . . ?
B25 B20 B19 105.9(16) . . ?
B24 B20 Co2 116.2(15) . . ?
B21 B20 Co2 63.5(9) . . ?
B25 B20 Co2 114.4(12) . . ?
B19 B20 Co2 62.7(10) . . ?
C60 B21 B25 104.0(17) . . ?
C60 B21 B20 107.3(17) . . ?
B25 B21 B20 61.3(13) . . ?
C60 B21 B26 58.4(11) . . ?
B25 B21 B26 58.2(13) . . ?
B20 B21 B26 108.6(17) . . ?
C60 B21 Co2 65.1(9) . . ?
B25 B21 Co2 119.8(17) . . ?
B20 B21 Co2 66.6(10) . . ?
B26 B21 Co2 118.4(16) . . ?
B23 B22 C60 104.0(15) . . ?
B23 B22 B27 66.2(17) . . ?
C60 B22 B27 103.2(16) . . ?
B23 B22 B26 109.9(18) . . ?
C60 B22 B26 59.6(12) . . ?
B27 B22 B26 56.2(16) . . ?
B23 B22 C59 56.5(13) . . ?
C60 B22 C59 57.5(10) . . ?
B27 B22 C59 107.1(16) . . ?
B26 B22 C59 106.0(15) . . ?
C59 B23 B22 62.6(13) . . ?
C59 B23 B19 58.7(13) . . ?
B22 B23 B19 110.3(18) . . ?
C59 B23 B24 105.3(18) . . ?
B22 B23 B24 105(2) . . ?
B19 B23 B24 61.2(15) . . ?
C59 B23 B27 104.7(19) . . ?
B22 B23 B27 57.1(14) . . ?
B19 B23 B27 107(2) . . ?
B24 B23 B27 57.4(15) . . ?
B25 B24 B20 62.0(15) . . ?
B25 B24 B27 57.4(16) . . ?
B20 B24 B27 109.1(19) . . ?
B25 B24 B23 108.0(18) . . ?
B20 B24 B23 108.6(16) . . ?
B27 B24 B23 63.0(16) . . ?
B25 B24 B19 108.6(16) . . ?
B20 B24 B19 60.7(13) . . ?
B27 B24 B19 109.0(16) . . ?
B23 B24 B19 58.4(14) . . ?
B27 B25 B24 63.2(18) . . ?
B27 B25 B26 57.1(15) . . ?
B24 B25 B26 108(2) . . ?
B27 B25 B21 109.1(18) . . ?
B24 B25 B21 108.3(18) . . ?
B26 B25 B21 62.8(13) . . ?
B27 B25 B20 112(2) . . ?
B24 B25 B20 60.3(14) . . ?
B26 B25 B20 111.8(16) . . ?
B21 B25 B20 60.7(12) . . ?
B27 B26 C60 108(2) . . ?
B27 B26 B25 60.1(15) . . ?
C60 B26 B25 104.4(15) . . ?
B27 B26 B22 61.8(16) . . ?
C60 B26 B22 60.0(12) . . ?
B25 B26 B22 108.5(19) . . ?
B27 B26 B21 108.4(18) . . ?
C60 B26 B21 58.1(11) . . ?
B25 B26 B21 59.0(12) . . ?
B22 B26 B21 108.1(16) . . ?
B26 B27 B25 62.8(16) . . ?
B26 B27 B22 62.0(14) . . ?
B25 B27 B22 110.7(17) . . ?
B26 B27 B24 109.9(17) . . ?
B25 B27 B24 59.5(16) . . ?
B22 B27 B24 106.6(19) . . ?
B26 B27 B23 107.0(18) . . ?
B25 B27 B23 106.9(18) . . ?
B22 B27 B23 56.7(15) . . ?
B24 B27 B23 59.6(17) . . ?
C61 B28 B32 108.8(16) . . ?
C61 B28 B29 110.9(14) . . ?
B32 B28 B29 63.2(12) . . ?
C61 B28 B31 59.5(12) . . ?
B32 B28 B31 62.5(14) . . ?
B29 B28 B31 115.1(15) . . ?
C61 B28 Co2 66.4(8) . . ?
B32 B28 Co2 124.0(13) . . ?
B29 B28 Co2 67.5(9) . . ?
B31 B28 Co2 122.5(14) . . ?
B28 B29 B30 104.8(13) . . ?
B28 B29 B32 57.9(11) . . ?
B30 B29 B32 107.8(14) . . ?
B28 B29 B33 103.0(14) . . ?
B30 B29 B33 61.2(10) . . ?
B32 B29 B33 58.4(11) . . ?
B28 B29 Co2 63.3(8) . . ?
B30 B29 Co2 64.4(8) . . ?
B32 B29 Co2 115.7(12) . . ?
B33 B29 Co2 117.1(12) . . ?
C62 B30 B29 105.7(13) . . ?
C62 B30 B34 59.1(9) . . ?
B29 B30 B34 106.3(13) . . ?
C62 B30 B33 103.2(12) . . ?
B29 B30 B33 59.8(10) . . ?
B34 B30 B33 57.2(10) . . ?
C62 B30 Co2 63.8(8) . . ?
B29 B30 Co2 65.3(8) . . ?
B34 B30 Co2 116.7(11) . . ?
B33 B30 Co2 116.7(11) . . ?
C61 B31 B35 59.2(12) . . ?
C61 B31 B28 57.4(11) . . ?
B35 B31 B28 105.0(15) . . ?
C61 B31 B32 103.2(15) . . ?
B35 B31 B32 106.2(15) . . ?
B28 B31 B32 57.6(13) . . ?
C61 B31 B36 103.9(14) . . ?
B35 B31 B36 60.0(13) . . ?
B28 B31 B36 102.5(15) . . ?
B32 B31 B36 57.8(12) . . ?
B28 B32 B36 107.4(16) . . ?
B28 B32 B33 105.9(13) . . ?
B36 B32 B33 58.7(11) . . ?
B28 B32 B31 59.9(13) . . ?
B36 B32 B31 61.7(14) . . ?
B33 B32 B31 108.6(16) . . ?
B28 B32 B29 59.0(12) . . ?
B36 B32 B29 109.0(13) . . ?
B33 B32 B29 61.0(11) . . ?
B31 B32 B29 109.6(14) . . ?
B36 B33 B34 61.5(12) . . ?
B36 B33 B32 60.2(13) . . ?
B34 B33 B32 108.8(15) . . ?
B36 B33 B29 109.9(14) . . ?
B34 B33 B29 108.8(13) . . ?
B32 B33 B29 60.6(12) . . ?
B36 B33 B30 110.5(13) . . ?
B34 B33 B30 61.1(10) . . ?
B32 B33 B30 107.7(13) . . ?
B29 B33 B30 58.9(10) . . ?
B33 B34 C62 105.5(14) . . ?
B33 B34 B36 58.4(12) . . ?
C62 B34 B36 106.7(15) . . ?
B33 B34 B35 106.0(17) . . ?
C62 B34 B35 60.6(11) . . ?
B36 B34 B35 59.4(13) . . ?
B33 B34 B30 61.6(11) . . ?
C62 B34 B30 57.6(10) . . ?
B36 B34 B30 108.4(16) . . ?
B35 B34 B30 107.7(15) . . ?
C61 B35 B31 59.4(15) . . ?
C61 B35 B36 106.1(18) . . ?
B31 B35 B36 62.6(14) . . ?
C61 B35 C62 57.4(10) . . ?
B31 B35 C62 106.9(17) . . ?
B36 B35 C62 104.9(14) . . ?
C61 B35 B34 104.6(15) . . ?
B31 B35 B34 110.4(16) . . ?
B36 B35 B34 59.5(11) . . ?
C62 B35 B34 58.3(11) . . ?
B33 B36 B32 61.0(12) . . ?
B33 B36 B35 108.7(14) . . ?
B32 B36 B35 106.3(16) . . ?
B33 B36 B34 60.1(11) . . ?
B32 B36 B34 108.4(15) . . ?
B35 B36 B34 61.1(13) . . ?
B33 B36 B31 109.4(16) . . ?
B32 B36 B31 60.5(14) . . ?
B35 B36 B31 57.4(14) . . ?
B34 B36 B31 107.5(14) . . ?
N1 C1 C2 123.9(15) . . ?
C1 C2 C3 118.1(16) . . ?
C4 C3 C2 119.0(13) . . ?
C4 C3 C6 117.5(17) . . ?
C2 C3 C6 123.5(18) . . ?
C3 C4 C5 118.3(14) . . ?
N1 C5 C4 124.3(15) . . ?
C7 C6 C3 129(2) . . ?
C6 C7 C8 130(2) . . ?
C9 C8 C12 122.9(18) . . ?
C9 C8 C7 120.5(18) . . ?
C12 C8 C7 116(2) . . ?
C8 C9 C10 117(2) . . ?
N2 C10 C9 123.6(19) . . ?
N2 C11 C12 119(2) . . ?
C8 C12 C11 116.9(18) . . ?
N3 C13 C14 120.3(19) . . ?
C15 C14 C13 122.6(19) . . ?
C14 C15 C16 116.0(16) . . ?
C14 C15 C18 120.1(17) . . ?
C16 C15 C18 123.5(15) . . ?
C15 C16 C17 120.5(15) . . ?
N3 C17 C16 122.8(16) . . ?
C19 C18 C15 126.7(19) . . ?
C18 C19 C20 127.6(19) . . ?
C21 C20 C24 117.8(15) . . ?
C21 C20 C19 119.0(16) . . ?
C24 C20 C19 123.2(16) . . ?
C20 C21 C22 119.1(16) . . ?
N4 C22 C21 123.4(16) . . ?
N4 C23 C24 121.9(16) . . ?
C20 C24 C23 119.6(16) . . ?
N5 C25 C26 121.0(15) . . ?
C25 C26 C27 121.7(15) . . ?
C26 C27 C28 116.5(13) . . ?
C26 C27 C30 125.8(14) . . ?
C28 C27 C30 117.7(13) . . ?
C29 C28 C27 119.4(14) . . ?
N5 C29 C28 122.9(14) . . ?
C31 C30 C27 126.3(15) . . ?
C30 C31 C32 124.6(15) . . ?
C33 C32 C36 117.5(12) . . ?
C33 C32 C31 119.3(13) . . ?
C36 C32 C31 123.2(14) . . ?
C32 C33 C34 119.9(13) . . ?
N6 C34 C33 121.4(13) . . ?
N6 C35 C36 121.2(14) . . ?
C35 C36 C32 120.6(14) . . ?
C56 C55 B8 62.0(9) . . ?
C56 C55 B4 111.4(12) . . ?
B8 C55 B4 62.3(10) . . ?
C56 C55 B1 111.4(12) . . ?
B8 C55 B1 115.7(13) . . ?
B4 C55 B1 63.9(10) . . ?
C56 C55 Co1 66.7(7) . . ?
B8 C55 Co1 125.0(10) . . ?
B4 C55 Co1 125.2(11) . . ?
B1 C55 Co1 66.9(7) . . ?
C55 C56 B7 112.5(12) . . ?
C55 C56 B8 61.5(10) . . ?
B7 C56 B8 63.6(10) . . ?
C55 C56 B3 112.2(12) . . ?
B7 C56 B3 64.0(10) . . ?
B8 C56 B3 116.8(13) . . ?
C55 C56 Co1 67.3(7) . . ?
B7 C56 Co1 125.1(10) . . ?
B8 C56 Co1 125.1(11) . . ?
B3 C56 Co1 66.4(8) . . ?
C58 C57 B14 110.8(14) . . ?
C58 C57 B13 61.2(11) . . ?
B14 C57 B13 62.6(12) . . ?
C58 C57 B10 110.2(14) . . ?
B14 C57 B10 63.2(12) . . ?
B13 C57 B10 114.5(14) . . ?
C58 C57 Co1 66.8(9) . . ?
B14 C57 Co1 123.3(13) . . ?
B13 C57 Co1 123.9(13) . . ?
B10 C57 Co1 65.6(9) . . ?
C57 C58 B13 62.9(12) . . ?
C57 C58 B12 109.7(14) . . ?
B13 C58 B12 113.5(13) . . ?
C57 C58 B17 113.2(13) . . ?
B13 C58 B17 62.3(12) . . ?
B12 C58 B17 63.6(12) . . ?
C57 C58 Co1 67.7(8) . . ?
B13 C58 Co1 126.3(12) . . ?
B12 C58 Co1 65.1(8) . . ?
B17 C58 Co1 125.0(12) . . ?
B23 C59 C60 110.1(17) . . ?
B23 C59 B19 64.9(14) . . ?
C60 C59 B19 110.6(16) . . ?
B23 C59 B22 60.9(13) . . ?
C60 C59 B22 60.6(11) . . ?
B19 C59 B22 113.9(17) . . ?
B23 C59 Co2 124.8(15) . . ?
C60 C59 Co2 66.1(8) . . ?
B19 C59 Co2 66.2(10) . . ?
B22 C59 Co2 122.2(13) . . ?
C59 C60 B21 110.2(14) . . ?
C59 C60 B26 110.2(15) . . ?
B21 C60 B26 63.5(12) . . ?
C59 C60 B22 62.0(12) . . ?
B21 C60 B22 112.8(14) . . ?
B26 C60 B22 60.4(13) . . ?
C59 C60 Co2 66.5(8) . . ?
B21 C60 Co2 66.3(9) . . ?
B26 C60 Co2 124.0(12) . . ?
B22 C60 Co2 123.9(11) . . ?
B28 C61 C62 108.4(13) . . ?
B28 C61 B35 111.3(14) . . ?
C62 C61 B35 64.5(13) . . ?
B28 C61 B31 63.1(14) . . ?
C62 C61 B31 114.2(14) . . ?
B35 C61 B31 61.4(15) . . ?
B28 C61 Co2 65.9(9) . . ?
C62 C61 Co2 65.6(8) . . ?
B35 C61 Co2 125.3(12) . . ?
B31 C61 Co2 125.5(14) . . ?
C61 C62 B30 110.1(13) . . ?
C61 C62 B34 107.5(13) . . ?
B30 C62 B34 63.4(10) . . ?
C61 C62 B35 58.1(13) . . ?
B30 C62 B35 112.8(13) . . ?
B34 C62 B35 61.1(11) . . ?
C61 C62 Co2 66.1(8) . . ?
B30 C62 Co2 67.1(8) . . ?
B34 C62 Co2 123.2(12) . . ?
B35 C62 Co2 120.0(14) . . ?
O1 S1 O2 117.0(10) . . ?
O1 S1 O3 111.5(10) . . ?
O2 S1 O3 116.8(10) . . ?
O1 S1 C63 107.3(11) . . ?
O2 S1 C63 100.8(10) . . ?
O3 S1 C63 100.9(11) . . ?
F2 C63 F3 104(2) . . ?
F2 C63 F1 110(2) . . ?
F3 C63 F1 104(2) . . ?
F2 C63 S1 115.0(19) . . ?
F3 C63 S1 110.8(19) . . ?
F1 C63 S1 112.8(17) . . ?
O4 S2 O5 125.5(14) . . ?
O4 S2 O6 111.6(14) . . ?
O5 S2 O6 110.2(14) . . ?
O4 S2 C64 104.2(11) . . ?
O5 S2 C64 99.9(11) . . ?
O6 S2 C64 101.7(14) . . ?
F5 C64 F6 109(2) . . ?
F5 C64 F4 108(2) . . ?
F6 C64 F4 102(2) . . ?
F5 C64 S2 113.9(18) . . ?
F6 C64 S2 111.2(19) . . ?
F4 C64 S2 111.2(19) . . ?
O7 S3 O8 112.8(19) . . ?
O7 S3 O9 123.0(15) . . ?
O8 S3 O9 104.5(19) . . ?
O7 S3 C65 107.8(12) . . ?
O8 S3 C65 93.5(17) . . ?
O9 S3 C65 111.3(15) . . ?
F8 C65 F7 117(3) . . ?
F8 C65 F9 102(3) . . ?
F7 C65 F9 95(2) . . ?
F8 C65 S3 119(2) . . ?
F7 C65 S3 116(2) . . ?
F9 C65 S3 102(2) . . ?
O11 S4 O10 121(2) . . ?
O11 S4 O12 119.4(19) . . ?
O10 S4 O12 105.1(17) . . ?
O11 S4 C66 96.7(16) . . ?
O10 S4 C66 108.0(16) . . ?
O12 S4 C66 104.6(16) . . ?
S4 O12 O15 111.8(19) . 2_666 ?
F11 C66 F12 105(3) . . ?
F11 C66 F10 112(3) . . ?
F12 C66 F10 104(3) . . ?
F11 C66 S4 119(3) . . ?
F12 C66 S4 109(2) . . ?
F10 C66 S4 107(2) . . ?
O14 N7 O13 118.8(16) . . ?
O14 N7 C67 119.9(16) . . ?
O13 N7 C67 121.2(16) . . ?
N8 O15 O16 42.9(14) . . ?
N8 O15 O12 141(2) . 2_666 ?
O16 O15 O12 132.7(19) . 2_666 ?
N8 O16 O15 42.7(14) . . ?
O15 N8 O16 94(2) . . ?
O15 N8 C68 126(3) . . ?
O16 N8 C68 139(3) . . ?
C71 O17 C70 124(3) . . ?
O17 C70 C69 116(4) . . ?
C72 C71 O17 90.6(19) . . ?

loop_
_geom_bond_atom_site_label_1
_geom_bond_atom_site_label_2
_geom_bond_distance
_geom_bond_site_symmetry_2
_geom_bond_publ_flag
Pt1 N1 2.106(10) . ?
Pt1 N6 2.116(11) . ?
Pt1 P2 2.248(4) . ?
Pt1 P1 2.259(3) . ?
Pt2 N3 2.090(13) . ?
Pt2 N2 2.111(12) . ?
Pt2 P4 2.247(4) . ?
Pt2 P3 2.266(4) . ?
Pt3 N4 2.113(11) . ?
Pt3 N5 2.123(11) . ?
Pt3 P6 2.258(4) . ?
Pt3 P5 2.260(4) . ?
Co1 B12 2.027(18) . ?
Co1 C56 2.036(14) . ?
Co1 C58 2.039(15) . ?
Co1 C55 2.045(14) . ?
Co1 C57 2.053(17) . ?
Co1 B3 2.066(17) . ?
Co1 B10 2.078(19) . ?
Co1 B1 2.087(17) . ?
Co1 B11 2.096(18) . ?
Co1 B2 2.107(18) . ?
Co2 B28 2.037(18) . ?
Co2 C62 2.037(17) . ?
Co2 C61 2.045(14) . ?
Co2 C60 2.072(16) . ?
Co2 C59 2.079(18) . ?
Co2 B19 2.08(2) . ?
Co2 B30 2.091(18) . ?
Co2 B21 2.09(2) . ?
Co2 B29 2.106(18) . ?
Co2 B20 2.14(2) . ?
P1 C39 1.774(16) . ?
P1 C38 1.795(15) . ?
P1 C37 1.812(14) . ?
P2 C42 1.796(14) . ?
P2 C40 1.811(16) . ?
P2 C41 1.826(16) . ?
P3 C45 1.747(19) . ?
P3 C44 1.78(2) . ?
P3 C43 1.826(19) . ?
P4 C47 1.775(18) . ?
P4 C46 1.80(2) . ?
P4 C48 1.87(2) . ?
P5 C50 1.796(19) . ?
P5 C49 1.807(16) . ?
P5 C51 1.841(17) . ?
P6 C54 1.805(16) . ?
P6 C53 1.812(17) . ?
P6 C52 1.822(17) . ?
N1 C1 1.332(18) . ?
N1 C5 1.336(19) . ?
N2 C10 1.33(2) . ?
N2 C11 1.33(2) . ?
N3 C17 1.33(2) . ?
N3 C13 1.33(2) . ?
N4 C22 1.31(2) . ?
N4 C23 1.320(19) . ?
N5 C29 1.331(18) . ?
N5 C25 1.35(2) . ?
N6 C34 1.335(18) . ?
N6 C35 1.338(18) . ?
B1 C55 1.71(2) . ?
B1 B5 1.77(2) . ?
B1 B2 1.80(2) . ?
B1 B4 1.80(2) . ?
B2 B3 1.79(3) . ?
B2 B5 1.79(2) . ?
B2 B6 1.80(2) . ?
B3 C56 1.70(2) . ?
B3 B7 1.79(2) . ?
B3 B6 1.80(2) . ?
B4 C55 1.70(2) . ?
B4 B8 1.75(3) . ?
B4 B5 1.78(3) . ?
B4 B9 1.80(2) . ?
B5 B6 1.78(3) . ?
B5 B9 1.79(2) . ?
B6 B9 1.76(3) . ?
B6 B7 1.79(3) . ?
B7 C56 1.68(2) . ?
B7 B9 1.75(2) . ?
B7 B8 1.78(2) . ?
B8 C55 1.68(2) . ?
B8 C56 1.69(2) . ?
B8 B9 1.78(3) . ?
B10 B15 1.74(3) . ?
B10 C57 1.75(3) . ?
B10 B11 1.78(3) . ?
B10 B14 1.80(3) . ?
B11 B12 1.73(3) . ?
B11 B15 1.80(3) . ?
B11 B16 1.86(3) . ?
B12 C58 1.68(3) . ?
B12 B16 1.72(2) . ?
B12 B17 1.82(3) . ?
B13 C58 1.67(2) . ?
B13 C57 1.70(3) . ?
B13 B14 1.76(3) . ?
B13 B17 1.78(3) . ?
B13 B18 1.80(3) . ?
B14 C57 1.69(3) . ?
B14 B15 1.78(3) . ?
B14 B18 1.81(3) . ?
B15 B18 1.77(3) . ?
B15 B16 1.80(3) . ?
B16 B18 1.74(3) . ?
B16 B17 1.78(3) . ?
B17 B18 1.74(3) . ?
B17 C58 1.77(2) . ?
B19 C59 1.68(3) . ?
B19 B23 1.79(3) . ?
B19 B20 1.82(4) . ?
B19 B24 1.84(4) . ?
B20 B24 1.77(3) . ?
B20 B21 1.79(3) . ?
B20 B25 1.80(3) . ?
B21 C60 1.71(3) . ?
B21 B25 1.74(3) . ?
B21 B26 1.81(3) . ?
B22 B23 1.72(3) . ?
B22 C60 1.72(2) . ?
B22 B27 1.73(3) . ?
B22 B26 1.73(4) . ?
B22 C59 1.75(3) . ?
B23 C59 1.64(3) . ?
B23 B24 1.82(4) . ?
B23 B27 1.88(5) . ?
B24 B25 1.72(4) . ?
B24 B27 1.78(4) . ?
B25 B27 1.68(4) . ?
B25 B26 1.73(3) . ?
B26 B27 1.63(4) . ?
B26 C60 1.72(3) . ?
B28 C61 1.65(3) . ?
B28 B32 1.70(3) . ?
B28 B29 1.72(3) . ?
B28 B31 1.75(4) . ?
B29 B30 1.78(3) . ?
B29 B32 1.80(3) . ?
B29 B33 1.80(3) . ?
B30 C62 1.72(2) . ?
B30 B34 1.82(3) . ?
B30 B33 1.83(2) . ?
B31 C61 1.69(3) . ?
B31 B35 1.72(4) . ?
B31 B32 1.79(4) . ?
B31 B36 1.81(3) . ?
B32 B36 1.74(4) . ?
B32 B33 1.75(3) . ?
B33 B36 1.71(3) . ?
B33 B34 1.75(3) . ?
B34 C62 1.74(2) . ?
B34 B36 1.77(3) . ?
B34 B35 1.80(3) . ?
B35 C61 1.68(3) . ?
B35 B36 1.77(3) . ?
B35 C62 1.79(3) . ?
C1 C2 1.38(2) . ?
C2 C3 1.39(2) . ?
C3 C4 1.36(2) . ?
C3 C6 1.50(2) . ?
C4 C5 1.37(2) . ?
C6 C7 1.20(3) . ?
C7 C8 1.54(3) . ?
C8 C9 1.31(3) . ?
C8 C12 1.37(3) . ?
C9 C10 1.39(2) . ?
C11 C12 1.46(3) . ?
C13 C14 1.40(3) . ?
C14 C15 1.33(3) . ?
C15 C16 1.36(2) . ?
C15 C18 1.50(2) . ?
C16 C17 1.38(2) . ?
C18 C19 1.27(2) . ?
C19 C20 1.48(2) . ?
C20 C21 1.35(2) . ?
C20 C24 1.38(2) . ?
C21 C22 1.39(2) . ?
C23 C24 1.39(2) . ?
C25 C26 1.36(2) . ?
C26 C27 1.38(2) . ?
C27 C28 1.39(2) . ?
C27 C30 1.46(2) . ?
C28 C29 1.37(2) . ?
C30 C31 1.35(2) . ?
C31 C32 1.472(19) . ?
C32 C33 1.36(2) . ?
C32 C36 1.39(2) . ?
C33 C34 1.392(19) . ?
C35 C36 1.36(2) . ?
C55 C56 1.60(2) . ?
C57 C58 1.58(2) . ?
C59 C60 1.67(2) . ?
C61 C62 1.67(2) . ?
S1 O1 1.402(15) . ?
S1 O2 1.406(14) . ?
S1 O3 1.492(16) . ?
S1 C63 1.78(2) . ?
C63 F2 1.23(2) . ?
C63 F3 1.29(2) . ?
C63 F1 1.34(2) . ?
S2 O4 1.393(15) . ?
S2 O5 1.412(16) . ?
S2 O6 1.530(19) . ?
S2 C64 1.78(2) . ?
C64 F5 1.22(2) . ?
C64 F6 1.29(2) . ?
C64 F4 1.33(2) . ?
S3 O7 1.406(14) . ?
S3 O8 1.47(2) . ?
S3 O9 1.482(19) . ?
S3 C65 1.76(2) . ?
C65 F8 1.19(2) . ?
C65 F7 1.33(2) . ?
C65 F9 1.34(2) . ?
S4 O11 1.410(19) . ?
S4 O10 1.446(18) . ?
S4 O12 1.539(19) . ?
S4 C66 1.77(3) . ?
O12 O15 1.81(4) 2_666 ?
C66 F11 1.20(2) . ?
C66 F12 1.29(3) . ?
C66 F10 1.33(2) . ?
O13 N7 1.206(17) . ?
O14 N7 1.204(18) . ?
N7 C67 1.48(2) . ?
O15 N8 1.21(2) . ?
O15 O16 1.79(3) . ?
O15 O12 1.81(4) 2_666 ?
O16 N8 1.22(2) . ?
N8 C68 1.48(3) . ?
O17 C71 1.513(19) . ?
O17 C70 1.521(18) . ?
C69 C70 1.52(2) . ?
C71 C72 1.511(19) . ?

loop_
_geom_torsion_atom_site_label_1
_geom_torsion_atom_site_label_2
_geom_torsion_atom_site_label_3
_geom_torsion_atom_site_label_4
_geom_torsion
_geom_torsion_site_symmetry_1
_geom_torsion_site_symmetry_2
_geom_torsion_site_symmetry_3
_geom_torsion_site_symmetry_4
_geom_torsion_publ_flag
N1 Pt1 P1 C39 -28.2(7) . . . . ?
N6 Pt1 P1 C39 17(3) . . . . ?
P2 Pt1 P1 C39 157.4(7) . . . . ?
N1 Pt1 P1 C38 90.6(7) . . . . ?
N6 Pt1 P1 C38 136(2) . . . . ?
P2 Pt1 P1 C38 -83.9(6) . . . . ?
N1 Pt1 P1 C37 -143.5(8) . . . . ?
N6 Pt1 P1 C37 -98(2) . . . . ?
P2 Pt1 P1 C37 42.0(7) . . . . ?
N1 Pt1 P2 C42 22(2) . . . . ?
N6 Pt1 P2 C42 -20.0(7) . . . . ?
P1 Pt1 P2 C42 165.1(7) . . . . ?
N1 Pt1 P2 C40 -97(2) . . . . ?
N6 Pt1 P2 C40 -138.1(8) . . . . ?
P1 Pt1 P2 C40 47.0(7) . . . . ?
N1 Pt1 P2 C41 139(2) . . . . ?
N6 Pt1 P2 C41 97.7(7) . . . . ?
P1 Pt1 P2 C41 -77.1(6) . . . . ?
N3 Pt2 P3 C45 132(3) . . . . ?
N2 Pt2 P3 C45 145.3(11) . . . . ?
P4 Pt2 P3 C45 -40.7(10) . . . . ?
N3 Pt2 P3 C44 -94(3) . . . . ?
N2 Pt2 P3 C44 -81.1(11) . . . . ?
P4 Pt2 P3 C44 92.8(11) . . . . ?
N3 Pt2 P3 C43 17(3) . . . . ?
N2 Pt2 P3 C43 30.6(9) . . . . ?
P4 Pt2 P3 C43 -155.4(8) . . . . ?
N3 Pt2 P4 C47 18.3(10) . . . . ?
N2 Pt2 P4 C47 -45(4) . . . . ?
P3 Pt2 P4 C47 -162.9(9) . . . . ?
N3 Pt2 P4 C46 -105.0(10) . . . . ?
N2 Pt2 P4 C46 -168(3) . . . . ?
P3 Pt2 P4 C46 73.8(9) . . . . ?
N3 Pt2 P4 C48 130.6(10) . . . . ?
N2 Pt2 P4 C48 68(4) . . . . ?
P3 Pt2 P4 C48 -50.5(9) . . . . ?
N4 Pt3 P5 C50 -85.0(8) . . . . ?
N5 Pt3 P5 C50 -85(3) . . . . ?
P6 Pt3 P5 C50 91.8(7) . . . . ?
N4 Pt3 P5 C49 33.9(7) . . . . ?
N5 Pt3 P5 C49 33(3) . . . . ?
P6 Pt3 P5 C49 -149.3(7) . . . . ?
N4 Pt3 P5 C51 153.8(9) . . . . ?
N5 Pt3 P5 C51 153(3) . . . . ?
P6 Pt3 P5 C51 -29.4(9) . . . . ?
N4 Pt3 P6 C54 -24(3) . . . . ?
N5 Pt3 P6 C54 6.9(7) . . . . ?
P5 Pt3 P6 C54 -172.8(6) . . . . ?
N4 Pt3 P6 C53 -141(3) . . . . ?
N5 Pt3 P6 C53 -110.0(8) . . . . ?
P5 Pt3 P6 C53 70.4(8) . . . . ?
N4 Pt3 P6 C52 93(3) . . . . ?
N5 Pt3 P6 C52 124.0(7) . . . . ?
P5 Pt3 P6 C52 -55.6(7) . . . . ?
N6 Pt1 N1 C1 -66.8(11) . . . . ?
P2 Pt1 N1 C1 -109(2) . . . . ?
P1 Pt1 N1 C1 107.5(11) . . . . ?
N6 Pt1 N1 C5 101.5(11) . . . . ?
P2 Pt1 N1 C5 59(3) . . . . ?
P1 Pt1 N1 C5 -84.3(11) . . . . ?
N3 Pt2 N2 C10 75.3(13) . . . . ?
P4 Pt2 N2 C10 139(3) . . . . ?
P3 Pt2 N2 C10 -102.5(12) . . . . ?
N3 Pt2 N2 C11 -96.1(12) . . . . ?
P4 Pt2 N2 C11 -33(4) . . . . ?
P3 Pt2 N2 C11 86.0(12) . . . . ?
N2 Pt2 N3 C17 80.0(12) . . . . ?
P4 Pt2 N3 C17 -93.9(12) . . . . ?
P3 Pt2 N3 C17 93(3) . . . . ?
N2 Pt2 N3 C13 -93.2(15) . . . . ?
P4 Pt2 N3 C13 92.9(14) . . . . ?
P3 Pt2 N3 C13 -80(3) . . . . ?
N5 Pt3 N4 C22 -92.0(11) . . . . ?
P6 Pt3 N4 C22 -61(4) . . . . ?
P5 Pt3 N4 C22 88.0(11) . . . . ?
N5 Pt3 N4 C23 70.3(11) . . . . ?
P6 Pt3 N4 C23 101(3) . . . . ?
P5 Pt3 N4 C23 -109.6(11) . . . . ?
N4 Pt3 N5 C29 73.3(10) . . . . ?
P6 Pt3 N5 C29 -103.5(10) . . . . ?
P5 Pt3 N5 C29 74(3) . . . . ?
N4 Pt3 N5 C25 -100.4(12) . . . . ?
P6 Pt3 N5 C25 82.8(11) . . . . ?
P5 Pt3 N5 C25 -100(3) . . . . ?
N1 Pt1 N6 C34 97.0(11) . . . . ?
P2 Pt1 N6 C34 -89.2(10) . . . . ?
P1 Pt1 N6 C34 51(3) . . . . ?
N1 Pt1 N6 C35 -75.9(11) . . . . ?
P2 Pt1 N6 C35 97.9(11) . . . . ?
P1 Pt1 N6 C35 -122(2) . . . . ?
B12 Co1 B1 C55 102(21) . . . . ?
C56 Co1 B1 C55 -34.9(8) . . . . ?
C58 Co1 B1 C55 63.0(10) . . . . ?
C57 Co1 B1 C55 97.4(9) . . . . ?
B3 Co1 B1 C55 -83.9(8) . . . . ?
B10 Co1 B1 C55 147.8(9) . . . . ?
B11 Co1 B1 C55 -172.7(9) . . . . ?
B2 Co1 B1 C55 -122.7(11) . . . . ?
B12 Co1 B1 B5 -166(20) . . . . ?
C56 Co1 B1 B5 57.1(12) . . . . ?
C58 Co1 B1 B5 154.9(11) . . . . ?
C55 Co1 B1 B5 91.9(13) . . . . ?
C57 Co1 B1 B5 -170.7(12) . . . . ?
B3 Co1 B1 B5 8.0(12) . . . . ?
B10 Co1 B1 B5 -120.2(13) . . . . ?
B11 Co1 B1 B5 -80.7(14) . . . . ?
B2 Co1 B1 B5 -30.7(11) . . . . ?
B12 Co1 B1 B2 -135(21) . . . . ?
C56 Co1 B1 B2 87.8(8) . . . . ?
C58 Co1 B1 B2 -174.4(8) . . . . ?
C55 Co1 B1 B2 122.7(11) . . . . ?
C57 Co1 B1 B2 -140.0(9) . . . . ?
B3 Co1 B1 B2 38.8(8) . . . . ?
B10 Co1 B1 B2 -89.5(9) . . . . ?
B11 Co1 B1 B2 -50.0(11) . . . . ?
B12 Co1 B1 B4 126(20) . . . . ?
C56 Co1 B1 B4 -11.2(11) . . . . ?
C58 Co1 B1 B4 86.6(13) . . . . ?
C55 Co1 B1 B4 23.7(10) . . . . ?
C57 Co1 B1 B4 121.0(12) . . . . ?
B3 Co1 B1 B4 -60.3(12) . . . . ?
B10 Co1 B1 B4 171.5(12) . . . . ?
B11 Co1 B1 B4 -149.0(11) . . . . ?
B2 Co1 B1 B4 -99.0(13) . . . . ?
C55 B1 B2 B3 2.9(14) . . . . ?
B5 B1 B2 B3 99.8(12) . . . . ?
B4 B1 B2 B3 63.5(15) . . . . ?
Co1 B1 B2 B3 -48.9(9) . . . . ?
C55 B1 B2 B5 -96.9(12) . . . . ?
B4 B1 B2 B5 -36.4(12) . . . . ?
Co1 B1 B2 B5 -148.7(11) . . . . ?
C55 B1 B2 B6 -60.2(14) . . . . ?
B5 B1 B2 B6 36.7(12) . . . . ?
B4 B1 B2 B6 0.3(17) . . . . ?
Co1 B1 B2 B6 -112.0(11) . . . . ?
C55 B1 B2 Co1 51.8(8) . . . . ?
B5 B1 B2 Co1 148.7(11) . . . . ?
B4 B1 B2 Co1 112.3(12) . . . . ?
B12 Co1 B2 B3 -56.0(12) . . . . ?
C56 Co1 B2 B3 40.1(8) . . . . ?
C58 Co1 B2 B3 -141(9) . . . . ?
C55 Co1 B2 B3 86.5(8) . . . . ?
C57 Co1 B2 B3 -176.0(9) . . . . ?
B10 Co1 B2 B3 -140.4(9) . . . . ?
B1 Co1 B2 B3 126.0(11) . . . . ?
B11 Co1 B2 B3 -89.7(9) . . . . ?
B12 Co1 B2 B5 -152.4(12) . . . . ?
C56 Co1 B2 B5 -56.3(11) . . . . ?
C58 Co1 B2 B5 122(9) . . . . ?
C55 Co1 B2 B5 -9.9(11) . . . . ?
C57 Co1 B2 B5 87.6(13) . . . . ?
B3 Co1 B2 B5 -96.4(13) . . . . ?
B10 Co1 B2 B5 123.2(12) . . . . ?
B1 Co1 B2 B5 29.6(10) . . . . ?
B11 Co1 B2 B5 173.9(12) . . . . ?
B12 Co1 B2 B1 178.0(11) . . . . ?
C56 Co1 B2 B1 -85.9(8) . . . . ?
C58 Co1 B2 B1 93(9) . . . . ?
C55 Co1 B2 B1 -39.5(8) . . . . ?
C57 Co1 B2 B1 58.0(12) . . . . ?
B3 Co1 B2 B1 -126.0(11) . . . . ?
B10 Co1 B2 B1 93.6(9) . . . . ?
B11 Co1 B2 B1 144.2(9) . . . . ?
B12 Co1 B2 B6 -85.6(14) . . . . ?
C56 Co1 B2 B6 10.5(11) . . . . ?
C58 Co1 B2 B6 -171(8) . . . . ?
C55 Co1 B2 B6 56.8(11) . . . . ?
C57 Co1 B2 B6 154.3(11) . . . . ?
B3 Co1 B2 B6 -29.6(10) . . . . ?
B10 Co1 B2 B6 -170.0(12) . . . . ?
B1 Co1 B2 B6 96.4(13) . . . . ?
B11 Co1 B2 B6 -119.4(12) . . . . ?
B5 B2 B3 C56 58.4(14) . . . . ?
B1 B2 B3 C56 -3.4(14) . . . . ?
B6 B2 B3 C56 96.8(12) . . . . ?
Co1 B2 B3 C56 -52.6(9) . . . . ?
B5 B2 B3 B7 -1.6(16) . . . . ?
B1 B2 B3 B7 -63.4(14) . . . . ?
B6 B2 B3 B7 36.8(11) . . . . ?
Co1 B2 B3 B7 -112.6(11) . . . . ?
B5 B2 B3 B6 -38.4(11) . . . . ?
B1 B2 B3 B6 -100.2(12) . . . . ?
Co1 B2 B3 B6 -149.4(10) . . . . ?
B5 B2 B3 Co1 111.0(11) . . . . ?
B1 B2 B3 Co1 49.2(9) . . . . ?
B6 B2 B3 Co1 149.4(10) . . . . ?
B12 Co1 B3 C56 -97.1(10) . . . . ?
C58 Co1 B3 C56 -61.8(11) . . . . ?
C55 Co1 B3 C56 34.3(8) . . . . ?
C57 Co1 B3 C56 -119(12) . . . . ?
B10 Co1 B3 C56 176.3(10) . . . . ?
B1 Co1 B3 C56 83.1(9) . . . . ?
B11 Co1 B3 C56 -146.6(10) . . . . ?
B2 Co1 B3 C56 121.9(11) . . . . ?
B12 Co1 B3 B2 141.0(9) . . . . ?
C56 Co1 B3 B2 -121.9(11) . . . . ?
C58 Co1 B3 B2 176.3(8) . . . . ?
C55 Co1 B3 B2 -87.6(8) . . . . ?
C57 Co1 B3 B2 120(12) . . . . ?
B10 Co1 B3 B2 54.3(12) . . . . ?
B1 Co1 B3 B2 -38.8(8) . . . . ?
B11 Co1 B3 B2 91.5(9) . . . . ?
B12 Co1 B3 B7 -120.1(13) . . . . ?
C56 Co1 B3 B7 -22.9(11) . . . . ?
C58 Co1 B3 B7 -84.7(14) . . . . ?
C55 Co1 B3 B7 11.3(12) . . . . ?
C57 Co1 B3 B7 -141(12) . . . . ?
B10 Co1 B3 B7 153.3(12) . . . . ?
B1 Co1 B3 B7 60.2(13) . . . . ?
B11 Co1 B3 B7 -169.6(13) . . . . ?
B2 Co1 B3 B7 99.0(14) . . . . ?
B12 Co1 B3 B6 171.3(12) . . . . ?
C56 Co1 B3 B6 -91.6(13) . . . . ?
C58 Co1 B3 B6 -153.4(11) . . . . ?
C55 Co1 B3 B6 -57.3(12) . . . . ?
C57 Co1 B3 B6 150(12) . . . . ?
B10 Co1 B3 B6 84.7(14) . . . . ?
B1 Co1 B3 B6 -8.5(12) . . . . ?
B11 Co1 B3 B6 121.8(13) . . . . ?
B2 Co1 B3 B6 30.3(11) . . . . ?
B5 B1 B4 C55 -133.2(13) . . . . ?
B2 B1 B4 C55 -96.5(13) . . . . ?
Co1 B1 B4 C55 -25.3(10) . . . . ?
C55 B1 B4 B8 32.3(12) . . . . ?
B5 B1 B4 B8 -100.8(14) . . . . ?
B2 B1 B4 B8 -64.1(16) . . . . ?
Co1 B1 B4 B8 7.0(17) . . . . ?
C55 B1 B4 B5 133.2(13) . . . . ?
B2 B1 B4 B5 36.7(12) . . . . ?
Co1 B1 B4 B5 107.9(12) . . . . ?
C55 B1 B4 B9 95.8(13) . . . . ?
B5 B1 B4 B9 -37.4(12) . . . . ?
B2 B1 B4 B9 -0.7(17) . . . . ?
Co1 B1 B4 B9 70.5(15) . . . . ?
C55 B1 B5 B6 62.0(14) . . . . ?
B2 B1 B5 B6 -38.0(12) . . . . ?
B4 B1 B5 B6 101.4(14) . . . . ?
Co1 B1 B5 B6 -5.7(17) . . . . ?
C55 B1 B5 B4 -39.3(11) . . . . ?
B2 B1 B5 B4 -139.3(13) . . . . ?
Co1 B1 B5 B4 -107.1(13) . . . . ?
C55 B1 B5 B9 -1.1(15) . . . . ?
B2 B1 B5 B9 -101.1(14) . . . . ?
B4 B1 B5 B9 38.2(12) . . . . ?
Co1 B1 B5 B9 -68.9(15) . . . . ?
C55 B1 B5 B2 100.0(12) . . . . ?
B4 B1 B5 B2 139.3(13) . . . . ?
Co1 B1 B5 B2 32.3(11) . . . . ?
C55 B4 B5 B1 39.6(11) . . . . ?
B8 B4 B5 B1 100.4(14) . . . . ?
B9 B4 B5 B1 138.0(13) . . . . ?
C55 B4 B5 B6 -62.2(14) . . . . ?
B8 B4 B5 B6 -1.4(16) . . . . ?
B9 B4 B5 B6 36.2(11) . . . . ?
B1 B4 B5 B6 -101.8(13) . . . . ?
C55 B4 B5 B9 -98.4(12) . . . . ?
B8 B4 B5 B9 -37.6(11) . . . . ?
B1 B4 B5 B9 -138.0(13) . . . . ?
C55 B4 B5 B2 2.5(15) . . . . ?
B8 B4 B5 B2 63.3(15) . . . . ?
B9 B4 B5 B2 100.9(13) . . . . ?
B1 B4 B5 B2 -37.1(12) . . . . ?
B3 B2 B5 B1 -99.2(13) . . . . ?
B6 B2 B5 B1 -138.1(13) . . . . ?
Co1 B2 B5 B1 -31.2(11) . . . . ?
B3 B2 B5 B6 38.9(11) . . . . ?
B1 B2 B5 B6 138.1(13) . . . . ?
Co1 B2 B5 B6 106.9(12) . . . . ?
B3 B2 B5 B4 -61.9(15) . . . . ?
B1 B2 B5 B4 37.4(12) . . . . ?
B6 B2 B5 B4 -100.7(14) . . . . ?
Co1 B2 B5 B4 6.2(16) . . . . ?
B3 B2 B5 B9 2.9(16) . . . . ?
B1 B2 B5 B9 102.1(14) . . . . ?
B6 B2 B5 B9 -36.0(12) . . . . ?
Co1 B2 B5 B9 70.9(14) . . . . ?
B1 B5 B6 B9 -101.7(14) . . . . ?
B4 B5 B6 B9 -36.8(11) . . . . ?
B2 B5 B6 B9 -139.6(13) . . . . ?
B1 B5 B6 B7 -63.3(15) . . . . ?
B4 B5 B6 B7 1.7(15) . . . . ?
B9 B5 B6 B7 38.4(11) . . . . ?
B2 B5 B6 B7 -101.2(13) . . . . ?
B1 B5 B6 B3 -0.6(16) . . . . ?
B4 B5 B6 B3 64.4(15) . . . . ?
B9 B5 B6 B3 101.2(13) . . . . ?
B2 B5 B6 B3 -38.5(11) . . . . ?
B1 B5 B6 B2 37.9(12) . . . . ?
B4 B5 B6 B2 102.9(13) . . . . ?
B9 B5 B6 B2 139.6(13) . . . . ?
C56 B3 B6 B9 2.6(15) . . . . ?
B2 B3 B6 B9 102.6(13) . . . . ?
B7 B3 B6 B9 -36.2(11) . . . . ?
Co1 B3 B6 B9 70.6(14) . . . . ?
C56 B3 B6 B5 -61.2(14) . . . . ?
B2 B3 B6 B5 38.8(11) . . . . ?
B7 B3 B6 B5 -100.0(13) . . . . ?
Co1 B3 B6 B5 6.8(16) . . . . ?
C56 B3 B6 B7 38.8(11) . . . . ?
B2 B3 B6 B7 138.8(12) . . . . ?
Co1 B3 B6 B7 106.8(12) . . . . ?
C56 B3 B6 B2 -100.0(12) . . . . ?
B7 B3 B6 B2 -138.8(12) . . . . ?
Co1 B3 B6 B2 -32.0(11) . . . . ?
B3 B2 B6 B9 -99.3(13) . . . . ?
B5 B2 B6 B9 36.8(12) . . . . ?
B1 B2 B6 B9 0.1(16) . . . . ?
Co1 B2 B6 B9 -68.7(14) . . . . ?
B3 B2 B6 B5 -136.1(13) . . . . ?
B1 B2 B6 B5 -36.7(12) . . . . ?
Co1 B2 B6 B5 -105.5(12) . . . . ?
B3 B2 B6 B7 -36.7(11) . . . . ?
B5 B2 B6 B7 99.4(13) . . . . ?
B1 B2 B6 B7 62.8(15) . . . . ?
Co1 B2 B6 B7 -6.0(16) . . . . ?
B5 B2 B6 B3 136.1(13) . . . . ?
B1 B2 B6 B3 99.4(13) . . . . ?
Co1 B2 B6 B3 30.6(10) . . . . ?
B9 B6 B7 C56 99.1(12) . . . . ?
B5 B6 B7 C56 59.9(14) . . . . ?
B3 B6 B7 C56 -39.8(11) . . . . ?
B2 B6 B7 C56 -3.3(15) . . . . ?
B5 B6 B7 B9 -39.2(11) . . . . ?
B3 B6 B7 B9 -138.9(12) . . . . ?
B2 B6 B7 B9 -102.5(13) . . . . ?
B9 B6 B7 B8 37.9(11) . . . . ?
B5 B6 B7 B8 -1.3(15) . . . . ?
B3 B6 B7 B8 -101.1(13) . . . . ?
B2 B6 B7 B8 -64.6(15) . . . . ?
B9 B6 B7 B3 138.9(12) . . . . ?
B5 B6 B7 B3 99.7(13) . . . . ?
B2 B6 B7 B3 36.5(11) . . . . ?
B2 B3 B7 C56 96.5(13) . . . . ?
B6 B3 B7 C56 133.6(13) . . . . ?
Co1 B3 B7 C56 24.7(11) . . . . ?
C56 B3 B7 B9 -96.7(13) . . . . ?
B2 B3 B7 B9 -0.2(16) . . . . ?
B6 B3 B7 B9 36.8(12) . . . . ?
Co1 B3 B7 B9 -72.0(15) . . . . ?
C56 B3 B7 B8 -32.5(12) . . . . ?
B2 B3 B7 B8 64.0(15) . . . . ?
B6 B3 B7 B8 101.1(14) . . . . ?
Co1 B3 B7 B8 -7.7(17) . . . . ?
C56 B3 B7 B6 -133.6(13) . . . . ?
B2 B3 B7 B6 -37.1(12) . . . . ?
Co1 B3 B7 B6 -108.8(13) . . . . ?
B5 B4 B8 C55 -94.9(13) . . . . ?
B9 B4 B8 C55 -132.4(13) . . . . ?
B1 B4 B8 C55 -32.3(11) . . . . ?
C55 B4 B8 C56 35.0(11) . . . . ?
B5 B4 B8 C56 -59.9(15) . . . . ?
B9 B4 B8 C56 -97.4(13) . . . . ?
B1 B4 B8 C56 2.8(16) . . . . ?
C55 B4 B8 B7 95.5(13) . . . . ?
B5 B4 B8 B7 0.6(16) . . . . ?
B9 B4 B8 B7 -37.0(12) . . . . ?
B1 B4 B8 B7 63.2(15) . . . . ?
C55 B4 B8 B9 132.4(13) . . . . ?
B5 B4 B8 B9 37.5(11) . . . . ?
B1 B4 B8 B9 100.2(14) . . . . ?
C56 B7 B8 C55 -34.3(11) . . . . ?
B9 B7 B8 C55 99.8(14) . . . . ?
B6 B7 B8 C55 62.2(15) . . . . ?
B3 B7 B8 C55 -1.8(17) . . . . ?
B9 B7 B8 C56 134.1(13) . . . . ?
B6 B7 B8 C56 96.6(13) . . . . ?
B3 B7 B8 C56 32.5(12) . . . . ?
C56 B7 B8 B4 -96.1(13) . . . . ?
B9 B7 B8 B4 38.0(12) . . . . ?
B6 B7 B8 B4 0.5(16) . . . . ?
B3 B7 B8 B4 -63.6(16) . . . . ?
C56 B7 B8 B9 -134.1(13) . . . . ?
B6 B7 B8 B9 -37.6(11) . . . . ?
B3 B7 B8 B9 -101.6(14) . . . . ?
C56 B7 B9 B6 -98.6(12) . . . . ?
B8 B7 B9 B6 -138.0(12) . . . . ?
B3 B7 B9 B6 -37.1(11) . . . . ?
C56 B7 B9 B8 39.4(11) . . . . ?
B6 B7 B9 B8 138.0(12) . . . . ?
B3 B7 B9 B8 100.9(13) . . . . ?
C56 B7 B9 B5 -59.5(15) . . . . ?
B8 B7 B9 B5 -98.9(13) . . . . ?
B6 B7 B9 B5 39.1(12) . . . . ?
B3 B7 B9 B5 2.0(16) . . . . ?
C56 B7 B9 B4 2.9(16) . . . . ?
B8 B7 B9 B4 -36.4(12) . . . . ?
B6 B7 B9 B4 101.5(13) . . . . ?
B3 B7 B9 B4 64.4(16) . . . . ?
B5 B6 B9 B7 136.0(12) . . . . ?
B3 B6 B9 B7 36.6(11) . . . . ?
B2 B6 B9 B7 99.5(13) . . . . ?
B5 B6 B9 B8 98.0(13) . . . . ?
B7 B6 B9 B8 -38.0(12) . . . . ?
B3 B6 B9 B8 -1.5(16) . . . . ?
B2 B6 B9 B8 61.4(16) . . . . ?
B7 B6 B9 B5 -136.0(12) . . . . ?
B3 B6 B9 B5 -99.5(13) . . . . ?
B2 B6 B9 B5 -36.6(12) . . . . ?
B5 B6 B9 B4 36.0(12) . . . . ?
B7 B6 B9 B4 -100.0(13) . . . . ?
B3 B6 B9 B4 -63.5(15) . . . . ?
B2 B6 B9 B4 -0.6(17) . . . . ?
C55 B8 B9 B7 -97.1(12) . . . . ?
C56 B8 B9 B7 -38.6(11) . . . . ?
B4 B8 B9 B7 -138.2(13) . . . . ?
C55 B8 B9 B6 -58.8(15) . . . . ?
C56 B8 B9 B6 -0.3(16) . . . . ?
B4 B8 B9 B6 -99.9(13) . . . . ?
B7 B8 B9 B6 38.3(12) . . . . ?
C55 B8 B9 B5 4.4(15) . . . . ?
C56 B8 B9 B5 62.9(15) . . . . ?
B4 B8 B9 B5 -36.7(11) . . . . ?
B7 B8 B9 B5 101.5(13) . . . . ?
C55 B8 B9 B4 41.1(11) . . . . ?
C56 B8 B9 B4 99.6(13) . . . . ?
B7 B8 B9 B4 138.2(13) . . . . ?
B1 B5 B9 B7 61.4(16) . . . . ?
B6 B5 B9 B7 -39.6(12) . . . . ?
B4 B5 B9 B7 99.8(13) . . . . ?
B2 B5 B9 B7 -3.0(16) . . . . ?
B1 B5 B9 B6 101.0(13) . . . . ?
B4 B5 B9 B6 139.4(13) . . . . ?
B2 B5 B9 B6 36.6(12) . . . . ?
B1 B5 B9 B8 -2.0(16) . . . . ?
B6 B5 B9 B8 -103.1(13) . . . . ?
B4 B5 B9 B8 36.4(12) . . . . ?
B2 B5 B9 B8 -66.5(15) . . . . ?
B1 B5 B9 B4 -38.4(12) . . . . ?
B6 B5 B9 B4 -139.4(13) . . . . ?
B2 B5 B9 B4 -102.8(13) . . . . ?
C55 B4 B9 B7 -3.1(17) . . . . ?
B8 B4 B9 B7 37.3(12) . . . . ?
B5 B4 B9 B7 -100.7(14) . . . . ?
B1 B4 B9 B7 -63.7(16) . . . . ?
C55 B4 B9 B6 61.4(16) . . . . ?
B8 B4 B9 B6 101.7(13) . . . . ?
B5 B4 B9 B6 -36.3(12) . . . . ?
B1 B4 B9 B6 0.8(17) . . . . ?
C55 B4 B9 B8 -40.4(11) . . . . ?
B5 B4 B9 B8 -138.0(13) . . . . ?
B1 B4 B9 B8 -101.0(14) . . . . ?
C55 B4 B9 B5 97.7(13) . . . . ?
B8 B4 B9 B5 138.0(13) . . . . ?
B1 B4 B9 B5 37.1(12) . . . . ?
B12 Co1 B10 B15 -7.8(14) . . . . ?
C56 Co1 B10 B15 130(10) . . . . ?
C58 Co1 B10 B15 -57.1(14) . . . . ?
C55 Co1 B10 B15 -152.9(12) . . . . ?
C57 Co1 B10 B15 -91.9(16) . . . . ?
B3 Co1 B10 B15 84.0(16) . . . . ?
B1 Co1 B10 B15 173.8(14) . . . . ?
B11 Co1 B10 B15 32.7(13) . . . . ?
B2 Co1 B10 B15 123.0(14) . . . . ?
B12 Co1 B10 C57 84.1(10) . . . . ?
C56 Co1 B10 C57 -138(10) . . . . ?
C58 Co1 B10 C57 34.8(9) . . . . ?
C55 Co1 B10 C57 -61.1(13) . . . . ?
B3 Co1 B10 C57 175.9(10) . . . . ?
B1 Co1 B10 C57 -94.4(10) . . . . ?
B11 Co1 B10 C57 124.6(13) . . . . ?
B2 Co1 B10 C57 -145.1(10) . . . . ?
B12 Co1 B10 B11 -40.5(10) . . . . ?
C56 Co1 B10 B11 98(11) . . . . ?
C58 Co1 B10 B11 -89.8(10) . . . . ?
C55 Co1 B10 B11 174.4(10) . . . . ?
C57 Co1 B10 B11 -124.6(13) . . . . ?
B3 Co1 B10 B11 51.3(13) . . . . ?
B1 Co1 B10 B11 141.0(10) . . . . ?
B2 Co1 B10 B11 90.3(10) . . . . ?
B12 Co1 B10 B14 60.9(14) . . . . ?
C56 Co1 B10 B14 -161(10) . . . . ?
C58 Co1 B10 B14 11.6(13) . . . . ?
C55 Co1 B10 B14 -84.3(16) . . . . ?
C57 Co1 B10 B14 -23.2(12) . . . . ?
B3 Co1 B10 B14 152.7(12) . . . . ?
B1 Co1 B10 B14 -117.6(14) . . . . ?
B11 Co1 B10 B14 101.4(16) . . . . ?
B2 Co1 B10 B14 -168.3(14) . . . . ?
B15 B10 B11 B12 -96.0(14) . . . . ?
C57 B10 B11 B12 0.5(16) . . . . ?
B14 B10 B11 B12 -59.3(16) . . . . ?
Co1 B10 B11 B12 51.0(9) . . . . ?
C57 B10 B11 B15 96.5(14) . . . . ?
B14 B10 B11 B15 36.7(13) . . . . ?
Co1 B10 B11 B15 147.0(13) . . . . ?
B15 B10 B11 B16 -36.8(13) . . . . ?
C57 B10 B11 B16 59.7(15) . . . . ?
B14 B10 B11 B16 -0.1(18) . . . . ?
Co1 B10 B11 B16 110.2(12) . . . . ?
B15 B10 B11 Co1 -147.0(13) . . . . ?
C57 B10 B11 Co1 -50.5(10) . . . . ?
B14 B10 B11 Co1 -110.3(14) . . . . ?
C56 Co1 B11 B12 63.1(13) . . . . ?
C58 Co1 B11 B12 -36.9(10) . . . . ?
C55 Co1 B11 B12 105(8) . . . . ?
C57 Co1 B11 B12 -82.5(11) . . . . ?
B3 Co1 B11 B12 95.8(11) . . . . ?
B10 Co1 B11 B12 -121.9(14) . . . . ?
B1 Co1 B11 B12 -177.2(10) . . . . ?
B2 Co1 B11 B12 146.5(10) . . . . ?
B12 Co1 B11 B10 121.9(14) . . . . ?
C56 Co1 B11 B10 -175.0(10) . . . . ?
C58 Co1 B11 B10 85.0(10) . . . . ?
C55 Co1 B11 B10 -133(8) . . . . ?
C57 Co1 B11 B10 39.4(10) . . . . ?
B3 Co1 B11 B10 -142.2(10) . . . . ?
B1 Co1 B11 B10 -55.2(13) . . . . ?
B2 Co1 B11 B10 -91.6(10) . . . . ?
B12 Co1 B11 B15 91.4(16) . . . . ?
C56 Co1 B11 B15 154.5(11) . . . . ?
C58 Co1 B11 B15 54.5(13) . . . . ?
C55 Co1 B11 B15 -164(7) . . . . ?
C57 Co1 B11 B15 8.9(13) . . . . ?
B3 Co1 B11 B15 -172.7(14) . . . . ?
B10 Co1 B11 B15 -30.5(12) . . . . ?
B1 Co1 B11 B15 -85.7(15) . . . . ?
B2 Co1 B11 B15 -122.1(13) . . . . ?
B12 Co1 B11 B16 26.1(13) . . . . ?
C56 Co1 B11 B16 89.2(14) . . . . ?
C58 Co1 B11 B16 -10.8(13) . . . . ?
C55 Co1 B11 B16 131(7) . . . . ?
C57 Co1 B11 B16 -56.4(13) . . . . ?
B3 Co1 B11 B16 122.0(13) . . . . ?
B10 Co1 B11 B16 -95.8(15) . . . . ?
B1 Co1 B11 B16 -151.0(12) . . . . ?
B2 Co1 B11 B16 172.6(13) . . . . ?
B10 B11 B12 C58 -0.9(16) . . . . ?
B15 B11 B12 C58 -60.6(15) . . . . ?
B16 B11 B12 C58 -100.7(16) . . . . ?
Co1 B11 B12 C58 50.8(9) . . . . ?
B10 B11 B12 B16 99.9(14) . . . . ?
B15 B11 B12 B16 40.1(14) . . . . ?
Co1 B11 B12 B16 151.5(13) . . . . ?
B10 B11 B12 B17 65.1(17) . . . . ?
B15 B11 B12 B17 5.4(19) . . . . ?
B16 B11 B12 B17 -34.7(15) . . . . ?
Co1 B11 B12 B17 116.8(15) . . . . ?
B10 B11 B12 Co1 -51.7(10) . . . . ?
B15 B11 B12 Co1 -111.4(12) . . . . ?
B16 B11 B12 Co1 -151.5(13) . . . . ?
C56 Co1 B12 C58 96.5(9) . . . . ?
C55 Co1 B12 C58 59.9(13) . . . . ?
C57 Co1 B12 C58 -35.6(9) . . . . ?
B3 Co1 B12 C58 145.7(9) . . . . ?
B10 Co1 B12 C58 -86.2(10) . . . . ?
B1 Co1 B12 C58 -41(21) . . . . ?
B11 Co1 B12 C58 -127.4(13) . . . . ?
B2 Co1 B12 C58 -174.2(8) . . . . ?
C56 Co1 B12 B16 -168.0(16) . . . . ?
C58 Co1 B12 B16 95.5(19) . . . . ?
C55 Co1 B12 B16 155.4(14) . . . . ?
C57 Co1 B12 B16 60.0(17) . . . . ?
B3 Co1 B12 B16 -118.7(17) . . . . ?
B10 Co1 B12 B16 9.4(17) . . . . ?
B1 Co1 B12 B16 55(21) . . . . ?
B11 Co1 B12 B16 -31.9(15) . . . . ?
B2 Co1 B12 B16 -78.7(19) . . . . ?
C56 Co1 B12 B11 -136.1(9) . . . . ?
C58 Co1 B12 B11 127.4(13) . . . . ?
C55 Co1 B12 B11 -172.7(9) . . . . ?
C57 Co1 B12 B11 91.9(10) . . . . ?
B3 Co1 B12 B11 -86.9(10) . . . . ?
B10 Co1 B12 B11 41.2(10) . . . . ?
B1 Co1 B12 B11 87(21) . . . . ?
B2 Co1 B12 B11 -46.8(14) . . . . ?
C56 Co1 B12 B17 117.8(15) . . . . ?
C58 Co1 B12 B17 21.3(12) . . . . ?
C55 Co1 B12 B17 81.2(18) . . . . ?
C57 Co1 B12 B17 -14.2(15) . . . . ?
B3 Co1 B12 B17 167.0(15) . . . . ?
B10 Co1 B12 B17 -64.9(16) . . . . ?
B1 Co1 B12 B17 -19(22) . . . . ?
B11 Co1 B12 B17 -106.1(18) . . . . ?
B2 Co1 B12 B17 -152.9(13) . . . . ?
C58 B13 B14 C57 -34.8(13) . . . . ?
B17 B13 B14 C57 -98.6(15) . . . . ?
B18 B13 B14 C57 -133.0(15) . . . . ?
C58 B13 B14 B15 61.5(16) . . . . ?
C57 B13 B14 B15 96.3(15) . . . . ?
B17 B13 B14 B15 -2.3(17) . . . . ?
B18 B13 B14 B15 -36.7(13) . . . . ?
C58 B13 B14 B10 -0.1(19) . . . . ?
C57 B13 B14 B10 34.7(14) . . . . ?
B17 B13 B14 B10 -64.0(17) . . . . ?
B18 B13 B14 B10 -98.3(17) . . . . ?
C58 B13 B14 B18 98.2(15) . . . . ?
C57 B13 B14 B18 133.0(16) . . . . ?
B17 B13 B14 B18 34.4(13) . . . . ?
B15 B10 B14 C57 133.8(16) . . . . ?
B11 B10 B14 C57 96.7(15) . . . . ?
Co1 B10 B14 C57 25.1(13) . . . . ?
B15 B10 B14 B13 99.6(17) . . . . ?
C57 B10 B14 B13 -34.2(14) . . . . ?
B11 B10 B14 B13 62.5(18) . . . . ?
Co1 B10 B14 B13 -9(2) . . . . ?
C57 B10 B14 B15 -133.8(16) . . . . ?
B11 B10 B14 B15 -37.1(14) . . . . ?
Co1 B10 B14 B15 -108.7(15) . . . . ?
B15 B10 B14 B18 35.7(14) . . . . ?
C57 B10 B14 B18 -98.1(16) . . . . ?
B11 B10 B14 B18 -1.4(19) . . . . ?
Co1 B10 B14 B18 -72.9(16) . . . . ?
C57 B10 B15 B18 0.6(18) . . . . ?
B11 B10 B15 B18 102.1(16) . . . . ?
B14 B10 B15 B18 -37.6(14) . . . . ?
Co1 B10 B15 B18 68.1(18) . . . . ?
C57 B10 B15 B14 38.3(13) . . . . ?
B11 B10 B15 B14 139.8(15) . . . . ?
Co1 B10 B15 B14 105.8(16) . . . . ?
C57 B10 B15 B16 -62.1(17) . . . . ?
B11 B10 B15 B16 39.4(15) . . . . ?
B14 B10 B15 B16 -100.3(16) . . . . ?
Co1 B10 B15 B16 5(2) . . . . ?
C57 B10 B15 B11 -101.5(14) . . . . ?
B14 B10 B15 B11 -139.8(15) . . . . ?
Co1 B10 B15 B11 -34.0(13) . . . . ?
C57 B14 B15 B10 -40.3(13) . . . . ?
B13 B14 B15 B10 -101.9(15) . . . . ?
B18 B14 B15 B10 -139.3(15) . . . . ?
C57 B14 B15 B18 99.0(15) . . . . ?
B13 B14 B15 B18 37.3(13) . . . . ?
B10 B14 B15 B18 139.3(15) . . . . ?
C57 B14 B15 B16 62.9(16) . . . . ?
B13 B14 B15 B16 1.3(17) . . . . ?
B10 B14 B15 B16 103.2(15) . . . . ?
B18 B14 B15 B16 -36.1(13) . . . . ?
C57 B14 B15 B11 -3.5(19) . . . . ?
B13 B14 B15 B11 -65.1(17) . . . . ?
B10 B14 B15 B11 36.8(14) . . . . ?
B18 B14 B15 B11 -102.4(16) . . . . ?
B12 B11 B15 B10 98.2(14) . . . . ?
B16 B11 B15 B10 137.5(15) . . . . ?
Co1 B11 B15 B10 32.5(13) . . . . ?
B12 B11 B15 B18 -4.7(18) . . . . ?
B10 B11 B15 B18 -102.9(16) . . . . ?
B16 B11 B15 B18 34.6(14) . . . . ?
Co1 B11 B15 B18 -70.4(17) . . . . ?
B12 B11 B15 B14 61.0(17) . . . . ?
B10 B11 B15 B14 -37.3(14) . . . . ?
B16 B11 B15 B14 100.2(16) . . . . ?
Co1 B11 B15 B14 -4.8(19) . . . . ?
B12 B11 B15 B16 -39.3(13) . . . . ?
B10 B11 B15 B16 -137.5(15) . . . . ?
Co1 B11 B15 B16 -105.0(14) . . . . ?
C58 B12 B16 B18 3(2) . . . . ?
B11 B12 B16 B18 -102.2(17) . . . . ?
B17 B12 B16 B18 41.3(14) . . . . ?
Co1 B12 B16 B18 -70(2) . . . . ?
C58 B12 B16 B17 -38.4(14) . . . . ?
B11 B12 B16 B17 -143.5(16) . . . . ?
Co1 B12 B16 B17 -111.0(17) . . . . ?
C58 B12 B16 B15 64.9(17) . . . . ?
B11 B12 B16 B15 -40.2(14) . . . . ?
B17 B12 B16 B15 103.3(16) . . . . ?
Co1 B12 B16 B15 -8(2) . . . . ?
C58 B12 B16 B11 105.1(16) . . . . ?
B17 B12 B16 B11 143.5(16) . . . . ?
Co1 B12 B16 B11 32.5(15) . . . . ?
B10 B15 B16 B12 1(2) . . . . ?
B18 B15 B16 B12 -101.8(16) . . . . ?
B14 B15 B16 B12 -64.6(17) . . . . ?
B11 B15 B16 B12 39.5(13) . . . . ?
B10 B15 B16 B18 102.7(16) . . . . ?
B14 B15 B16 B18 37.2(13) . . . . ?
B11 B15 B16 B18 141.3(14) . . . . ?
B10 B15 B16 B17 65.7(17) . . . . ?
B18 B15 B16 B17 -36.9(13) . . . . ?
B14 B15 B16 B17 0.3(17) . . . . ?
B11 B15 B16 B17 104.4(14) . . . . ?
B10 B15 B16 B11 -38.6(14) . . . . ?
B18 B15 B16 B11 -141.3(14) . . . . ?
B14 B15 B16 B11 -104.1(14) . . . . ?
B10 B11 B16 B12 -96.0(15) . . . . ?
B15 B11 B16 B12 -132.5(16) . . . . ?
Co1 B11 B16 B12 -27.9(13) . . . . ?
B12 B11 B16 B18 97.7(17) . . . . ?
B10 B11 B16 B18 1.6(18) . . . . ?
B15 B11 B16 B18 -34.9(13) . . . . ?
Co1 B11 B16 B18 69.8(16) . . . . ?
B12 B11 B16 B17 34.4(15) . . . . ?
B10 B11 B16 B17 -61.6(18) . . . . ?
B15 B11 B16 B17 -98.1(17) . . . . ?
Co1 B11 B16 B17 6.6(19) . . . . ?
B12 B11 B16 B15 132.5(16) . . . . ?
B10 B11 B16 B15 36.5(13) . . . . ?
Co1 B11 B16 B15 104.7(14) . . . . ?
B12 B16 B17 B18 132.5(16) . . . . ?
B15 B16 B17 B18 37.3(13) . . . . ?
B11 B16 B17 B18 99.9(17) . . . . ?
B12 B16 B17 C58 35.2(13) . . . . ?
B18 B16 B17 C58 -97.2(15) . . . . ?
B15 B16 B17 C58 -59.9(16) . . . . ?
B11 B16 B17 C58 2.7(18) . . . . ?
B12 B16 B17 B13 93.4(15) . . . . ?
B18 B16 B17 B13 -39.0(13) . . . . ?
B15 B16 B17 B13 -1.7(17) . . . . ?
B11 B16 B17 B13 60.9(18) . . . . ?
B18 B16 B17 B12 -132.5(16) . . . . ?
B15 B16 B17 B12 -95.1(15) . . . . ?
B11 B16 B17 B12 -32.5(14) . . . . ?
C58 B13 B17 B18 -130.7(16) . . . . ?
C57 B13 B17 B18 -97.1(16) . . . . ?
B14 B13 B17 B18 -35.6(14) . . . . ?
C57 B13 B17 C58 33.6(13) . . . . ?
B14 B13 B17 C58 95.1(14) . . . . ?
B18 B13 B17 C58 130.7(16) . . . . ?
C58 B13 B17 B16 -92.6(14) . . . . ?
C57 B13 B17 B16 -59.0(17) . . . . ?
B14 B13 B17 B16 2.5(17) . . . . ?
B18 B13 B17 B16 38.1(13) . . . . ?
C58 B13 B17 B12 -33.3(12) . . . . ?
C57 B13 B17 B12 0.3(19) . . . . ?
B14 B13 B17 B12 61.8(16) . . . . ?
B18 B13 B17 B12 97.4(16) . . . . ?
C58 B12 B17 B18 96.6(15) . . . . ?
B16 B12 B17 B18 -40.6(14) . . . . ?
B11 B12 B17 B18 -4(2) . . . . ?
Co1 B12 B17 B18 74.1(18) . . . . ?
B16 B12 B17 C58 -137.1(16) . . . . ?
B11 B12 B17 C58 -100.5(17) . . . . ?
Co1 B12 B17 C58 -22.4(13) . . . . ?
C58 B12 B17 B16 137.1(16) . . . . ?
B11 B12 B17 B16 36.6(15) . . . . ?
Co1 B12 B17 B16 114.7(18) . . . . ?
C58 B12 B17 B13 33.5(13) . . . . ?
B16 B12 B17 B13 -103.7(16) . . . . ?
B11 B12 B17 B13 -67.1(18) . . . . ?
Co1 B12 B17 B13 11(2) . . . . ?
C58 B17 B18 B16 96.9(15) . . . . ?
B13 B17 B18 B16 137.0(15) . . . . ?
B12 B17 B18 B16 39.4(13) . . . . ?
C58 B17 B18 B15 58.1(19) . . . . ?
B16 B17 B18 B15 -38.8(14) . . . . ?
B13 B17 B18 B15 98.3(16) . . . . ?
B12 B17 B18 B15 0.6(19) . . . . ?
C58 B17 B18 B13 -40.2(13) . . . . ?
B16 B17 B18 B13 -137.0(15) . . . . ?
B12 B17 B18 B13 -97.6(14) . . . . ?
C58 B17 B18 B14 -6(2) . . . . ?
B16 B17 B18 B14 -102.5(17) . . . . ?
B13 B17 B18 B14 34.5(15) . . . . ?
B12 B17 B18 B14 -63.1(18) . . . . ?
B12 B16 B18 B17 -43.0(14) . . . . ?
B15 B16 B18 B17 -138.0(14) . . . . ?
B11 B16 B18 B17 -103.6(14) . . . . ?
B12 B16 B18 B15 95.0(16) . . . . ?
B17 B16 B18 B15 138.0(14) . . . . ?
B11 B16 B18 B15 34.4(13) . . . . ?
B12 B16 B18 B13 -4(2) . . . . ?
B17 B16 B18 B13 38.8(14) . . . . ?
B15 B16 B18 B13 -99.2(16) . . . . ?
B11 B16 B18 B13 -64.8(19) . . . . ?
B12 B16 B18 B14 58.0(19) . . . . ?
B17 B16 B18 B14 101.1(16) . . . . ?
B15 B16 B18 B14 -37.0(14) . . . . ?
B11 B16 B18 B14 -2.6(19) . . . . ?
B10 B15 B18 B17 -62.4(19) . . . . ?
B14 B15 B18 B17 -100.2(16) . . . . ?
B16 B15 B18 B17 38.8(14) . . . . ?
B11 B15 B18 B17 3(2) . . . . ?
B10 B15 B18 B16 -101.1(15) . . . . ?
B14 B15 B18 B16 -138.9(14) . . . . ?
B11 B15 B18 B16 -36.1(14) . . . . ?
B10 B15 B18 B13 2(2) . . . . ?
B14 B15 B18 B13 -36.1(13) . . . . ?
B16 B15 B18 B13 102.8(15) . . . . ?
B11 B15 B18 B13 66.7(18) . . . . ?
B10 B15 B18 B14 37.8(14) . . . . ?
B16 B15 B18 B14 138.9(14) . . . . ?
B11 B15 B18 B14 102.8(15) . . . . ?
C58 B13 B18 B17 43.1(14) . . . . ?
C57 B13 B18 B17 100.9(15) . . . . ?
B14 B13 B18 B17 140.9(16) . . . . ?
C58 B13 B18 B16 4(2) . . . . ?
C57 B13 B18 B16 61.6(19) . . . . ?
B14 B13 B18 B16 101.7(17) . . . . ?
B17 B13 B18 B16 -39.2(15) . . . . ?
C58 B13 B18 B15 -61.0(18) . . . . ?
C57 B13 B18 B15 -3.3(19) . . . . ?
B14 B13 B18 B15 36.7(14) . . . . ?
B17 B13 B18 B15 -104.2(16) . . . . ?
C58 B13 B18 B14 -97.8(15) . . . . ?
C57 B13 B18 B14 -40.0(14) . . . . ?
B17 B13 B18 B14 -140.9(16) . . . . ?
C57 B14 B18 B17 5(2) . . . . ?
B13 B14 B18 B17 -35.4(15) . . . . ?
B15 B14 B18 B17 103.1(17) . . . . ?
B10 B14 B18 B17 67.8(19) . . . . ?
C57 B14 B18 B16 -60.3(19) . . . . ?
B13 B14 B18 B16 -100.8(16) . . . . ?
B15 B14 B18 B16 37.7(14) . . . . ?
B10 B14 B18 B16 2.5(19) . . . . ?
C57 B14 B18 B15 -98.0(15) . . . . ?
B13 B14 B18 B15 -138.5(14) . . . . ?
B10 B14 B18 B15 -35.3(13) . . . . ?
C57 B14 B18 B13 40.5(13) . . . . ?
B15 B14 B18 B13 138.5(14) . . . . ?
B10 B14 B18 B13 103.2(15) . . . . ?
B28 Co2 B19 C59 -97.9(12) . . . . ?
C62 Co2 B19 C59 -51(15) . . . . ?
C61 Co2 B19 C59 -60.4(15) . . . . ?
C60 Co2 B19 C59 35.8(11) . . . . ?
B30 Co2 B19 C59 174.6(10) . . . . ?
B21 Co2 B19 C59 84.5(13) . . . . ?
B29 Co2 B19 C59 -147.3(12) . . . . ?
B20 Co2 B19 C59 123.5(16) . . . . ?
B28 Co2 B19 B23 -123(2) . . . . ?
C62 Co2 B19 B23 -76(15) . . . . ?
C61 Co2 B19 B23 -85(2) . . . . ?
C60 Co2 B19 B23 11(2) . . . . ?
C59 Co2 B19 B23 -24.7(17) . . . . ?
B30 Co2 B19 B23 149.9(16) . . . . ?
B21 Co2 B19 B23 60(2) . . . . ?
B29 Co2 B19 B23 -172(2) . . . . ?
B20 Co2 B19 B23 99(2) . . . . ?
B28 Co2 B19 B20 138.6(11) . . . . ?
C62 Co2 B19 B20 -174(14) . . . . ?
C61 Co2 B19 B20 176.1(10) . . . . ?
C60 Co2 B19 B20 -87.8(10) . . . . ?
C59 Co2 B19 B20 -123.5(16) . . . . ?
B30 Co2 B19 B20 51.0(15) . . . . ?
B21 Co2 B19 B20 -39.0(11) . . . . ?
B29 Co2 B19 B20 89.2(11) . . . . ?
B28 Co2 B19 B24 168.9(14) . . . . ?
C62 Co2 B19 B24 -144(14) . . . . ?
C61 Co2 B19 B24 -153.6(13) . . . . ?
C60 Co2 B19 B24 -57.4(14) . . . . ?
C59 Co2 B19 B24 -93.2(17) . . . . ?
B30 Co2 B19 B24 81.4(16) . . . . ?
B21 Co2 B19 B24 -8.7(15) . . . . ?
B29 Co2 B19 B24 119.5(14) . . . . ?
B20 Co2 B19 B24 30.3(14) . . . . ?
C59 B19 B20 B24 94.7(17) . . . . ?
B23 B19 B20 B24 35.2(16) . . . . ?
Co2 B19 B20 B24 147.6(13) . . . . ?
C59 B19 B20 B21 -3.6(19) . . . . ?
B23 B19 B20 B21 -63.1(18) . . . . ?
B24 B19 B20 B21 -98.3(16) . . . . ?
Co2 B19 B20 B21 49.3(11) . . . . ?
C59 B19 B20 B25 56.7(19) . . . . ?
B23 B19 B20 B25 -3(2) . . . . ?
B24 B19 B20 B25 -38.0(14) . . . . ?
Co2 B19 B20 B25 109.7(13) . . . . ?
C59 B19 B20 Co2 -52.9(13) . . . . ?
B23 B19 B20 Co2 -112.4(15) . . . . ?
B24 B19 B20 Co2 -147.6(13) . . . . ?
B28 Co2 B20 B24 -90.3(18) . . . . ?
C62 Co2 B20 B24 148.0(15) . . . . ?
C61 Co2 B20 B24 -115(15) . . . . ?
C60 Co2 B20 B24 54.5(17) . . . . ?
C59 Co2 B20 B24 6.8(17) . . . . ?
B19 Co2 B20 B24 -31.6(16) . . . . ?
B30 Co2 B20 B24 -176.9(17) . . . . ?
B21 Co2 B20 B24 93.3(19) . . . . ?
B29 Co2 B20 B24 -126.5(17) . . . . ?
B28 Co2 B20 B21 176.4(12) . . . . ?
C62 Co2 B20 B21 54.7(14) . . . . ?
C61 Co2 B20 B21 151(15) . . . . ?
C60 Co2 B20 B21 -38.8(11) . . . . ?
C59 Co2 B20 B21 -86.5(12) . . . . ?
B19 Co2 B20 B21 -124.9(14) . . . . ?
B30 Co2 B20 B21 89.8(11) . . . . ?
B29 Co2 B20 B21 140.2(12) . . . . ?
B28 Co2 B20 B25 -154.7(14) . . . . ?
C62 Co2 B20 B25 83.6(17) . . . . ?
C61 Co2 B20 B25 -180(100) . . . . ?
C60 Co2 B20 B25 -9.9(15) . . . . ?
C59 Co2 B20 B25 -57.6(16) . . . . ?
B19 Co2 B20 B25 -96.0(18) . . . . ?
B30 Co2 B20 B25 118.7(16) . . . . ?
B21 Co2 B20 B25 28.9(15) . . . . ?
B29 Co2 B20 B25 169.1(16) . . . . ?
B28 Co2 B20 B19 -58.7(13) . . . . ?
C62 Co2 B20 B19 179.6(10) . . . . ?
C61 Co2 B20 B19 -84(16) . . . . ?
C60 Co2 B20 B19 86.1(10) . . . . ?
C59 Co2 B20 B19 38.4(10) . . . . ?
B30 Co2 B20 B19 -145.3(10) . . . . ?
B21 Co2 B20 B19 124.9(14) . . . . ?
B29 Co2 B20 B19 -94.9(11) . . . . ?
B24 B20 B21 C60 -60.5(19) . . . . ?
B25 B20 B21 C60 -96.8(17) . . . . ?
B19 B20 B21 C60 3.1(18) . . . . ?
Co2 B20 B21 C60 52.0(10) . . . . ?
B24 B20 B21 B25 36.2(18) . . . . ?
B19 B20 B21 B25 99.9(17) . . . . ?
Co2 B20 B21 B25 148.8(16) . . . . ?
B24 B20 B21 B26 1(2) . . . . ?
B25 B20 B21 B26 -35.1(16) . . . . ?
B19 B20 B21 B26 64.8(18) . . . . ?
Co2 B20 B21 B26 113.6(16) . . . . ?
B24 B20 B21 Co2 -112.5(16) . . . . ?
B25 B20 B21 Co2 -148.8(16) . . . . ?
B19 B20 B21 Co2 -48.9(12) . . . . ?
B28 Co2 B21 C60 155(19) . . . . ?
C62 Co2 B21 C60 93.5(10) . . . . ?
C61 Co2 B21 C60 58.1(14) . . . . ?
C59 Co2 B21 C60 -36.3(10) . . . . ?
B19 Co2 B21 C60 -84.2(11) . . . . ?
B30 Co2 B21 C60 142.7(9) . . . . ?
B29 Co2 B21 C60 -178.5(9) . . . . ?
B20 Co2 B21 C60 -123.9(15) . . . . ?
B28 Co2 B21 B25 -113(20) . . . . ?
C62 Co2 B21 B25 -174.1(16) . . . . ?
C61 Co2 B21 B25 150.4(14) . . . . ?
C60 Co2 B21 B25 92.3(18) . . . . ?
C59 Co2 B21 B25 56.0(16) . . . . ?
B19 Co2 B21 B25 8.1(16) . . . . ?
B30 Co2 B21 B25 -125.0(16) . . . . ?
B29 Co2 B21 B25 -86.2(19) . . . . ?
B20 Co2 B21 B25 -31.6(14) . . . . ?
B28 Co2 B21 B20 -81(20) . . . . ?
C62 Co2 B21 B20 -142.5(11) . . . . ?
C61 Co2 B21 B20 -178.0(10) . . . . ?
C60 Co2 B21 B20 123.9(15) . . . . ?
C59 Co2 B21 B20 87.6(11) . . . . ?
B19 Co2 B21 B20 39.7(11) . . . . ?
B30 Co2 B21 B20 -93.3(11) . . . . ?
B29 Co2 B21 B20 -54.6(15) . . . . ?
B28 Co2 B21 B26 179(100) . . . . ?
C62 Co2 B21 B26 118.2(16) . . . . ?
C61 Co2 B21 B26 82.8(19) . . . . ?
C60 Co2 B21 B26 24.7(13) . . . . ?
C59 Co2 B21 B26 -11.6(16) . . . . ?
B19 Co2 B21 B26 -59.5(16) . . . . ?
B30 Co2 B21 B26 167.4(16) . . . . ?
B29 Co2 B21 B26 -153.8(14) . . . . ?
B20 Co2 B21 B26 -99.2(19) . . . . ?
C60 B22 B23 C59 -34.0(15) . . . . ?
B27 B22 B23 C59 -132.5(17) . . . . ?
B26 B22 B23 C59 -96.4(17) . . . . ?
C60 B22 B23 B19 1(3) . . . . ?
B27 B22 B23 B19 -97(2) . . . . ?
B26 B22 B23 B19 -61(2) . . . . ?
C59 B22 B23 B19 35.2(18) . . . . ?
C60 B22 B23 B24 65.6(19) . . . . ?
B27 B22 B23 B24 -32.9(15) . . . . ?
B26 B22 B23 B24 3(2) . . . . ?
C59 B22 B23 B24 99.6(17) . . . . ?
C60 B22 B23 B27 98.5(17) . . . . ?
B26 B22 B23 B27 36.1(15) . . . . ?
C59 B22 B23 B27 132.5(17) . . . . ?
B20 B19 B23 C59 99.2(17) . . . . ?
B24 B19 B23 C59 133(2) . . . . ?
Co2 B19 B23 C59 27.3(18) . . . . ?
C59 B19 B23 B22 -36.8(18) . . . . ?
B20 B19 B23 B22 62(2) . . . . ?
B24 B19 B23 B22 97(2) . . . . ?
Co2 B19 B23 B22 -10(3) . . . . ?
C59 B19 B23 B24 -133(2) . . . . ?
B20 B19 B23 B24 -34.2(17) . . . . ?
Co2 B19 B23 B24 -106(2) . . . . ?
C59 B19 B23 B27 -97.3(19) . . . . ?
B20 B19 B23 B27 2(2) . . . . ?
B24 B19 B23 B27 36.1(17) . . . . ?
Co2 B19 B23 B27 -70(2) . . . . ?
B21 B20 B24 B25 -36.4(16) . . . . ?
B19 B20 B24 B25 -135.5(16) . . . . ?
Co2 B20 B24 B25 -103.5(17) . . . . ?
B21 B20 B24 B27 -3(2) . . . . ?
B25 B20 B24 B27 33.9(18) . . . . ?
B19 B20 B24 B27 -102(2) . . . . ?
Co2 B20 B24 B27 -70(2) . . . . ?
B21 B20 B24 B23 65(2) . . . . ?
B25 B20 B24 B23 101(2) . . . . ?
B19 B20 B24 B23 -34.6(17) . . . . ?
Co2 B20 B24 B23 -3(3) . . . . ?
B21 B20 B24 B19 99.1(16) . . . . ?
B25 B20 B24 B19 135.5(16) . . . . ?
Co2 B20 B24 B19 32.0(14) . . . . ?
C59 B23 B24 B25 61(2) . . . . ?
B22 B23 B24 B25 -4(2) . . . . ?
B19 B23 B24 B25 101.2(18) . . . . ?
B27 B23 B24 B25 -36.7(16) . . . . ?
C59 B23 B24 B20 -5(3) . . . . ?
B22 B23 B24 B20 -70(2) . . . . ?
B19 B23 B24 B20 35.5(17) . . . . ?
B27 B23 B24 B20 -102(2) . . . . ?
C59 B23 B24 B27 97.9(19) . . . . ?
B22 B23 B24 B27 32.8(15) . . . . ?
B19 B23 B24 B27 137.9(19) . . . . ?
C59 B23 B24 B19 -40.0(16) . . . . ?
B22 B23 B24 B19 -105.2(18) . . . . ?
B27 B23 B24 B19 -137.9(19) . . . . ?
C59 B19 B24 B25 -62(2) . . . . ?
B23 B19 B24 B25 -100.1(19) . . . . ?
B20 B19 B24 B25 40.8(16) . . . . ?
Co2 B19 B24 B25 8(2) . . . . ?
C59 B19 B24 B20 -102.5(17) . . . . ?
B23 B19 B24 B20 -140.9(18) . . . . ?
Co2 B19 B24 B20 -33.1(13) . . . . ?
C59 B19 B24 B27 -1(3) . . . . ?
B23 B19 B24 B27 -39(2) . . . . ?
B20 B19 B24 B27 102(2) . . . . ?
Co2 B19 B24 B27 69(2) . . . . ?
C59 B19 B24 B23 38.4(16) . . . . ?
B20 B19 B24 B23 140.9(18) . . . . ?
Co2 B19 B24 B23 107.8(17) . . . . ?
B20 B24 B25 B27 141.2(17) . . . . ?
B23 B24 B25 B27 39.2(16) . . . . ?
B19 B24 B25 B27 101.1(18) . . . . ?
B20 B24 B25 B26 105.2(16) . . . . ?
B27 B24 B25 B26 -36.1(15) . . . . ?
B23 B24 B25 B26 3(2) . . . . ?
B19 B24 B25 B26 65(2) . . . . ?
B20 B24 B25 B21 38.6(15) . . . . ?
B27 B24 B25 B21 -102.7(19) . . . . ?
B23 B24 B25 B21 -63(2) . . . . ?
B19 B24 B25 B21 -2(2) . . . . ?
B27 B24 B25 B20 -141.2(17) . . . . ?
B23 B24 B25 B20 -102.0(17) . . . . ?
B19 B24 B25 B20 -40.1(15) . . . . ?
C60 B21 B25 B27 -3(2) . . . . ?
B20 B21 B25 B27 -106(2) . . . . ?
B26 B21 B25 B27 35(2) . . . . ?
Co2 B21 B25 B27 -72(2) . . . . ?
C60 B21 B25 B24 63.9(19) . . . . ?
B20 B21 B25 B24 -38.4(16) . . . . ?
B26 B21 B25 B24 102(2) . . . . ?
Co2 B21 B25 B24 -5(2) . . . . ?
C60 B21 B25 B26 -37.8(15) . . . . ?
B20 B21 B25 B26 -140(2) . . . . ?
Co2 B21 B25 B26 -106.8(19) . . . . ?
C60 B21 B25 B20 102.3(17) . . . . ?
B26 B21 B25 B20 140(2) . . . . ?
Co2 B21 B25 B20 33.3(15) . . . . ?
B24 B20 B25 B27 -37.2(17) . . . . ?
B21 B20 B25 B27 100(2) . . . . ?
B19 B20 B25 B27 3(2) . . . . ?
Co2 B20 B25 B27 69(2) . . . . ?
B21 B20 B25 B24 137.2(19) . . . . ?
B19 B20 B25 B24 39.8(15) . . . . ?
Co2 B20 B25 B24 106.6(17) . . . . ?
B24 B20 B25 B26 -99(2) . . . . ?
B21 B20 B25 B26 38.0(19) . . . . ?
B19 B20 B25 B26 -59(2) . . . . ?
Co2 B20 B25 B26 7(2) . . . . ?
B24 B20 B25 B21 -137.2(19) . . . . ?
B19 B20 B25 B21 -97.4(16) . . . . ?
Co2 B20 B25 B21 -30.6(15) . . . . ?
B24 B25 B26 B27 38.7(18) . . . . ?
B21 B25 B26 B27 140(2) . . . . ?
B20 B25 B26 B27 103(2) . . . . ?
B27 B25 B26 C60 -103(2) . . . . ?
B24 B25 B26 C60 -64(2) . . . . ?
B21 B25 B26 C60 37.7(16) . . . . ?
B20 B25 B26 C60 1(2) . . . . ?
B27 B25 B26 B22 -39.9(18) . . . . ?
B24 B25 B26 B22 -1(2) . . . . ?
B21 B25 B26 B22 100.5(17) . . . . ?
B20 B25 B26 B22 63(2) . . . . ?
B27 B25 B26 B21 -140(2) . . . . ?
B24 B25 B26 B21 -101.6(19) . . . . ?
B20 B25 B26 B21 -37.1(17) . . . . ?
B23 B22 B26 B27 -40.5(17) . . . . ?
C60 B22 B26 B27 -135.4(16) . . . . ?
C59 B22 B26 B27 -100.1(17) . . . . ?
B23 B22 B26 C60 94.9(16) . . . . ?
B27 B22 B26 C60 135.4(16) . . . . ?
C59 B22 B26 C60 35.3(13) . . . . ?
B23 B22 B26 B25 -1(2) . . . . ?
C60 B22 B26 B25 -96.3(15) . . . . ?
B27 B22 B26 B25 39.1(16) . . . . ?
C59 B22 B26 B25 -61.0(18) . . . . ?
B23 B22 B26 B21 61(2) . . . . ?
C60 B22 B26 B21 -33.8(13) . . . . ?
B27 B22 B26 B21 101.6(19) . . . . ?
C59 B22 B26 B21 1(2) . . . . ?
C60 B21 B26 B27 100(2) . . . . ?
B25 B21 B26 B27 -36(2) . . . . ?
B20 B21 B26 B27 1(2) . . . . ?
Co2 B21 B26 B27 74(2) . . . . ?
B25 B21 B26 C60 -135.7(19) . . . . ?
B20 B21 B26 C60 -99.3(17) . . . . ?
Co2 B21 B26 C60 -26.4(13) . . . . ?
C60 B21 B26 B25 135.7(19) . . . . ?
B20 B21 B26 B25 36.5(18) . . . . ?
Co2 B21 B26 B25 109.3(19) . . . . ?
C60 B21 B26 B22 34.6(13) . . . . ?
B25 B21 B26 B22 -101(2) . . . . ?
B20 B21 B26 B22 -64.7(19) . . . . ?
Co2 B21 B26 B22 8(2) . . . . ?
C60 B26 B27 B25 96.7(18) . . . . ?
B22 B26 B27 B25 136.4(18) . . . . ?
B21 B26 B27 B25 35.2(18) . . . . ?
C60 B26 B27 B22 -39.7(15) . . . . ?
B25 B26 B27 B22 -136.4(18) . . . . ?
B21 B26 B27 B22 -101.2(17) . . . . ?
C60 B26 B27 B24 59(2) . . . . ?
B25 B26 B27 B24 -37.6(19) . . . . ?
B22 B26 B27 B24 99(2) . . . . ?
B21 B26 B27 B24 -2(3) . . . . ?
C60 B26 B27 B23 -4(2) . . . . ?
B25 B26 B27 B23 -100.7(18) . . . . ?
B22 B26 B27 B23 35.7(15) . . . . ?
B21 B26 B27 B23 -66(2) . . . . ?
B24 B25 B27 B26 -138.2(19) . . . . ?
B21 B25 B27 B26 -36.9(19) . . . . ?
B20 B25 B27 B26 -102.2(19) . . . . ?
B24 B25 B27 B22 -98(2) . . . . ?
B26 B25 B27 B22 40.7(18) . . . . ?
B21 B25 B27 B22 4(3) . . . . ?
B20 B25 B27 B22 -62(3) . . . . ?
B26 B25 B27 B24 138.2(19) . . . . ?
B21 B25 B27 B24 101(2) . . . . ?
B20 B25 B27 B24 36.0(16) . . . . ?
B24 B25 B27 B23 -37.5(17) . . . . ?
B26 B25 B27 B23 100.8(18) . . . . ?
B21 B25 B27 B23 64(2) . . . . ?
B20 B25 B27 B23 -1(2) . . . . ?
B23 B22 B27 B26 138.1(17) . . . . ?
C60 B22 B27 B26 38.5(15) . . . . ?
C59 B22 B27 B26 98.1(17) . . . . ?
B23 B22 B27 B25 97(2) . . . . ?
C60 B22 B27 B25 -3(3) . . . . ?
B26 B22 B27 B25 -41(2) . . . . ?
C59 B22 B27 B25 57(3) . . . . ?
B23 B22 B27 B24 34.1(19) . . . . ?
C60 B22 B27 B24 -66(2) . . . . ?
B26 B22 B27 B24 -104(2) . . . . ?
C59 B22 B27 B24 -6(2) . . . . ?
C60 B22 B27 B23 -99.6(16) . . . . ?
B26 B22 B27 B23 -138.1(17) . . . . ?
C59 B22 B27 B23 -40.0(15) . . . . ?
B25 B24 B27 B26 39.1(19) . . . . ?
B20 B24 B27 B26 3(3) . . . . ?
B23 B24 B27 B26 -98(2) . . . . ?
B19 B24 B27 B26 -61(3) . . . . ?
B20 B24 B27 B25 -35.8(18) . . . . ?
B23 B24 B27 B25 -137.5(17) . . . . ?
B19 B24 B27 B25 -100(2) . . . . ?
B25 B24 B27 B22 105(2) . . . . ?
B20 B24 B27 B22 69(3) . . . . ?
B23 B24 B27 B22 -32.9(18) . . . . ?
B19 B24 B27 B22 4(3) . . . . ?
B25 B24 B27 B23 137.5(17) . . . . ?
B20 B24 B27 B23 102(2) . . . . ?
B19 B24 B27 B23 37.1(18) . . . . ?
C59 B23 B27 B26 4(2) . . . . ?
B22 B23 B27 B26 -38.0(16) . . . . ?
B19 B23 B27 B26 66(2) . . . . ?
B24 B23 B27 B26 103.5(19) . . . . ?
C59 B23 B27 B25 -62(2) . . . . ?
B22 B23 B27 B25 -104.1(19) . . . . ?
B19 B23 B27 B25 0(2) . . . . ?
B24 B23 B27 B25 37.4(16) . . . . ?
C59 B23 B27 B22 42.5(15) . . . . ?
B19 B23 B27 B22 103.7(18) . . . . ?
B24 B23 B27 B22 141.5(18) . . . . ?
C59 B23 B27 B24 -99.0(18) . . . . ?
B22 B23 B27 B24 -141.5(18) . . . . ?
B19 B23 B27 B24 -37.8(16) . . . . ?
C62 Co2 B28 C61 -37.7(9) . . . . ?
C60 Co2 B28 C61 54.4(13) . . . . ?
C59 Co2 B28 C61 91.9(10) . . . . ?
B19 Co2 B28 C61 139.9(10) . . . . ?
B30 Co2 B28 C61 -87.2(9) . . . . ?
B21 Co2 B28 C61 -99(20) . . . . ?
B29 Co2 B28 C61 -127.0(13) . . . . ?
B20 Co2 B28 C61 -178.2(10) . . . . ?
C62 Co2 B28 B32 59.7(19) . . . . ?
C61 Co2 B28 B32 97(2) . . . . ?
C60 Co2 B28 B32 151.8(15) . . . . ?
C59 Co2 B28 B32 -170.7(18) . . . . ?
B19 Co2 B28 B32 -122.7(19) . . . . ?
B30 Co2 B28 B32 10.3(18) . . . . ?
B21 Co2 B28 B32 -2(21) . . . . ?
B29 Co2 B28 B32 -29.6(16) . . . . ?
B20 Co2 B28 B32 -81(2) . . . . ?
C62 Co2 B28 B29 89.3(10) . . . . ?
C61 Co2 B28 B29 127.0(13) . . . . ?
C60 Co2 B28 B29 -178.6(9) . . . . ?
C59 Co2 B28 B29 -141.1(10) . . . . ?
B19 Co2 B28 B29 -93.1(11) . . . . ?
B30 Co2 B28 B29 39.9(10) . . . . ?
B21 Co2 B28 B29 28(20) . . . . ?
B20 Co2 B28 B29 -51.2(14) . . . . ?
C62 Co2 B28 B31 -17.0(14) . . . . ?
C61 Co2 B28 B31 20.7(13) . . . . ?
C60 Co2 B28 B31 75.1(17) . . . . ?
C59 Co2 B28 B31 112.6(15) . . . . ?
B19 Co2 B28 B31 160.6(15) . . . . ?
B30 Co2 B28 B31 -66.4(14) . . . . ?
B21 Co2 B28 B31 -78(20) . . . . ?
B29 Co2 B28 B31 -106.3(17) . . . . ?
B20 Co2 B28 B31 -157.5(14) . . . . ?
C61 B28 B29 B30 0.9(18) . . . . ?
B32 B28 B29 B30 102.0(15) . . . . ?
B31 B28 B29 B30 66.0(17) . . . . ?
Co2 B28 B29 B30 -50.7(10) . . . . ?
C61 B28 B29 B32 -101.1(17) . . . . ?
B31 B28 B29 B32 -36.0(15) . . . . ?
Co2 B28 B29 B32 -152.7(14) . . . . ?
C61 B28 B29 B33 -62.4(16) . . . . ?
B32 B28 B29 B33 38.7(14) . . . . ?
B31 B28 B29 B33 2.7(19) . . . . ?
Co2 B28 B29 B33 -114.0(12) . . . . ?
C61 B28 B29 Co2 51.6(10) . . . . ?
B32 B28 B29 Co2 152.7(14) . . . . ?
B31 B28 B29 Co2 116.7(15) . . . . ?
C62 Co2 B29 B28 -84.9(11) . . . . ?
C61 Co2 B29 B28 -36.4(11) . . . . ?
C60 Co2 B29 B28 161(12) . . . . ?
C59 Co2 B29 B28 58.5(15) . . . . ?
B19 Co2 B29 B28 91.9(13) . . . . ?
B30 Co2 B29 B28 -123.9(13) . . . . ?
B21 Co2 B29 B28 -178.3(13) . . . . ?
B20 Co2 B29 B28 143.0(12) . . . . ?
B28 Co2 B29 B30 123.9(13) . . . . ?
C62 Co2 B29 B30 39.1(9) . . . . ?
C61 Co2 B29 B30 87.6(9) . . . . ?
C60 Co2 B29 B30 -75(13) . . . . ?
C59 Co2 B29 B30 -177.5(11) . . . . ?
B19 Co2 B29 B30 -144.1(12) . . . . ?
B21 Co2 B29 B30 -54.4(14) . . . . ?
B20 Co2 B29 B30 -93.0(10) . . . . ?
B28 Co2 B29 B32 25.6(13) . . . . ?
C62 Co2 B29 B32 -59.3(14) . . . . ?
C61 Co2 B29 B32 -10.8(13) . . . . ?
C60 Co2 B29 B32 -173(12) . . . . ?
C59 Co2 B29 B32 84.1(16) . . . . ?
B19 Co2 B29 B32 117.5(15) . . . . ?
B30 Co2 B29 B32 -98.4(15) . . . . ?
B21 Co2 B29 B32 -152.8(14) . . . . ?
B20 Co2 B29 B32 168.6(14) . . . . ?
B28 Co2 B29 B33 91.5(16) . . . . ?
C62 Co2 B29 B33 6.6(13) . . . . ?
C61 Co2 B29 B33 55.1(13) . . . . ?
C60 Co2 B29 B33 -107(12) . . . . ?
C59 Co2 B29 B33 150.0(13) . . . . ?
B19 Co2 B29 B33 -176.6(15) . . . . ?
B30 Co2 B29 B33 -32.4(12) . . . . ?
B21 Co2 B29 B33 -86.8(16) . . . . ?
B20 Co2 B29 B33 -125.5(14) . . . . ?
B28 B29 B30 C62 -0.6(16) . . . . ?
B32 B29 B30 C62 59.9(15) . . . . ?
B33 B29 B30 C62 96.3(13) . . . . ?
Co2 B29 B30 C62 -50.6(9) . . . . ?
B28 B29 B30 B34 -62.2(15) . . . . ?
B32 B29 B30 B34 -1.8(16) . . . . ?
B33 B29 B30 B34 34.6(12) . . . . ?
Co2 B29 B30 B34 -112.3(11) . . . . ?
B28 B29 B30 B33 -96.9(14) . . . . ?
B32 B29 B30 B33 -36.4(12) . . . . ?
Co2 B29 B30 B33 -147.0(11) . . . . ?
B28 B29 B30 Co2 50.1(10) . . . . ?
B32 B29 B30 Co2 110.5(12) . . . . ?
B33 B29 B30 Co2 147.0(11) . . . . ?
B28 Co2 B30 C62 84.9(10) . . . . ?
C61 Co2 B30 C62 37.0(9) . . . . ?
C60 Co2 B30 C62 -60.0(11) . . . . ?
C59 Co2 B30 C62 -82(11) . . . . ?
B19 Co2 B30 C62 177.0(14) . . . . ?
B21 Co2 B30 C62 -95.7(10) . . . . ?
B29 Co2 B30 C62 123.9(13) . . . . ?
B20 Co2 B30 C62 -145.7(10) . . . . ?
B28 Co2 B30 B29 -39.1(11) . . . . ?
C62 Co2 B30 B29 -123.9(13) . . . . ?
C61 Co2 B30 B29 -86.9(10) . . . . ?
C60 Co2 B30 B29 176.0(10) . . . . ?
C59 Co2 B30 B29 154(11) . . . . ?
B19 Co2 B30 B29 53.0(16) . . . . ?
B21 Co2 B30 B29 140.4(11) . . . . ?
B20 Co2 B30 B29 90.4(11) . . . . ?
B28 Co2 B30 B34 57.5(13) . . . . ?
C62 Co2 B30 B34 -27.3(11) . . . . ?
C61 Co2 B30 B34 9.7(12) . . . . ?
C60 Co2 B30 B34 -87.4(13) . . . . ?
C59 Co2 B30 B34 -109(11) . . . . ?
B19 Co2 B30 B34 149.6(15) . . . . ?
B21 Co2 B30 B34 -123.0(13) . . . . ?
B29 Co2 B30 B34 96.6(15) . . . . ?
B20 Co2 B30 B34 -173.0(13) . . . . ?
B28 Co2 B30 B33 -7.2(13) . . . . ?
C62 Co2 B30 B33 -92.1(14) . . . . ?
C61 Co2 B30 B33 -55.1(12) . . . . ?
C60 Co2 B30 B33 -152.2(11) . . . . ?
C59 Co2 B30 B33 -174(10) . . . . ?
B19 Co2 B30 B33 84.8(17) . . . . ?
B21 Co2 B30 B33 172.2(13) . . . . ?
B29 Co2 B30 B33 31.8(12) . . . . ?
B20 Co2 B30 B33 122.2(13) . . . . ?
B32 B28 B31 C61 -136.7(15) . . . . ?
B29 B28 B31 C61 -100.5(16) . . . . ?
Co2 B28 B31 C61 -22.1(13) . . . . ?
C61 B28 B31 B35 36.8(13) . . . . ?
B32 B28 B31 B35 -100.0(15) . . . . ?
B29 B28 B31 B35 -63.7(19) . . . . ?
Co2 B28 B31 B35 15(2) . . . . ?
C61 B28 B31 B32 136.7(15) . . . . ?
B29 B28 B31 B32 36.2(14) . . . . ?
Co2 B28 B31 B32 114.6(16) . . . . ?
C61 B28 B31 B36 98.7(15) . . . . ?
B32 B28 B31 B36 -38.1(13) . . . . ?
B29 B28 B31 B36 -2(2) . . . . ?
Co2 B28 B31 B36 76.5(17) . . . . ?
C61 B28 B32 B36 2.4(19) . . . . ?
B29 B28 B32 B36 -102.1(15) . . . . ?
B31 B28 B32 B36 41.0(15) . . . . ?
Co2 B28 B32 B36 -71(2) . . . . ?
C61 B28 B32 B33 64(2) . . . . ?
B29 B28 B32 B33 -40.6(15) . . . . ?
B31 B28 B32 B33 102.6(18) . . . . ?
Co2 B28 B32 B33 -10(3) . . . . ?
C61 B28 B32 B31 -38.6(14) . . . . ?
B29 B28 B32 B31 -143.1(15) . . . . ?
Co2 B28 B32 B31 -112.3(19) . . . . ?
C61 B28 B32 B29 104.5(15) . . . . ?
B31 B28 B32 B29 143.1(15) . . . . ?
Co2 B28 B32 B29 30.8(16) . . . . ?
C61 B31 B32 B28 36.4(14) . . . . ?
B35 B31 B32 B28 97.7(16) . . . . ?
B36 B31 B32 B28 134.7(14) . . . . ?
C61 B31 B32 B36 -98.3(16) . . . . ?
B35 B31 B32 B36 -37.0(14) . . . . ?
B28 B31 B32 B36 -134.7(14) . . . . ?
C61 B31 B32 B33 -62(2) . . . . ?
B35 B31 B32 B33 0(2) . . . . ?
B28 B31 B32 B33 -98.0(16) . . . . ?
B36 B31 B32 B33 36.6(13) . . . . ?
C61 B31 B32 B29 3(2) . . . . ?
B35 B31 B32 B29 65(2) . . . . ?
B28 B31 B32 B29 -33.1(14) . . . . ?
B36 B31 B32 B29 101.6(15) . . . . ?
B30 B29 B32 B28 -96.6(15) . . . . ?
B33 B29 B32 B28 -134.3(16) . . . . ?
Co2 B29 B32 B28 -27.1(13) . . . . ?
B28 B29 B32 B36 99.3(17) . . . . ?
B30 B29 B32 B36 2.6(18) . . . . ?
B33 B29 B32 B36 -35.1(13) . . . . ?
Co2 B29 B32 B36 72.2(16) . . . . ?
B28 B29 B32 B33 134.3(16) . . . . ?
B30 B29 B32 B33 37.7(13) . . . . ?
Co2 B29 B32 B33 107.3(14) . . . . ?
B28 B29 B32 B31 33.4(15) . . . . ?
B30 B29 B32 B31 -63.2(18) . . . . ?
B33 B29 B32 B31 -100.9(17) . . . . ?
Co2 B29 B32 B31 6(2) . . . . ?
B28 B32 B33 B36 -100.9(18) . . . . ?
B31 B32 B33 B36 -37.9(15) . . . . ?
B29 B32 B33 B36 -140.5(14) . . . . ?
B28 B32 B33 B34 -62(2) . . . . ?
B36 B32 B33 B34 39.1(13) . . . . ?
B31 B32 B33 B34 1.2(19) . . . . ?
B29 B32 B33 B34 -101.4(14) . . . . ?
B28 B32 B33 B29 39.6(15) . . . . ?
B36 B32 B33 B29 140.5(14) . . . . ?
B31 B32 B33 B29 102.6(15) . . . . ?
B28 B32 B33 B30 3(2) . . . . ?
B36 B32 B33 B30 103.9(14) . . . . ?
B31 B32 B33 B30 65.9(18) . . . . ?
B29 B32 B33 B30 -36.7(13) . . . . ?
B28 B29 B33 B36 -2.5(17) . . . . ?
B30 B29 B33 B36 -102.5(15) . . . . ?
B32 B29 B33 B36 35.9(14) . . . . ?
Co2 B29 B33 B36 -69.0(17) . . . . ?
B28 B29 B33 B34 63.1(16) . . . . ?
B30 B29 B33 B34 -36.9(13) . . . . ?
B32 B29 B33 B34 101.5(16) . . . . ?
Co2 B29 B33 B34 -3.4(19) . . . . ?
B28 B29 B33 B32 -38.4(13) . . . . ?
B30 B29 B33 B32 -138.4(15) . . . . ?
Co2 B29 B33 B32 -104.9(15) . . . . ?
B28 B29 B33 B30 100.0(13) . . . . ?
B32 B29 B33 B30 138.4(15) . . . . ?
Co2 B29 B33 B30 33.5(11) . . . . ?
C62 B30 B33 B36 0.8(17) . . . . ?
B29 B30 B33 B36 101.5(15) . . . . ?
B34 B30 B33 B36 -38.0(14) . . . . ?
Co2 B30 B33 B36 67.9(16) . . . . ?
C62 B30 B33 B34 38.9(12) . . . . ?
B29 B30 B33 B34 139.5(14) . . . . ?
Co2 B30 B33 B34 105.9(13) . . . . ?
C62 B30 B33 B32 -63.3(17) . . . . ?
B29 B30 B33 B32 37.4(14) . . . . ?
B34 B30 B33 B32 -102.1(17) . . . . ?
Co2 B30 B33 B32 3.8(18) . . . . ?
C62 B30 B33 B29 -100.7(14) . . . . ?
B34 B30 B33 B29 -139.5(14) . . . . ?
Co2 B30 B33 B29 -33.6(12) . . . . ?
B36 B33 B34 C62 100.3(15) . . . . ?
B32 B33 B34 C62 61.8(17) . . . . ?
B29 B33 B34 C62 -2.7(18) . . . . ?
B30 B33 B34 C62 -38.6(12) . . . . ?
B32 B33 B34 B36 -38.6(14) . . . . ?
B29 B33 B34 B36 -103.0(15) . . . . ?
B30 B33 B34 B36 -138.9(14) . . . . ?
B36 B33 B34 B35 37.1(13) . . . . ?
B32 B33 B34 B35 -1.5(18) . . . . ?
B29 B33 B34 B35 -65.9(17) . . . . ?
B30 B33 B34 B35 -101.8(14) . . . . ?
B36 B33 B34 B30 138.9(14) . . . . ?
B32 B33 B34 B30 100.4(15) . . . . ?
B29 B33 B34 B30 35.9(13) . . . . ?
C62 B30 B34 B33 -134.6(14) . . . . ?
B29 B30 B34 B33 -35.8(12) . . . . ?
Co2 B30 B34 B33 -105.9(12) . . . . ?
B29 B30 B34 C62 98.8(14) . . . . ?
B33 B30 B34 C62 134.6(14) . . . . ?
Co2 B30 B34 C62 28.7(12) . . . . ?
C62 B30 B34 B36 -98.4(15) . . . . ?
B29 B30 B34 B36 0.4(16) . . . . ?
B33 B30 B34 B36 36.1(12) . . . . ?
Co2 B30 B34 B36 -69.7(14) . . . . ?
C62 B30 B34 B35 -35.6(14) . . . . ?
B29 B30 B34 B35 63.2(17) . . . . ?
B33 B30 B34 B35 99.0(17) . . . . ?
Co2 B30 B34 B35 -6.9(18) . . . . ?
B28 B31 B35 C61 -36.0(12) . . . . ?
B32 B31 B35 C61 -95.9(16) . . . . ?
B36 B31 B35 C61 -132.0(15) . . . . ?
C61 B31 B35 B36 132.0(15) . . . . ?
B28 B31 B35 B36 96.0(16) . . . . ?
B32 B31 B35 B36 36.0(14) . . . . ?
C61 B31 B35 C62 33.6(12) . . . . ?
B28 B31 B35 C62 -2.4(18) . . . . ?
B32 B31 B35 C62 -62.4(18) . . . . ?
B36 B31 B35 C62 -98.4(15) . . . . ?
C61 B31 B35 B34 95.3(16) . . . . ?
B28 B31 B35 B34 59.4(18) . . . . ?
B32 B31 B35 B34 -1(2) . . . . ?
B36 B31 B35 B34 -36.6(14) . . . . ?
B33 B34 B35 C61 63.7(18) . . . . ?
C62 B34 B35 C61 -35.3(13) . . . . ?
B36 B34 B35 C61 100.3(19) . . . . ?
B30 B34 B35 C61 -1(2) . . . . ?
B33 B34 B35 B31 1(2) . . . . ?
C62 B34 B35 B31 -97.7(18) . . . . ?
B36 B34 B35 B31 37.9(16) . . . . ?
B30 B34 B35 B31 -63.4(18) . . . . ?
B33 B34 B35 B36 -36.6(14) . . . . ?
C62 B34 B35 B36 -135.6(17) . . . . ?
B30 B34 B35 B36 -101.3(16) . . . . ?
B33 B34 B35 C62 99.0(15) . . . . ?
B36 B34 B35 C62 135.6(17) . . . . ?
B30 B34 B35 C62 34.3(13) . . . . ?
B34 B33 B36 B32 -137.2(14) . . . . ?
B29 B33 B36 B32 -36.1(13) . . . . ?
B30 B33 B36 B32 -99.3(14) . . . . ?
B34 B33 B36 B35 -38.5(16) . . . . ?
B32 B33 B36 B35 98.7(18) . . . . ?
B29 B33 B36 B35 63(2) . . . . ?
B30 B33 B36 B35 -1(2) . . . . ?
B32 B33 B36 B34 137.2(14) . . . . ?
B29 B33 B36 B34 101.1(15) . . . . ?
B30 B33 B36 B34 37.9(13) . . . . ?
B34 B33 B36 B31 -99.6(16) . . . . ?
B32 B33 B36 B31 37.6(14) . . . . ?
B29 B33 B36 B31 1.5(19) . . . . ?
B30 B33 B36 B31 -61.7(18) . . . . ?
B28 B32 B36 B33 98.4(15) . . . . ?
B31 B32 B36 B33 138.6(14) . . . . ?
B29 B32 B36 B33 36.0(13) . . . . ?
B28 B32 B36 B35 -4.3(19) . . . . ?
B33 B32 B36 B35 -102.7(15) . . . . ?
B31 B32 B36 B35 35.9(14) . . . . ?
B29 B32 B36 B35 -66.7(18) . . . . ?
B28 B32 B36 B34 60.0(18) . . . . ?
B33 B32 B36 B34 -38.4(12) . . . . ?
B31 B32 B36 B34 100.2(15) . . . . ?
B29 B32 B36 B34 -2.4(19) . . . . ?
B28 B32 B36 B31 -40.2(14) . . . . ?
B33 B32 B36 B31 -138.6(14) . . . . ?
B29 B32 B36 B31 -102.5(15) . . . . ?
C61 B35 B36 B33 -60(2) . . . . ?
B31 B35 B36 B33 -101.5(18) . . . . ?
C62 B35 B36 B33 0(2) . . . . ?
B34 B35 B36 B33 38.1(15) . . . . ?
C61 B35 B36 B32 5(2) . . . . ?
B31 B35 B36 B32 -37.2(15) . . . . ?
C62 B35 B36 B32 64(2) . . . . ?
B34 B35 B36 B32 102.3(16) . . . . ?
C61 B35 B36 B34 -97.8(17) . . . . ?
B31 B35 B36 B34 -139.5(17) . . . . ?
C62 B35 B36 B34 -38.0(15) . . . . ?
C61 B35 B36 B31 41.8(16) . . . . ?
C62 B35 B36 B31 101.6(19) . . . . ?
B34 B35 B36 B31 139.5(17) . . . . ?
C62 B34 B36 B33 -98.2(15) . . . . ?
B35 B34 B36 B33 -137.7(17) . . . . ?
B30 B34 B36 B33 -37.5(12) . . . . ?
B33 B34 B36 B32 38.8(13) . . . . ?
C62 B34 B36 B32 -59.4(17) . . . . ?
B35 B34 B36 B32 -98.9(17) . . . . ?
B30 B34 B36 B32 1.2(17) . . . . ?
B33 B34 B36 B35 137.7(17) . . . . ?
C62 B34 B36 B35 39.5(15) . . . . ?
B30 B34 B36 B35 100.1(16) . . . . ?
B33 B34 B36 B31 102.7(18) . . . . ?
C62 B34 B36 B31 4(2) . . . . ?
B35 B34 B36 B31 -35.0(17) . . . . ?
B30 B34 B36 B31 65.1(18) . . . . ?
C61 B31 B36 B33 59(2) . . . . ?
B35 B31 B36 B33 100.3(16) . . . . ?
B28 B31 B36 B33 0.1(19) . . . . ?
B32 B31 B36 B33 -37.9(14) . . . . ?
C61 B31 B36 B32 97.0(17) . . . . ?
B35 B31 B36 B32 138.2(16) . . . . ?
B28 B31 B36 B32 38.0(13) . . . . ?
C61 B31 B36 B35 -41.1(15) . . . . ?
B28 B31 B36 B35 -100.2(15) . . . . ?
B32 B31 B36 B35 -138.2(16) . . . . ?
C61 B31 B36 B34 -5(2) . . . . ?
B35 B31 B36 B34 36.5(16) . . . . ?
B28 B31 B36 B34 -63.6(19) . . . . ?
B32 B31 B36 B34 -101.6(16) . . . . ?
C5 N1 C1 C2 -2(2) . . . . ?
Pt1 N1 C1 C2 166.4(12) . . . . ?
N1 C1 C2 C3 -1(2) . . . . ?
C1 C2 C3 C4 4(2) . . . . ?
C1 C2 C3 C6 -175.1(15) . . . . ?
C2 C3 C4 C5 -3(2) . . . . ?
C6 C3 C4 C5 176.3(15) . . . . ?
C1 N1 C5 C4 4(2) . . . . ?
Pt1 N1 C5 C4 -165.1(13) . . . . ?
C3 C4 C5 N1 -1(3) . . . . ?
C4 C3 C6 C7 -174(2) . . . . ?
C2 C3 C6 C7 5(3) . . . . ?
C3 C6 C7 C8 178.8(18) . . . . ?
C6 C7 C8 C9 176(2) . . . . ?
C6 C7 C8 C12 -8(3) . . . . ?
C12 C8 C9 C10 5(3) . . . . ?
C7 C8 C9 C10 -179.3(18) . . . . ?
C11 N2 C10 C9 2(3) . . . . ?
Pt2 N2 C10 C9 -169.1(15) . . . . ?
C8 C9 C10 N2 -6(3) . . . . ?
C10 N2 C11 C12 2(2) . . . . ?
Pt2 N2 C11 C12 173.7(12) . . . . ?
C9 C8 C12 C11 -1(3) . . . . ?
C7 C8 C12 C11 -176.7(16) . . . . ?
N2 C11 C12 C8 -3(3) . . . . ?
C17 N3 C13 C14 -8(3) . . . . ?
Pt2 N3 C13 C14 165.5(18) . . . . ?
N3 C13 C14 C15 0(4) . . . . ?
C13 C14 C15 C16 7(4) . . . . ?
C13 C14 C15 C18 -179(2) . . . . ?
C14 C15 C16 C17 -7(3) . . . . ?
C18 C15 C16 C17 179.4(17) . . . . ?
C13 N3 C17 C16 8(3) . . . . ?
Pt2 N3 C17 C16 -165.5(13) . . . . ?
C15 C16 C17 N3 -1(3) . . . . ?
C14 C15 C18 C19 -155(2) . . . . ?
C16 C15 C18 C19 19(3) . . . . ?
C15 C18 C19 C20 179.7(17) . . . . ?
C18 C19 C20 C21 -177.3(18) . . . . ?
C18 C19 C20 C24 2(3) . . . . ?
C24 C20 C21 C22 6(2) . . . . ?
C19 C20 C21 C22 -175.2(15) . . . . ?
C23 N4 C22 C21 2(2) . . . . ?
Pt3 N4 C22 C21 164.3(12) . . . . ?
C20 C21 C22 N4 -4(3) . . . . ?
C22 N4 C23 C24 -1(2) . . . . ?
Pt3 N4 C23 C24 -163.6(13) . . . . ?
C21 C20 C24 C23 -5(3) . . . . ?
C19 C20 C24 C23 175.7(15) . . . . ?
N4 C23 C24 C20 3(3) . . . . ?
C29 N5 C25 C26 -1(2) . . . . ?
Pt3 N5 C25 C26 173.0(12) . . . . ?
N5 C25 C26 C27 1(3) . . . . ?
C25 C26 C27 C28 -1(2) . . . . ?
C25 C26 C27 C30 179.1(16) . . . . ?
C26 C27 C28 C29 1(2) . . . . ?
C30 C27 C28 C29 -179.2(14) . . . . ?
C25 N5 C29 C28 1(2) . . . . ?
Pt3 N5 C29 C28 -173.3(11) . . . . ?
C27 C28 C29 N5 -1(2) . . . . ?
C26 C27 C30 C31 8(3) . . . . ?
C28 C27 C30 C31 -171.5(16) . . . . ?
C27 C30 C31 C32 176.6(14) . . . . ?
C30 C31 C32 C33 177.4(15) . . . . ?
C30 C31 C32 C36 -2(2) . . . . ?
C36 C32 C33 C34 1(2) . . . . ?
C31 C32 C33 C34 -178.4(14) . . . . ?
C35 N6 C34 C33 0(2) . . . . ?
Pt1 N6 C34 C33 -173.2(11) . . . . ?
C32 C33 C34 N6 0(2) . . . . ?
C34 N6 C35 C36 1(2) . . . . ?
Pt1 N6 C35 C36 173.5(12) . . . . ?
N6 C35 C36 C32 0(2) . . . . ?
C33 C32 C36 C35 0(2) . . . . ?
C31 C32 C36 C35 178.8(15) . . . . ?
B4 B8 C55 C56 138.2(13) . . . . ?
B7 B8 C55 C56 34.9(11) . . . . ?
B9 B8 C55 C56 96.0(13) . . . . ?
C56 B8 C55 B4 -138.2(13) . . . . ?
B7 B8 C55 B4 -103.3(14) . . . . ?
B9 B8 C55 B4 -42.2(12) . . . . ?
C56 B8 C55 B1 -101.7(13) . . . . ?
B4 B8 C55 B1 36.6(13) . . . . ?
B7 B8 C55 B1 -66.8(15) . . . . ?
B9 B8 C55 B1 -5.7(16) . . . . ?
C56 B8 C55 Co1 -22.9(12) . . . . ?
B4 B8 C55 Co1 115.3(14) . . . . ?
B7 B8 C55 Co1 12.0(18) . . . . ?
B9 B8 C55 Co1 73.1(16) . . . . ?
B8 B4 C55 C56 -39.1(12) . . . . ?
B5 B4 C55 C56 64.1(14) . . . . ?
B9 B4 C55 C56 2.1(16) . . . . ?
B1 B4 C55 C56 104.1(13) . . . . ?
B5 B4 C55 B8 103.2(13) . . . . ?
B9 B4 C55 B8 41.2(12) . . . . ?
B1 B4 C55 B8 143.3(13) . . . . ?
B8 B4 C55 B1 -143.3(13) . . . . ?
B5 B4 C55 B1 -40.1(11) . . . . ?
B9 B4 C55 B1 -102.1(13) . . . . ?
B8 B4 C55 Co1 -115.0(13) . . . . ?
B5 B4 C55 Co1 -11.8(16) . . . . ?
B9 B4 C55 Co1 -73.7(15) . . . . ?
B1 B4 C55 Co1 28.3(11) . . . . ?
B5 B1 C55 C56 -63.9(14) . . . . ?
B2 B1 C55 C56 -1.4(15) . . . . ?
B4 B1 C55 C56 -104.1(13) . . . . ?
Co1 B1 C55 C56 51.0(9) . . . . ?
B5 B1 C55 B8 4.3(16) . . . . ?
B2 B1 C55 B8 66.8(14) . . . . ?
B4 B1 C55 B8 -35.9(12) . . . . ?
Co1 B1 C55 B8 119.1(12) . . . . ?
B5 B1 C55 B4 40.3(11) . . . . ?
B2 B1 C55 B4 102.7(12) . . . . ?
Co1 B1 C55 B4 155.1(10) . . . . ?
B5 B1 C55 Co1 -114.8(10) . . . . ?
B2 B1 C55 Co1 -52.3(8) . . . . ?
B4 B1 C55 Co1 -155.1(10) . . . . ?
B12 Co1 C55 C56 54.8(13) . . . . ?
C58 Co1 C55 C56 96.2(9) . . . . ?
C57 Co1 C55 C56 142.2(9) . . . . ?
B3 Co1 C55 C56 -36.2(9) . . . . ?
B10 Co1 C55 C56 -174.7(10) . . . . ?
B1 Co1 C55 C56 -128.0(11) . . . . ?
B11 Co1 C55 C56 -45(8) . . . . ?
B2 Co1 C55 C56 -87.1(9) . . . . ?
B12 Co1 C55 B8 76.8(17) . . . . ?
C56 Co1 C55 B8 22.0(12) . . . . ?
C58 Co1 C55 B8 118.2(14) . . . . ?
C57 Co1 C55 B8 164.2(14) . . . . ?
B3 Co1 C55 B8 -14.2(14) . . . . ?
B10 Co1 C55 B8 -152.7(13) . . . . ?
B1 Co1 C55 B8 -106.0(16) . . . . ?
B11 Co1 C55 B8 -23(9) . . . . ?
B2 Co1 C55 B8 -65.1(14) . . . . ?
B12 Co1 C55 B4 155.2(13) . . . . ?
C56 Co1 C55 B4 100.4(14) . . . . ?
C58 Co1 C55 B4 -163.4(12) . . . . ?
C57 Co1 C55 B4 -117.4(12) . . . . ?
B3 Co1 C55 B4 64.3(13) . . . . ?
B10 Co1 C55 B4 -74.3(15) . . . . ?
B1 Co1 C55 B4 -27.6(11) . . . . ?
B11 Co1 C55 B4 55(8) . . . . ?
B2 Co1 C55 B4 13.3(12) . . . . ?
B12 Co1 C55 B1 -177.2(10) . . . . ?
C56 Co1 C55 B1 128.0(11) . . . . ?
C58 Co1 C55 B1 -135.8(8) . . . . ?
C57 Co1 C55 B1 -89.7(9) . . . . ?
B3 Co1 C55 B1 91.9(9) . . . . ?
B10 Co1 C55 B1 -46.7(13) . . . . ?
B11 Co1 C55 B1 83(8) . . . . ?
B2 Co1 C55 B1 40.9(8) . . . . ?
B8 C55 C56 B7 -39.5(12) . . . . ?
B4 C55 C56 B7 -0.3(17) . . . . ?
B1 C55 C56 B7 69.0(14) . . . . ?
Co1 C55 C56 B7 120.1(11) . . . . ?
B4 C55 C56 B8 39.3(13) . . . . ?
B1 C55 C56 B8 108.6(13) . . . . ?
Co1 C55 C56 B8 159.7(11) . . . . ?
B8 C55 C56 B3 -109.4(14) . . . . ?
B4 C55 C56 B3 -70.1(15) . . . . ?
B1 C55 C56 B3 -0.8(16) . . . . ?
Co1 C55 C56 B3 50.2(10) . . . . ?
B8 C55 C56 Co1 -159.7(11) . . . . ?
B4 C55 C56 Co1 -120.4(12) . . . . ?
B1 C55 C56 Co1 -51.1(9) . . . . ?
B9 B7 C56 C55 -1.7(16) . . . . ?
B8 B7 C56 C55 38.6(12) . . . . ?
B6 B7 C56 C55 -63.9(14) . . . . ?
B3 B7 C56 C55 -104.6(13) . . . . ?
B9 B7 C56 B8 -40.4(12) . . . . ?
B6 B7 C56 B8 -102.6(14) . . . . ?
B3 B7 C56 B8 -143.3(14) . . . . ?
B9 B7 C56 B3 102.9(14) . . . . ?
B8 B7 C56 B3 143.3(14) . . . . ?
B6 B7 C56 B3 40.7(12) . . . . ?
B9 B7 C56 Co1 75.5(15) . . . . ?
B8 B7 C56 Co1 115.9(14) . . . . ?
B6 B7 C56 Co1 13.3(17) . . . . ?
B3 B7 C56 Co1 -27.4(12) . . . . ?
B4 B8 C56 C55 -36.3(12) . . . . ?
B7 B8 C56 C55 -139.0(13) . . . . ?
B9 B8 C56 C55 -99.8(13) . . . . ?
C55 B8 C56 B7 139.0(13) . . . . ?
B4 B8 C56 B7 102.7(14) . . . . ?
B9 B8 C56 B7 39.2(12) . . . . ?
C55 B8 C56 B3 102.0(14) . . . . ?
B4 B8 C56 B3 65.7(16) . . . . ?
B7 B8 C56 B3 -37.0(13) . . . . ?
B9 B8 C56 B3 2.2(18) . . . . ?
C55 B8 C56 Co1 23.1(12) . . . . ?
B4 B8 C56 Co1 -13.2(18) . . . . ?
B7 B8 C56 Co1 -115.9(14) . . . . ?
B9 B8 C56 Co1 -76.7(15) . . . . ?
B2 B3 C56 C55 2.7(15) . . . . ?
B7 B3 C56 C55 105.1(13) . . . . ?
B6 B3 C56 C55 65.1(14) . . . . ?
Co1 B3 C56 C55 -50.7(9) . . . . ?
B2 B3 C56 B7 -102.4(13) . . . . ?
B6 B3 C56 B7 -40.0(11) . . . . ?
Co1 B3 C56 B7 -155.8(11) . . . . ?
B2 B3 C56 B8 -65.5(16) . . . . ?
B7 B3 C56 B8 36.9(13) . . . . ?
B6 B3 C56 B8 -3.1(17) . . . . ?
Co1 B3 C56 B8 -118.9(13) . . . . ?
B2 B3 C56 Co1 53.4(9) . . . . ?
B7 B3 C56 Co1 155.8(11) . . . . ?
B6 B3 C56 Co1 115.8(11) . . . . ?
B12 Co1 C56 C55 -141.8(10) . . . . ?
C58 Co1 C56 C55 -92.2(9) . . . . ?
C57 Co1 C56 C55 -55.1(12) . . . . ?
B3 Co1 C56 C55 129.0(12) . . . . ?
B10 Co1 C56 C55 80(11) . . . . ?
B1 Co1 C56 C55 36.7(9) . . . . ?
B11 Co1 C56 C55 174.8(10) . . . . ?
B2 Co1 C56 C55 87.7(9) . . . . ?
B12 Co1 C56 B7 115.9(13) . . . . ?
C58 Co1 C56 B7 165.6(12) . . . . ?
C55 Co1 C56 B7 -102.2(15) . . . . ?
C57 Co1 C56 B7 -157.3(12) . . . . ?
B3 Co1 C56 B7 26.8(12) . . . . ?
B10 Co1 C56 B7 -22(11) . . . . ?
B1 Co1 C56 B7 -65.6(13) . . . . ?
B11 Co1 C56 B7 72.5(16) . . . . ?
B2 Co1 C56 B7 -14.5(13) . . . . ?
B12 Co1 C56 B8 -163.8(13) . . . . ?
C58 Co1 C56 B8 -114.1(13) . . . . ?
C55 Co1 C56 B8 -21.9(12) . . . . ?
C57 Co1 C56 B8 -77.0(16) . . . . ?
B3 Co1 C56 B8 107.1(15) . . . . ?
B10 Co1 C56 B8 58(11) . . . . ?
B1 Co1 C56 B8 14.7(13) . . . . ?
B11 Co1 C56 B8 152.8(13) . . . . ?
B2 Co1 C56 B8 65.8(13) . . . . ?
B12 Co1 C56 B3 89.1(10) . . . . ?
C58 Co1 C56 B3 138.8(9) . . . . ?
C55 Co1 C56 B3 -129.0(12) . . . . ?
C57 Co1 C56 B3 175.9(10) . . . . ?
B10 Co1 C56 B3 -49(11) . . . . ?
B1 Co1 C56 B3 -92.4(9) . . . . ?
B11 Co1 C56 B3 45.7(12) . . . . ?
B2 Co1 C56 B3 -41.3(9) . . . . ?
B13 B14 C57 C58 39.0(14) . . . . ?
B15 B14 C57 C58 -63.5(17) . . . . ?
B10 B14 C57 C58 -102.8(15) . . . . ?
B18 B14 C57 C58 -2(2) . . . . ?
B15 B14 C57 B13 -102.5(16) . . . . ?
B10 B14 C57 B13 -141.8(16) . . . . ?
B18 B14 C57 B13 -41.2(14) . . . . ?
B13 B14 C57 B10 141.8(16) . . . . ?
B15 B14 C57 B10 39.2(13) . . . . ?
B18 B14 C57 B10 100.6(16) . . . . ?
B13 B14 C57 Co1 114.3(16) . . . . ?
B15 B14 C57 Co1 12(2) . . . . ?
B10 B14 C57 Co1 -27.5(14) . . . . ?
B18 B14 C57 Co1 73.0(18) . . . . ?
B14 B13 C57 C58 -137.8(16) . . . . ?
B17 B13 C57 C58 -36.0(14) . . . . ?
B18 B13 C57 C58 -96.4(15) . . . . ?
C58 B13 C57 B14 137.8(16) . . . . ?
B17 B13 C57 B14 101.9(17) . . . . ?
B18 B13 C57 B14 41.4(14) . . . . ?
C58 B13 C57 B10 100.5(16) . . . . ?
B14 B13 C57 B10 -37.4(15) . . . . ?
B17 B13 C57 B10 64.5(19) . . . . ?
B18 B13 C57 B10 4.0(19) . . . . ?
C58 B13 C57 Co1 24.4(13) . . . . ?
B14 B13 C57 Co1 -113.4(17) . . . . ?
B17 B13 C57 Co1 -12(2) . . . . ?
B18 B13 C57 Co1 -72.0(18) . . . . ?
B15 B10 C57 C58 63.7(16) . . . . ?
B11 B10 C57 C58 0.0(17) . . . . ?
B14 B10 C57 C58 103.8(15) . . . . ?
Co1 B10 C57 C58 -51.1(10) . . . . ?
B15 B10 C57 B14 -40.1(14) . . . . ?
B11 B10 C57 B14 -103.8(15) . . . . ?
Co1 B10 C57 B14 -154.9(13) . . . . ?
B15 B10 C57 B13 -3.0(19) . . . . ?
B11 B10 C57 B13 -66.6(17) . . . . ?
B14 B10 C57 B13 37.1(15) . . . . ?
Co1 B10 C57 B13 -117.8(14) . . . . ?
B15 B10 C57 Co1 114.8(13) . . . . ?
B11 B10 C57 Co1 51.2(10) . . . . ?
B14 B10 C57 Co1 154.9(13) . . . . ?
B12 Co1 C57 C58 38.0(10) . . . . ?
C56 Co1 C57 C58 -56.2(13) . . . . ?
C55 Co1 C57 C58 -93.0(9) . . . . ?
B3 Co1 C57 C58 60(12) . . . . ?
B10 Co1 C57 C58 127.3(13) . . . . ?
B1 Co1 C57 C58 -142.2(9) . . . . ?
B11 Co1 C57 C58 87.7(10) . . . . ?
B2 Co1 C57 C58 176.5(9) . . . . ?
B12 Co1 C57 B14 -62.4(16) . . . . ?
C56 Co1 C57 B14 -156.6(13) . . . . ?
C58 Co1 C57 B14 -100.4(17) . . . . ?
C55 Co1 C57 B14 166.6(15) . . . . ?
B3 Co1 C57 B14 -41(13) . . . . ?
B10 Co1 C57 B14 26.9(14) . . . . ?
B1 Co1 C57 B14 117.4(15) . . . . ?
B11 Co1 C57 B14 -12.7(15) . . . . ?
B2 Co1 C57 B14 76.1(17) . . . . ?
B12 Co1 C57 B13 14.8(15) . . . . ?
C56 Co1 C57 B13 -79.4(17) . . . . ?
C58 Co1 C57 B13 -23.2(13) . . . . ?
C55 Co1 C57 B13 -116.2(15) . . . . ?
B3 Co1 C57 B13 36(13) . . . . ?
B10 Co1 C57 B13 104.1(18) . . . . ?
B1 Co1 C57 B13 -165.4(15) . . . . ?
B11 Co1 C57 B13 64.5(16) . . . . ?
B2 Co1 C57 B13 153.3(13) . . . . ?
B12 Co1 C57 B10 -89.3(11) . . . . ?
C56 Co1 C57 B10 176.4(10) . . . . ?
C58 Co1 C57 B10 -127.3(13) . . . . ?
C55 Co1 C57 B10 139.6(10) . . . . ?
B3 Co1 C57 B10 -68(12) . . . . ?
B1 Co1 C57 B10 90.5(10) . . . . ?
B11 Co1 C57 B10 -39.6(10) . . . . ?
B2 Co1 C57 B10 49.2(13) . . . . ?
B14 C57 C58 B13 -39.6(15) . . . . ?
B10 C57 C58 B13 -107.6(15) . . . . ?
Co1 C57 C58 B13 -158.1(12) . . . . ?
B14 C57 C58 B12 67.4(17) . . . . ?
B13 C57 C58 B12 107.0(14) . . . . ?
B10 C57 C58 B12 -0.6(16) . . . . ?
Co1 C57 C58 B12 -51.1(10) . . . . ?
B14 C57 C58 B17 -1(2) . . . . ?
B13 C57 C58 B17 38.1(15) . . . . ?
B10 C57 C58 B17 -69.5(17) . . . . ?
Co1 C57 C58 B17 -120.0(14) . . . . ?
B14 C57 C58 Co1 118.5(14) . . . . ?
B13 C57 C58 Co1 158.1(12) . . . . ?
B10 C57 C58 Co1 50.5(10) . . . . ?
B14 B13 C58 C57 35.9(14) . . . . ?
B17 B13 C58 C57 140.2(16) . . . . ?
B18 B13 C58 C57 98.8(16) . . . . ?
C57 B13 C58 B12 -100.9(16) . . . . ?
B14 B13 C58 B12 -65.0(18) . . . . ?
B17 B13 C58 B12 39.2(16) . . . . ?
B18 B13 C58 B12 -2(2) . . . . ?
C57 B13 C58 B17 -140.2(16) . . . . ?
B14 B13 C58 B17 -104.2(16) . . . . ?
B18 B13 C58 B17 -41.4(14) . . . . ?
C57 B13 C58 Co1 -25.4(14) . . . . ?
B14 B13 C58 Co1 11(2) . . . . ?
B17 B13 C58 Co1 114.8(16) . . . . ?
B18 B13 C58 Co1 73.4(18) . . . . ?
B16 B12 C58 C57 -68.6(17) . . . . ?
B11 B12 C58 C57 0.9(16) . . . . ?
B17 B12 C58 C57 -106.9(14) . . . . ?
Co1 B12 C58 C57 52.5(10) . . . . ?
B16 B12 C58 B13 0(2) . . . . ?
B11 B12 C58 B13 69.1(17) . . . . ?
B17 B12 C58 B13 -38.7(15) . . . . ?
Co1 B12 C58 B13 120.7(14) . . . . ?
B16 B12 C58 B17 38.3(14) . . . . ?
B11 B12 C58 B17 107.8(15) . . . . ?
Co1 B12 C58 B17 159.4(12) . . . . ?
B16 B12 C58 Co1 -121.1(15) . . . . ?
B11 B12 C58 Co1 -51.6(10) . . . . ?
B17 B12 C58 Co1 -159.4(12) . . . . ?
B18 B17 C58 C57 5(2) . . . . ?
B16 B17 C58 C57 65.5(18) . . . . ?
B13 B17 C58 C57 -38.4(15) . . . . ?
B12 B17 C58 C57 101.3(16) . . . . ?
B18 B17 C58 B13 43.0(15) . . . . ?
B16 B17 C58 B13 103.9(16) . . . . ?
B12 B17 C58 B13 139.7(16) . . . . ?
B18 B17 C58 B12 -96.7(17) . . . . ?
B16 B17 C58 B12 -35.8(14) . . . . ?
B13 B17 C58 B12 -139.7(16) . . . . ?
B18 B17 C58 Co1 -73.7(18) . . . . ?
B16 B17 C58 Co1 -12.8(19) . . . . ?
B13 B17 C58 Co1 -116.7(16) . . . . ?
B12 B17 C58 Co1 23.0(14) . . . . ?
B12 Co1 C58 C57 -126.2(13) . . . . ?
C56 Co1 C58 C57 141.5(9) . . . . ?
C55 Co1 C58 C57 94.7(10) . . . . ?
B3 Co1 C58 C57 -175.9(10) . . . . ?
B10 Co1 C58 C57 -38.0(10) . . . . ?
B1 Co1 C58 C57 52.0(12) . . . . ?
B11 Co1 C58 C57 -88.8(10) . . . . ?
B2 Co1 C58 C57 -37(9) . . . . ?
B12 Co1 C58 B13 -101.8(17) . . . . ?
C56 Co1 C58 B13 165.8(14) . . . . ?
C55 Co1 C58 B13 119.1(14) . . . . ?
C57 Co1 C58 B13 24.3(14) . . . . ?
B3 Co1 C58 B13 -151.6(13) . . . . ?
B10 Co1 C58 B13 -13.7(15) . . . . ?
B1 Co1 C58 B13 76.4(16) . . . . ?
B11 Co1 C58 B13 -64.5(15) . . . . ?
B2 Co1 C58 B13 -13(10) . . . . ?
C56 Co1 C58 B12 -92.4(10) . . . . ?
C55 Co1 C58 B12 -139.1(10) . . . . ?
C57 Co1 C58 B12 126.2(13) . . . . ?
B3 Co1 C58 B12 -49.8(13) . . . . ?
B10 Co1 C58 B12 88.2(11) . . . . ?
B1 Co1 C58 B12 178.2(11) . . . . ?
B11 Co1 C58 B12 37.3(11) . . . . ?
B2 Co1 C58 B12 89(9) . . . . ?
B12 Co1 C58 B17 -22.7(14) . . . . ?
C56 Co1 C58 B17 -115.0(13) . . . . ?
C55 Co1 C58 B17 -161.8(13) . . . . ?
C57 Co1 C58 B17 103.5(16) . . . . ?
B3 Co1 C58 B17 -72.4(16) . . . . ?
B10 Co1 C58 B17 65.5(14) . . . . ?
B1 Co1 C58 B17 155.5(13) . . . . ?
B11 Co1 C58 B17 14.7(14) . . . . ?
B2 Co1 C58 B17 66(9) . . . . ?
B22 B23 C59 C60 36.7(16) . . . . ?
B19 B23 C59 C60 -104.0(18) . . . . ?
B24 B23 C59 C60 -63(2) . . . . ?
B27 B23 C59 C60 -3(2) . . . . ?
B22 B23 C59 B19 141(2) . . . . ?
B24 B23 C59 B19 41.3(18) . . . . ?
B27 B23 C59 B19 100.9(19) . . . . ?
B19 B23 C59 B22 -141(2) . . . . ?
B24 B23 C59 B22 -99(2) . . . . ?
B27 B23 C59 B22 -39.8(15) . . . . ?
B22 B23 C59 Co2 110.9(17) . . . . ?
B19 B23 C59 Co2 -29.8(19) . . . . ?
B24 B23 C59 Co2 11(3) . . . . ?
B27 B23 C59 Co2 71.1(19) . . . . ?
B20 B19 C59 B23 -100(2) . . . . ?
B24 B19 C59 B23 -40.4(19) . . . . ?
Co2 B19 C59 B23 -153.5(18) . . . . ?
B23 B19 C59 C60 103.2(19) . . . . ?
B20 B19 C59 C60 3(2) . . . . ?
B24 B19 C59 C60 63(2) . . . . ?
Co2 B19 C59 C60 -50.3(12) . . . . ?
B23 B19 C59 B22 37.3(19) . . . . ?
B20 B19 C59 B22 -63.2(19) . . . . ?
B24 B19 C59 B22 -3(2) . . . . ?
Co2 B19 C59 B22 -116.2(15) . . . . ?
B23 B19 C59 Co2 153.5(18) . . . . ?
B20 B19 C59 Co2 53.1(12) . . . . ?
B24 B19 C59 Co2 113.1(17) . . . . ?
C60 B22 C59 B23 139.9(18) . . . . ?
B27 B22 C59 B23 44.9(19) . . . . ?
B26 B22 C59 B23 103.7(19) . . . . ?
B23 B22 C59 C60 -139.9(18) . . . . ?
B27 B22 C59 C60 -95.1(19) . . . . ?
B26 B22 C59 C60 -36.3(14) . . . . ?
B23 B22 C59 B19 -38.9(19) . . . . ?
C60 B22 C59 B19 101.0(17) . . . . ?
B27 B22 C59 B19 6(2) . . . . ?
B26 B22 C59 B19 64.8(19) . . . . ?
B23 B22 C59 Co2 -114.9(19) . . . . ?
C60 B22 C59 Co2 25.0(13) . . . . ?
B27 B22 C59 Co2 -70(2) . . . . ?
B26 B22 C59 Co2 -11(2) . . . . ?
B28 Co2 C59 B23 118.0(19) . . . . ?
C62 Co2 C59 B23 -153.8(17) . . . . ?
C61 Co2 C59 B23 166.2(18) . . . . ?
C60 Co2 C59 B23 -99(2) . . . . ?
B19 Co2 C59 B23 29.5(19) . . . . ?
B30 Co2 C59 B23 -75(11) . . . . ?
B21 Co2 C59 B23 -61.4(18) . . . . ?
B29 Co2 C59 B23 77(2) . . . . ?
B20 Co2 C59 B23 -11.2(18) . . . . ?
B28 Co2 C59 C60 -143.4(10) . . . . ?
C62 Co2 C59 C60 -55.2(13) . . . . ?
C61 Co2 C59 C60 -95.3(10) . . . . ?
B19 Co2 C59 C60 128.0(17) . . . . ?
B30 Co2 C59 C60 23(11) . . . . ?
B21 Co2 C59 C60 37.1(10) . . . . ?
B29 Co2 C59 C60 175.8(10) . . . . ?
B20 Co2 C59 C60 87.4(11) . . . . ?
B28 Co2 C59 B19 88.5(15) . . . . ?
C62 Co2 C59 B19 176.7(14) . . . . ?
C61 Co2 C59 B19 136.7(14) . . . . ?
C60 Co2 C59 B19 -128.0(17) . . . . ?
B30 Co2 C59 B19 -105(11) . . . . ?
B21 Co2 C59 B19 -90.9(14) . . . . ?
B29 Co2 C59 B19 47.7(18) . . . . ?
B20 Co2 C59 B19 -40.7(14) . . . . ?
B28 Co2 C59 B22 -167.2(15) . . . . ?
C62 Co2 C59 B22 -79.0(18) . . . . ?
C61 Co2 C59 B22 -119.0(15) . . . . ?
C60 Co2 C59 B22 -23.8(12) . . . . ?
B19 Co2 C59 B22 104(2) . . . . ?
B30 Co2 C59 B22 0(12) . . . . ?
B21 Co2 C59 B22 13.4(15) . . . . ?
B29 Co2 C59 B22 152.0(13) . . . . ?
B20 Co2 C59 B22 63.6(16) . . . . ?
B23 C59 C60 B21 69.0(18) . . . . ?
B19 C59 C60 B21 -1(2) . . . . ?
B22 C59 C60 B21 105.8(15) . . . . ?
Co2 C59 C60 B21 -51.2(11) . . . . ?
B23 C59 C60 B26 1(2) . . . . ?
B19 C59 C60 B26 -69.0(19) . . . . ?
B22 C59 C60 B26 37.6(14) . . . . ?
Co2 C59 C60 B26 -119.4(13) . . . . ?
B23 C59 C60 B22 -36.8(15) . . . . ?
B19 C59 C60 B22 -106.6(18) . . . . ?
Co2 C59 C60 B22 -157.0(12) . . . . ?
B23 C59 C60 Co2 120.2(15) . . . . ?
B19 C59 C60 Co2 50.4(13) . . . . ?
B22 C59 C60 Co2 157.0(12) . . . . ?
B25 B21 C60 C59 -65.4(18) . . . . ?
B20 B21 C60 C59 -1.6(18) . . . . ?
B26 B21 C60 C59 -103.1(16) . . . . ?
Co2 B21 C60 C59 51.3(11) . . . . ?
B25 B21 C60 B26 37.7(16) . . . . ?
B20 B21 C60 B26 101.5(17) . . . . ?
Co2 B21 C60 B26 154.4(14) . . . . ?
B25 B21 C60 B22 2(2) . . . . ?
B20 B21 C60 B22 65.5(17) . . . . ?
B26 B21 C60 B22 -36.0(16) . . . . ?
Co2 B21 C60 B22 118.4(12) . . . . ?
B25 B21 C60 Co2 -116.7(16) . . . . ?
B20 B21 C60 Co2 -52.9(10) . . . . ?
B26 B21 C60 Co2 -154.4(14) . . . . ?
B27 B26 C60 C59 2(2) . . . . ?
B25 B26 C60 C59 65(2) . . . . ?
B22 B26 C60 C59 -38.3(14) . . . . ?
B21 B26 C60 C59 103.2(16) . . . . ?
B27 B26 C60 B21 -100.9(19) . . . . ?
B25 B26 C60 B21 -38.1(17) . . . . ?
B22 B26 C60 B21 -141.4(16) . . . . ?
B27 B26 C60 B22 40.6(16) . . . . ?
B25 B26 C60 B22 103.3(19) . . . . ?
B21 B26 C60 B22 141.4(16) . . . . ?
B27 B26 C60 Co2 -72(2) . . . . ?
B25 B26 C60 Co2 -10(2) . . . . ?
B22 B26 C60 Co2 -112.9(14) . . . . ?
B21 B26 C60 Co2 28.5(16) . . . . ?
B23 B22 C60 C59 33.6(16) . . . . ?
B27 B22 C60 C59 102.0(18) . . . . ?
B26 B22 C60 C59 138.8(16) . . . . ?
B23 B22 C60 B21 -68(2) . . . . ?
B27 B22 C60 B21 0(2) . . . . ?
B26 B22 C60 B21 37.2(15) . . . . ?
C59 B22 C60 B21 -101.5(15) . . . . ?
B23 B22 C60 B26 -105.2(19) . . . . ?
B27 B22 C60 B26 -36.8(17) . . . . ?
C59 B22 C60 B26 -138.8(16) . . . . ?
B23 B22 C60 Co2 8(2) . . . . ?
B27 B22 C60 Co2 76(2) . . . . ?
B26 B22 C60 Co2 113.2(16) . . . . ?
C59 B22 C60 Co2 -25.6(14) . . . . ?
B28 Co2 C60 C59 54.7(14) . . . . ?
C62 Co2 C60 C59 140.8(11) . . . . ?
C61 Co2 C60 C59 92.1(11) . . . . ?
B19 Co2 C60 C59 -36.0(13) . . . . ?
B30 Co2 C60 C59 -177.9(10) . . . . ?
B21 Co2 C60 C59 -127.0(14) . . . . ?
B29 Co2 C60 C59 -105(13) . . . . ?
B20 Co2 C60 C59 -87.3(12) . . . . ?
B28 Co2 C60 B21 -178.3(13) . . . . ?
C62 Co2 C60 B21 -92.2(11) . . . . ?
C61 Co2 C60 B21 -140.9(11) . . . . ?
C59 Co2 C60 B21 127.0(14) . . . . ?
B19 Co2 C60 B21 91.0(13) . . . . ?
B30 Co2 C60 B21 -50.9(13) . . . . ?
B29 Co2 C60 B21 22(13) . . . . ?
B20 Co2 C60 B21 39.7(12) . . . . ?
B28 Co2 C60 B26 153.9(16) . . . . ?
C62 Co2 C60 B26 -120.0(15) . . . . ?
C61 Co2 C60 B26 -168.7(15) . . . . ?
C59 Co2 C60 B26 99.2(17) . . . . ?
B19 Co2 C60 B26 63.2(17) . . . . ?
B30 Co2 C60 B26 -78.7(16) . . . . ?
B21 Co2 C60 B26 -27.8(16) . . . . ?
B29 Co2 C60 B26 -6(13) . . . . ?
B20 Co2 C60 B26 11.9(16) . . . . ?
B28 Co2 C60 B22 79.2(17) . . . . ?
C62 Co2 C60 B22 165.4(14) . . . . ?
C61 Co2 C60 B22 116.7(14) . . . . ?
C59 Co2 C60 B22 24.6(14) . . . . ?
B19 Co2 C60 B22 -11.4(16) . . . . ?
B30 Co2 C60 B22 -153.3(13) . . . . ?
B21 Co2 C60 B22 -102.4(17) . . . . ?
B29 Co2 C60 B22 -81(13) . . . . ?
B20 Co2 C60 B22 -62.8(15) . . . . ?
B32 B28 C61 C62 -68.5(17) . . . . ?
B29 B28 C61 C62 -0.8(18) . . . . ?
B31 B28 C61 C62 -108.4(14) . . . . ?
Co2 B28 C61 C62 51.3(10) . . . . ?
B32 B28 C61 B35 1(2) . . . . ?
B29 B28 C61 B35 68.2(18) . . . . ?
B31 B28 C61 B35 -39.4(15) . . . . ?
Co2 B28 C61 B35 120.4(14) . . . . ?
B32 B28 C61 B31 39.9(14) . . . . ?
B29 B28 C61 B31 107.6(15) . . . . ?
Co2 B28 C61 B31 159.7(12) . . . . ?
B32 B28 C61 Co2 -119.8(14) . . . . ?
B29 B28 C61 Co2 -52.2(11) . . . . ?
B31 B28 C61 Co2 -159.7(12) . . . . ?
B31 B35 C61 B28 40.2(15) . . . . ?
B36 B35 C61 B28 -3(2) . . . . ?
C62 B35 C61 B28 -100.9(15) . . . . ?
B34 B35 C61 B28 -65(2) . . . . ?
B31 B35 C61 C62 141.1(15) . . . . ?
B36 B35 C61 C62 97.7(16) . . . . ?
B34 B35 C61 C62 35.7(14) . . . . ?
B36 B35 C61 B31 -43.4(15) . . . . ?
C62 B35 C61 B31 -141.1(15) . . . . ?
B34 B35 C61 B31 -105.3(17) . . . . ?
B31 B35 C61 Co2 115.1(17) . . . . ?
B36 B35 C61 Co2 72(2) . . . . ?
C62 B35 C61 Co2 -26.0(14) . . . . ?
B34 B35 C61 Co2 10(2) . . . . ?
B35 B31 C61 B28 -137.7(15) . . . . ?
B32 B31 C61 B28 -36.5(14) . . . . ?
B36 B31 C61 B28 -96.1(17) . . . . ?
B35 B31 C61 C62 -38.4(15) . . . . ?
B28 B31 C61 C62 99.2(15) . . . . ?
B32 B31 C61 C62 63(2) . . . . ?
B36 B31 C61 C62 3(2) . . . . ?
B28 B31 C61 B35 137.7(15) . . . . ?
B32 B31 C61 B35 101.2(16) . . . . ?
B36 B31 C61 B35 41.5(15) . . . . ?
B35 B31 C61 Co2 -114.8(16) . . . . ?
B28 B31 C61 Co2 22.8(14) . . . . ?
B32 B31 C61 Co2 -14(2) . . . . ?
B36 B31 C61 Co2 -73(2) . . . . ?
C62 Co2 C61 B28 125.6(12) . . . . ?
C60 Co2 C61 B28 -143.6(9) . . . . ?
C59 Co2 C61 B28 -95.6(10) . . . . ?
B19 Co2 C61 B28 -55.1(13) . . . . ?
B30 Co2 C61 B28 88.0(10) . . . . ?
B21 Co2 C61 B28 176.2(12) . . . . ?
B29 Co2 C61 B28 37.4(10) . . . . ?
B20 Co2 C61 B28 26(16) . . . . ?
B28 Co2 C61 C62 -125.6(12) . . . . ?
C60 Co2 C61 C62 90.8(9) . . . . ?
C59 Co2 C61 C62 138.8(9) . . . . ?
B19 Co2 C61 C62 179.3(10) . . . . ?
B30 Co2 C61 C62 -37.6(9) . . . . ?
B21 Co2 C61 C62 50.6(14) . . . . ?
B29 Co2 C61 C62 -88.2(9) . . . . ?
B20 Co2 C61 C62 -99(16) . . . . ?
B28 Co2 C61 B35 -99.8(18) . . . . ?
C62 Co2 C61 B35 25.8(15) . . . . ?
C60 Co2 C61 B35 116.6(16) . . . . ?
C59 Co2 C61 B35 164.5(16) . . . . ?
B19 Co2 C61 B35 -155.0(16) . . . . ?
B30 Co2 C61 B35 -11.8(16) . . . . ?
B21 Co2 C61 B35 76(2) . . . . ?
B29 Co2 C61 B35 -62.5(17) . . . . ?
B20 Co2 C61 B35 -74(16) . . . . ?
B28 Co2 C61 B31 -22.3(14) . . . . ?
C62 Co2 C61 B31 103.3(17) . . . . ?
C60 Co2 C61 B31 -165.9(15) . . . . ?
C59 Co2 C61 B31 -117.9(16) . . . . ?
B19 Co2 C61 B31 -77.4(18) . . . . ?
B30 Co2 C61 B31 65.7(16) . . . . ?
B21 Co2 C61 B31 153.9(16) . . . . ?
B29 Co2 C61 B31 15.1(16) . . . . ?
B20 Co2 C61 B31 4(16) . . . . ?
B28 C61 C62 B30 0.5(16) . . . . ?
B35 C61 C62 B30 -104.9(14) . . . . ?
B31 C61 C62 B30 -67.7(18) . . . . ?
Co2 C61 C62 B30 52.0(10) . . . . ?
B28 C61 C62 B34 67.8(16) . . . . ?
B35 C61 C62 B34 -37.6(14) . . . . ?
B31 C61 C62 B34 0(2) . . . . ?
Co2 C61 C62 B34 119.3(12) . . . . ?
B28 C61 C62 B35 105.4(15) . . . . ?
B31 C61 C62 B35 37.2(16) . . . . ?
Co2 C61 C62 B35 156.9(12) . . . . ?
B28 C61 C62 Co2 -51.5(10) . . . . ?
B35 C61 C62 Co2 -156.9(12) . . . . ?
B31 C61 C62 Co2 -119.6(16) . . . . ?
B29 B30 C62 C61 0.1(16) . . . . ?
B34 B30 C62 C61 100.0(14) . . . . ?
B33 B30 C62 C61 62.0(14) . . . . ?
Co2 B30 C62 C61 -51.4(9) . . . . ?
B29 B30 C62 B34 -99.9(14) . . . . ?
B33 B30 C62 B34 -38.0(13) . . . . ?
Co2 B30 C62 B34 -151.4(12) . . . . ?
B29 B30 C62 B35 -62.8(18) . . . . ?
B34 B30 C62 B35 37.2(16) . . . . ?
B33 B30 C62 B35 -0.8(19) . . . . ?
Co2 B30 C62 B35 -114.3(15) . . . . ?
B29 B30 C62 Co2 51.5(10) . . . . ?
B34 B30 C62 Co2 151.4(12) . . . . ?
B33 B30 C62 Co2 113.5(11) . . . . ?
B33 B34 C62 C61 -63.7(16) . . . . ?
B36 B34 C62 C61 -2.7(18) . . . . ?
B35 B34 C62 C61 36.2(15) . . . . ?
B30 B34 C62 C61 -104.2(14) . . . . ?
B33 B34 C62 B30 40.6(13) . . . . ?
B36 B34 C62 B30 101.6(15) . . . . ?
B35 B34 C62 B30 140.5(17) . . . . ?
B33 B34 C62 B35 -99.9(18) . . . . ?
B36 B34 C62 B35 -38.9(16) . . . . ?
B30 B34 C62 B35 -140.5(17) . . . . ?
B33 B34 C62 Co2 8.8(19) . . . . ?
B36 B34 C62 Co2 69.8(17) . . . . ?
B35 B34 C62 Co2 108.7(17) . . . . ?
B30 B34 C62 Co2 -31.8(13) . . . . ?
B31 B35 C62 C61 -34.4(14) . . . . ?
B36 B35 C62 C61 -100(2) . . . . ?
B34 B35 C62 C61 -138.4(16) . . . . ?
C61 B35 C62 B30 100.3(15) . . . . ?
B31 B35 C62 B30 65.9(18) . . . . ?
B36 B35 C62 B30 0(2) . . . . ?
B34 B35 C62 B30 -38.1(16) . . . . ?
C61 B35 C62 B34 138.4(16) . . . . ?
B31 B35 C62 B34 103.9(16) . . . . ?
B36 B35 C62 B34 38.6(15) . . . . ?
C61 B35 C62 Co2 24.5(12) . . . . ?
B31 B35 C62 Co2 -9.9(18) . . . . ?
B36 B35 C62 Co2 -75.3(19) . . . . ?
B34 B35 C62 Co2 -113.9(15) . . . . ?
B28 Co2 C62 C61 37.3(9) . . . . ?
C60 Co2 C62 C61 -96.2(9) . . . . ?
C59 Co2 C62 C61 -58.7(12) . . . . ?
B19 Co2 C62 C61 -10(15) . . . . ?
B30 Co2 C62 C61 126.6(12) . . . . ?
B21 Co2 C62 C61 -145.2(10) . . . . ?
B29 Co2 C62 C61 86.7(10) . . . . ?
B20 Co2 C62 C61 175.9(10) . . . . ?
B28 Co2 C62 B30 -89.3(10) . . . . ?
C61 Co2 C62 B30 -126.6(12) . . . . ?
C60 Co2 C62 B30 137.2(9) . . . . ?
C59 Co2 C62 B30 174.7(10) . . . . ?
B19 Co2 C62 B30 -137(14) . . . . ?
B21 Co2 C62 B30 88.2(10) . . . . ?
B29 Co2 C62 B30 -39.9(10) . . . . ?
B20 Co2 C62 B30 49.3(13) . . . . ?
B28 Co2 C62 B34 -58.6(15) . . . . ?
C61 Co2 C62 B34 -95.9(16) . . . . ?
C60 Co2 C62 B34 167.9(14) . . . . ?
C59 Co2 C62 B34 -154.6(13) . . . . ?
B19 Co2 C62 B34 -106(14) . . . . ?
B30 Co2 C62 B34 30.7(13) . . . . ?
B21 Co2 C62 B34 118.9(15) . . . . ?
B29 Co2 C62 B34 -9.2(15) . . . . ?
B20 Co2 C62 B34 80.0(17) . . . . ?
B28 Co2 C62 B35 14.6(13) . . . . ?
C61 Co2 C62 B35 -22.7(11) . . . . ?
C60 Co2 C62 B35 -118.9(12) . . . . ?
C59 Co2 C62 B35 -81.4(15) . . . . ?
B19 Co2 C62 B35 -33(15) . . . . ?
B30 Co2 C62 B35 103.9(14) . . . . ?
B21 Co2 C62 B35 -167.9(13) . . . . ?
B29 Co2 C62 B35 64.0(13) . . . . ?
B20 Co2 C62 B35 153.2(12) . . . . ?
O1 S1 C63 F2 -174(2) . . . . ?
O2 S1 C63 F2 63(2) . . . . ?
O3 S1 C63 F2 -57(2) . . . . ?
O1 S1 C63 F3 69(2) . . . . ?
O2 S1 C63 F3 -54(2) . . . . ?
O3 S1 C63 F3 -174.5(19) . . . . ?
O1 S1 C63 F1 -47(2) . . . . ?
O2 S1 C63 F1 -169.9(17) . . . . ?
O3 S1 C63 F1 69.9(19) . . . . ?
O4 S2 C64 F5 -61(2) . . . . ?
O5 S2 C64 F5 70(2) . . . . ?
O6 S2 C64 F5 -177(2) . . . . ?
O4 S2 C64 F6 175(2) . . . . ?
O5 S2 C64 F6 -54(2) . . . . ?
O6 S2 C64 F6 59(2) . . . . ?
O4 S2 C64 F4 62(2) . . . . ?
O5 S2 C64 F4 -167.3(19) . . . . ?
O6 S2 C64 F4 -54(2) . . . . ?
O7 S3 C65 F8 -8(3) . . . . ?
O8 S3 C65 F8 107(3) . . . . ?
O9 S3 C65 F8 -146(3) . . . . ?
O7 S3 C65 F7 139(2) . . . . ?
O8 S3 C65 F7 -105(3) . . . . ?
O9 S3 C65 F7 2(3) . . . . ?
O7 S3 C65 F9 -119(2) . . . . ?
O8 S3 C65 F9 -4(3) . . . . ?
O9 S3 C65 F9 103(2) . . . . ?
O11 S4 O12 O15 163(2) . . . 2_666 ?
O10 S4 O12 O15 23(3) . . . 2_666 ?
C66 S4 O12 O15 -91(2) . . . 2_666 ?
O11 S4 C66 F11 -179(3) . . . . ?
O10 S4 C66 F11 -53(3) . . . . ?
O12 S4 C66 F11 58(3) . . . . ?
O11 S4 C66 F12 -58(3) . . . . ?
O10 S4 C66 F12 67(3) . . . . ?
O12 S4 C66 F12 179(3) . . . . ?
O11 S4 C66 F10 54(3) . . . . ?
O10 S4 C66 F10 179(3) . . . . ?
O12 S4 C66 F10 -69(3) . . . . ?
O12 O15 O16 N8 -124(3) 2_666 . . . ?
O12 O15 N8 O16 105(4) 2_666 . . . ?
O16 O15 N8 C68 -177(3) . . . . ?
O12 O15 N8 C68 -72(4) 2_666 . . . ?
O15 O16 N8 C68 176(4) . . . . ?
C71 O17 C70 C69 154(4) . . . . ?
C70 O17 C71 C72 -177(3) . . . . ?
